data_4325197
loop_
_publ_author_name
'Lubin Ni'
'Firasat Hussain'
'Bernhard Spingler'
'Stephen Weyeneth'
'Greta R. Patzke'

_publ_contact_author_address
;
University of Zurich
Institute of Inorganic Chemistry
Winterthurerstrasse 190
CH-8057 Zurich
Switzerland
;
_publ_contact_author_email greta.patzke@aci.uzh.ch
_publ_contact_author_name 'Dr Greta R. Patzke'
_publ_section_title
;
 Lanthanoid-Containing Open Wells-Dawson Silicotungstates: Synthesis,
 Crystal Structures, and Properties
;
_journal_name_full 'Inorganic Chemistry'
_journal_page_first 4944
_journal_page_last 4955
_journal_paper_doi 10.1021/ic2001943
_journal_volume 50
_journal_year 2011
_chemical_formula_sum 'C2 Cs3.4 Gd3 Na2.5 O99 Si2 W18'
_chemical_formula_weight 5954.62
_chemical_name_systematic
;
 ?
;
_space_group_IT_number 2
_symmetry_cell_setting triclinic
_symmetry_space_group_name_Hall '-P 1'
_symmetry_space_group_name_H-M 'P -1'
_atom_sites_solution_primary direct
_atom_sites_solution_secondary difmap
_audit_creation_method SHELXL-97
_cell_angle_alpha 99.5910(10)
_cell_angle_beta 97.9040(10)
_cell_angle_gamma 91.5470(10)
_cell_formula_units_Z 2
_cell_length_a 12.82420(10)
_cell_length_b 15.7895(2)
_cell_length_c 23.2486(3)
_cell_measurement_reflns_used 31578
_cell_measurement_temperature 183(2)
_cell_measurement_theta_max 28.28
_cell_measurement_theta_min 2.47
_cell_volume 4591.65(9)
_computing_cell_refinement 'CrysAlis RED (Oxford, 2007)'
_computing_data_collection 'CrysAlis RED (Oxford, 2007)'
_computing_data_reduction 'SIR-97 (Altomare, 1999)'
_computing_molecular_graphics 'ORTEP-3 (Farrugia, 1997)'
_computing_publication_material 'SHELXL-97 (Sheldrick, 2008)'
_computing_structure_refinement 'SHELXL-97 (Sheldrick, 1997)'
_computing_structure_solution 'SHELXL-97 (Sheldrick, 1997)'
_diffrn_ambient_temperature 183(2)
_diffrn_detector_area_resol_mean 10.4498
_diffrn_measured_fraction_theta_full 0.965
_diffrn_measured_fraction_theta_max 0.965
_diffrn_measurement_device_type 'Xcalibur, Ruby'
_diffrn_measurement_method '\w scans'
_diffrn_radiation_monochromator graphite
_diffrn_radiation_source 'fine-focus sealed tube'
_diffrn_radiation_type MoK\a
_diffrn_radiation_wavelength 0.71073
_diffrn_reflns_av_R_equivalents 0.0561
_diffrn_reflns_av_sigmaI/netI 0.0820
_diffrn_reflns_limit_h_max 17
_diffrn_reflns_limit_h_min -17
_diffrn_reflns_limit_k_max 20
_diffrn_reflns_limit_k_min -20
_diffrn_reflns_limit_l_max 30
_diffrn_reflns_limit_l_min -29
_diffrn_reflns_number 80975
_diffrn_reflns_theta_full 28.28
_diffrn_reflns_theta_max 28.28
_diffrn_reflns_theta_min 2.47
_exptl_absorpt_coefficient_mu 26.064
_exptl_absorpt_correction_T_max 0.3557
_exptl_absorpt_correction_T_min 0.0976
_exptl_absorpt_correction_type multi-scan
_exptl_absorpt_process_details
;
CrysAlisPro, Oxford Diffraction Ltd.,
Version 1.171.33.66 (release 28-04-2010 CrysAlis171 .NET)
(compiled Apr 28 2010,14:27:37)
empirical absorption correction using spherical harmonics,
 implemented in SCALE3 ABSPACK scaling algorithm.
;
_exptl_crystal_colour COLORLESS
_exptl_crystal_density_diffrn 4.307
_exptl_crystal_description BLOCK
_exptl_crystal_F_000 5141
_exptl_crystal_size_max 0.15
_exptl_crystal_size_mid 0.08
_exptl_crystal_size_min 0.05
_refine_diff_density_max 3.836
_refine_diff_density_min -3.245
_refine_diff_density_rms 0.393
_refine_ls_extinction_method none
_refine_ls_goodness_of_fit_ref 0.986
_refine_ls_matrix_type full
_refine_ls_number_parameters 688
_refine_ls_number_reflns 21972
_refine_ls_number_restraints 0
_refine_ls_restrained_S_all 0.986
_refine_ls_R_factor_all 0.0677
_refine_ls_R_factor_gt 0.0384
_refine_ls_shift/su_max 0.001
_refine_ls_shift/su_mean 0.000
_refine_ls_structure_factor_coef Fsqd
_refine_ls_weighting_details 'calc w=1/[\s^2^(Fo^2^)+(0.0460P)^2^+0.0000P] where P=(Fo^2^+2Fc^2^)/3'
_refine_ls_weighting_scheme calc
_refine_ls_wR_factor_gt 0.0911
_refine_ls_wR_factor_ref 0.0958
_reflns_number_gt 15228
_reflns_number_total 21972
_reflns_threshold_expression >2sigma(I)
_cod_data_source_file ic2001943_si_002_Gd2.cif
_cod_data_source_block Gd_2
_cod_original_formula_sum 'C2 Cs3.40 Gd3 Na2.50 O99 Si2 W18'
_cod_database_code 4325197

loop_
_symmetry_equiv_pos_as_xyz
'x, y, z'
'-x, -y, -z'

loop_
_atom_site_label
_atom_site_type_symbol
_atom_site_fract_x
_atom_site_fract_y
_atom_site_fract_z
_atom_site_U_iso_or_equiv
_atom_site_adp_type
_atom_site_occupancy
_atom_site_symmetry_multiplicity
_atom_site_calc_flag
_atom_site_refinement_flags
_atom_site_disorder_group
O1 O -0.0159(6) 0.4425(6) 0.4309(4) 0.018(2) Uiso 1 1 d . .
O2 O -0.1377(6) 0.5703(6) 0.3919(4) 0.0177(19) Uiso 1 1 d . .
O3 O 0.0093(6) 0.4869(5) 0.3263(3) 0.0142(18) Uiso 1 1 d . .
O4 O 0.1938(6) 0.4494(6) 0.2770(4) 0.022(2) Uiso 1 1 d . .
O5 O 0.1402(6) 0.3826(6) 0.3740(3) 0.0150(19) Uiso 1 1 d . .
O6 O 0.1369(7) 0.3497(6) 0.4882(4) 0.023(2) Uiso 1 1 d . .
O7 O -0.2216(6) 0.4040(6) 0.3808(4) 0.0170(19) Uiso 1 1 d . .
O8 O -0.1950(6) 0.4527(6) 0.2828(4) 0.0159(19) Uiso 1 1 d . .
O9 O -0.0041(6) 0.3768(5) 0.2241(3) 0.0132(18) Uiso 1 1 d . .
O10 O 0.1195(6) 0.2746(5) 0.2721(3) 0.0130(18) Uiso 1 1 d . .
O11 O 0.0899(6) 0.2208(5) 0.3889(3) 0.0142(18) Uiso 1 1 d . .
O12 O -0.0663(6) 0.2849(6) 0.4419(4) 0.0157(19) Uiso 1 1 d . .
O13 O -0.0507(6) 0.3329(5) 0.3327(3) 0.0099(17) Uiso 1 1 d . .
O14 O -0.1581(7) 0.1739(6) 0.5014(4) 0.024(2) Uiso 1 1 d . .
O15 O -0.0774(6) 0.1227(5) 0.3937(3) 0.0148(19) Uiso 1 1 d . .
O16 O 0.1246(6) 0.0558(6) 0.4014(4) 0.019(2) Uiso 1 1 d . .
O17 O 0.1330(6) 0.1124(5) 0.2956(3) 0.0132(18) Uiso 1 1 d . .
O18 O 0.1911(6) 0.1533(6) 0.1933(4) 0.021(2) Uiso 1 1 d . .
O19 O -0.0127(6) 0.2139(5) 0.1757(3) 0.0097(17) Uiso 1 1 d . .
O20 O -0.0361(6) 0.3423(6) 0.1042(4) 0.021(2) Uiso 1 1 d . .
O21 O -0.2009(6) 0.3895(6) 0.1697(4) 0.0156(19) Uiso 1 1 d . .
O22 O -0.3819(6) 0.4515(6) 0.2090(4) 0.019(2) Uiso 1 1 d . .
O23 O -0.3526(6) 0.3345(5) 0.2851(3) 0.0146(18) Uiso 1 1 d . .
O24 O -0.4284(7) 0.3851(6) 0.3919(4) 0.023(2) Uiso 1 1 d . .
O25 O -0.2769(6) 0.2806(5) 0.4365(3) 0.0148(19) Uiso 1 1 d . .
O26 O -0.2127(6) 0.2280(5) 0.3382(3) 0.0126(18) Uiso 1 1 d . .
O27 O -0.1803(6) 0.2737(5) 0.2334(3) 0.0118(18) Uiso 1 1 d . .
O28 O -0.0510(6) 0.1686(5) 0.2845(3) 0.0135(18) Uiso 1 1 d . .
O29 O -0.4287(6) 0.2145(5) 0.3462(3) 0.0145(18) Uiso 1 1 d . .
O30 O -0.2869(6) 0.1075(6) 0.4008(4) 0.019(2) Uiso 1 1 d . .
O31 O -0.0262(6) 0.0002(6) 0.3075(4) 0.0160(19) Uiso 1 1 d . .
O32 O 0.0161(6) 0.0514(6) 0.1920(3) 0.0151(19) Uiso 1 1 d . .
O33 O -0.1962(6) 0.2301(6) 0.1079(4) 0.018(2) Uiso 1 1 d . .
O34 O -0.3734(6) 0.2812(5) 0.1632(3) 0.0143(18) Uiso 1 1 d . .
O35 O -0.2456(6) 0.0591(6) 0.0535(4) 0.0161(19) Uiso 1 1 d . .
O36 O -0.4517(6) 0.0274(5) 0.0823(3) 0.0116(17) Uiso 1 1 d . .
O37 O -0.5096(6) -0.0515(6) 0.2508(4) 0.0157(19) Uiso 1 1 d . .
O38 O -0.3433(6) -0.0639(6) 0.3403(4) 0.0174(19) Uiso 1 1 d . .
O39 O -0.1622(6) -0.0510(6) -0.0288(4) 0.0175(19) Uiso 1 1 d . .
O40 O -0.3573(6) -0.0886(5) 0.0074(3) 0.0142(18) Uiso 1 1 d . .
O41 O -0.5664(6) -0.1135(5) 0.0169(3) 0.0127(18) Uiso 1 1 d . .
O42 O -0.4982(6) -0.1087(5) 0.1351(3) 0.0146(18) Uiso 1 1 d . .
O43 O -0.6295(6) -0.1931(6) 0.1976(4) 0.020(2) Uiso 1 1 d . .
O44 O -0.4434(6) -0.2063(6) 0.2725(4) 0.0169(19) Uiso 1 1 d . .
O45 O -0.2900(6) -0.2204(6) 0.3684(4) 0.019(2) Uiso 1 1 d . .
O46 O -0.1580(6) -0.1259(5) 0.3119(3) 0.0150(19) Uiso 1 1 d . .
O47 O 0.0602(7) -0.1476(6) 0.3353(4) 0.023(2) Uiso 1 1 d . .
O48 O 0.0655(6) -0.1001(5) 0.2271(3) 0.0139(18) Uiso 1 1 d . .
O49 O 0.1247(7) -0.0635(6) 0.1263(4) 0.023(2) Uiso 1 1 d . .
O50 O -0.0856(6) -0.0350(5) 0.0910(3) 0.0150(19) Uiso 1 1 d . .
O51 O -0.2939(6) -0.0713(5) 0.1189(3) 0.0093(17) Uiso 1 1 d . .
O52 O -0.3266(6) -0.1189(5) 0.2213(3) 0.0108(17) Uiso 1 1 d . .
O53 O -0.1294(6) -0.0840(5) 0.2012(3) 0.0111(17) Uiso 1 1 d . .
O54 O -0.1866(6) -0.1764(5) 0.0383(3) 0.0151(19) Uiso 1 1 d . .
O55 O -0.4207(6) -0.2180(6) 0.0567(4) 0.0164(19) Uiso 1 1 d . .
O56 O -0.4494(6) -0.2624(5) 0.1580(3) 0.0137(18) Uiso 1 1 d . .
O57 O -0.2564(6) -0.2712(6) 0.2547(4) 0.0162(19) Uiso 1 1 d . .
O58 O -0.0655(6) -0.2381(5) 0.2376(3) 0.0140(18) Uiso 1 1 d . .
O59 O -0.0304(6) -0.1839(5) 0.1188(3) 0.0145(18) Uiso 1 1 d . .
O60 O -0.2405(6) -0.2234(5) 0.1436(3) 0.0128(18) Uiso 1 1 d . .
O61 O -0.1341(6) -0.4140(6) 0.2293(4) 0.0161(19) Uiso 1 1 d . .
O62 O -0.1010(6) -0.3366(6) 0.1332(4) 0.0156(19) Uiso 1 1 d . .
O63 O -0.3030(6) -0.3782(6) 0.1483(4) 0.0163(19) Uiso 1 1 d . .
O64 O -0.0626(6) -0.3178(6) 0.0204(4) 0.018(2) Uiso 1 1 d . .
O65 O -0.2657(6) -0.3355(6) 0.0489(4) 0.0153(19) Uiso 1 1 d . .
O66 O -0.4733(6) -0.3911(6) 0.0574(4) 0.021(2) Uiso 1 1 d . .
O67 O 0.0510(9) -0.3436(9) 0.3265(5) 0.057(3) Uiso 1 1 d . .
O68 O -0.5476(7) 0.1905(6) 0.0903(4) 0.028(2) Uiso 1 1 d . .
O69 O -0.3873(7) 0.2865(7) 0.0301(4) 0.031(2) Uiso 1 1 d . .
O70 O -0.2931(7) 0.1155(6) 0.1714(4) 0.023(2) Uiso 1 1 d . .
O71 O -0.4939(9) 0.0200(8) 0.4059(5) 0.054(3) Uiso 1 1 d . .
O72 O -0.6151(7) 0.0881(7) 0.3136(4) 0.035(3) Uiso 1 1 d . .
O73 O -0.4676(7) 0.1258(6) 0.2317(4) 0.028(2) Uiso 1 1 d . .
O74 O -0.2673(7) 0.0554(6) 0.2785(4) 0.027(2) Uiso 1 1 d . .
O75 O -0.0759(8) -0.2574(7) 0.4124(5) 0.039(3) Uiso 1 1 d . .
O76 O -0.3307(8) -0.4061(7) 0.3328(5) 0.038(3) Uiso 1 1 d . .
O77 O -0.3264(8) -0.4539(7) 0.4529(5) 0.042(3) Uiso 1 1 d . .
O78 O -0.3538(9) -0.2852(8) 0.5151(5) 0.051(3) Uiso 1 1 d . .
O79 O -0.2053(9) -0.1741(8) 0.4900(5) 0.053(3) Uiso 1 1 d . .
O80 O 0.4437(14) 0.4589(13) 0.2913(8) 0.118(6) Uiso 1 1 d . .
O81 O -0.1481(9) 0.0763(9) 0.5650(5) 0.057(3) Uiso 1 1 d . .
O82 O 0.0568(10) -0.4664(10) 0.1690(6) 0.070(4) Uiso 1 1 d . .
O83 O -0.4219(14) 0.2213(13) 0.6448(8) 0.112(6) Uiso 1 1 d . .
O84 O -0.4393(8) -0.2981(8) 0.4253(5) 0.046(3) Uiso 1 1 d . .
O85 O -0.0390(14) -0.0701(13) 0.4521(8) 0.119(7) Uiso 1 1 d . .
O86 O -0.3426(12) 0.4425(11) -0.2820(7) 0.094(5) Uiso 1 1 d . .
O87 O -0.1935(11) 0.4828(10) 0.0689(7) 0.081(5) Uiso 1 1 d . .
O88 O -0.4439(12) 0.4433(11) 0.0859(7) 0.088(5) Uiso 1 1 d . .
O89 O -0.4749(10) -0.3910(9) 0.2369(6) 0.062(4) Uiso 1 1 d . .
O90 O -0.3501(14) 0.5471(13) 0.5784(8) 0.110(6) Uiso 1 1 d . .
O91 O -0.0792(16) 0.4809(15) -0.0602(9) 0.137(7) Uiso 1 1 d . .
O92 O -0.3014(13) 0.0689(12) 0.5978(8) 0.101(5) Uiso 1 1 d . .
O93 O -0.336(3) 0.374(3) -0.1088(16) 0.111(12) Uiso 0.50 1 d P .
O94 O -0.219(3) 0.276(3) 0.6021(17) 0.121(13) Uiso 0.50 1 d P .
O95 O 0.3185(8) 0.2447(7) 0.3625(5) 0.039(3) Uiso 1 1 d . .
O96 O -0.2695(8) 0.0612(7) 0.7246(5) 0.041(3) Uiso 1 1 d . .
O97 O 0.3461(19) 0.3935(18) 0.2120(11) 0.180(10) Uiso 1 1 d . .
O98 O 0.197(2) 0.3226(19) 0.1329(12) 0.189(11) Uiso 1 1 d . .
O99 O -0.286(2) 0.4608(18) -0.1902(12) 0.183(10) Uiso 1 1 d . .
O100 O -0.1924(10) 0.2928(9) -0.0261(6) 0.063(4) Uiso 1 1 d . .
Na1 Na -0.0629(5) 0.4089(4) 0.0179(3) 0.0469(17) Uani 1 1 d . .
Na2 Na 0.3788(6) 0.2702(6) 0.2483(4) 0.078(3) Uani 1 1 d . .
Na3 Na -0.2626(16) 0.1755(15) 0.6556(11) 0.111(7) Uani 0.50 1 d P .
Si1 Si -0.1249(3) 0.2500(2) 0.29667(14) 0.0123(7) Uani 1 1 d . .
Si2 Si -0.2479(2) -0.1221(2) 0.17181(14) 0.0102(7) Uani 1 1 d . .
Cs1 Cs 0.33524(7) 0.03356(6) 0.14008(4) 0.0304(2) Uani 1 1 d . .
Cs2 Cs -0.04634(7) 0.14876(6) 0.01684(4) 0.0330(2) Uani 1 1 d . .
Cs3A Cs -0.1338(5) 0.3955(4) 0.5458(2) 0.0562(13) Uani 0.40 1 d P 3
Cs3B Cs -0.1650(3) 0.4240(2) 0.53186(16) 0.0556(9) Uani 0.60 1 d P 4
Cs4 Cs -0.1533(4) 0.2811(3) -0.1655(3) 0.129(2) Uani 0.40 1 d P .
Gd1 Gd -0.42981(5) 0.06233(4) 0.32357(3) 0.01748(15) Uani 1 1 d . .
Gd2 Gd -0.36450(4) 0.16403(4) 0.08309(3) 0.01335(14) Uani 1 1 d . .
Gd3 Gd -0.24912(5) -0.32152(4) 0.42929(3) 0.01859(15) Uani 1 1 d . .
W1 W 0.08750(4) 0.39196(3) 0.29283(2) 0.01462(12) Uani 1 1 d . .
W2 W 0.05428(4) 0.32791(3) 0.42136(2) 0.01415(12) Uani 1 1 d . .
W3 W -0.10940(4) 0.46387(3) 0.36686(2) 0.01356(11) Uani 1 1 d . .
W4 W -0.30627(4) 0.36350(3) 0.21752(2) 0.01260(11) Uani 1 1 d . .
W5 W -0.34577(4) 0.30882(3) 0.36366(2) 0.01413(11) Uani 1 1 d . .
W6 W -0.18364(4) 0.18757(3) 0.42823(2) 0.01485(12) Uani 1 1 d . .
W7 W 0.03746(4) 0.09815(3) 0.35091(2) 0.01280(11) Uani 1 1 d . .
W8 W 0.07973(4) 0.16024(3) 0.22789(2) 0.01486(12) Uani 1 1 d . .
W9 W -0.10120(4) 0.30325(3) 0.15554(2) 0.01255(11) Uani 1 1 d . .
W10 W 0.00864(4) -0.06632(3) 0.15286(2) 0.01342(11) Uani 1 1 d . .
W11 W -0.03232(4) -0.12847(3) 0.27720(2) 0.01170(11) Uani 1 1 d . .
W12 W -0.30178(4) -0.16543(3) 0.30833(2) 0.01300(11) Uani 1 1 d . .
W13 W -0.49984(4) -0.15301(3) 0.20716(2) 0.01387(11) Uani 1 1 d . .
W14 W -0.45039(4) -0.08574(3) 0.06636(2) 0.01175(11) Uani 1 1 d . .
W15 W -0.21353(4) -0.04922(3) 0.03685(2) 0.01192(11) Uani 1 1 d . .
W16 W -0.38515(4) -0.30745(3) 0.09490(2) 0.01347(11) Uani 1 1 d . .
W17 W -0.18348(4) -0.32836(3) 0.19845(2) 0.01306(11) Uani 1 1 d . .
W18 W -0.13646(4) -0.26740(3) 0.07162(2) 0.01394(11) Uani 1 1 d . .
C1 C -0.4331(15) -0.2726(13) 0.4828(9) 0.054(5) Uiso 1 1 d . .
C2 C -0.520(2) -0.228(2) 0.5090(13) 0.113(10) Uiso 1 1 d . .

loop_
_atom_site_aniso_label
_atom_site_aniso_U_11
_atom_site_aniso_U_22
_atom_site_aniso_U_33
_atom_site_aniso_U_23
_atom_site_aniso_U_13
_atom_site_aniso_U_12
Na1 0.059(4) 0.034(4) 0.051(4) 0.005(3) 0.022(3) -0.001(3)
Na2 0.059(5) 0.102(8) 0.071(6) 0.019(5) -0.001(4) 0.000(5)
Na3 0.089(14) 0.106(18) 0.15(2) 0.036(16) 0.038(13) -0.003(13)
Si1 0.0157(17) 0.0090(18) 0.0110(17) 0.0013(14) -0.0017(13) 0.0006(14)
Si2 0.0103(16) 0.0101(18) 0.0095(16) 0.0029(14) -0.0031(13) 0.0004(14)
Cs1 0.0205(4) 0.0281(5) 0.0434(6) 0.0047(4) 0.0088(4) 0.0047(4)
Cs2 0.0391(5) 0.0230(5) 0.0400(6) -0.0001(4) 0.0232(4) -0.0002(4)
Cs3A 0.064(3) 0.058(4) 0.038(2) -0.011(2) 0.002(2) -0.010(2)
Cs3B 0.054(2) 0.053(2) 0.048(2) -0.0238(15) 0.0130(14) -0.0186(15)
Cs4 0.094(3) 0.089(4) 0.187(6) 0.003(4) -0.021(3) 0.005(3)
Gd1 0.0170(3) 0.0147(4) 0.0200(3) 0.0006(3) 0.0028(3) 0.0007(3)
Gd2 0.0141(3) 0.0105(3) 0.0130(3) -0.0005(2) -0.0034(2) 0.0003(3)
Gd3 0.0228(3) 0.0174(4) 0.0141(3) 0.0021(3) -0.0016(3) 0.0004(3)
W1 0.0161(2) 0.0139(3) 0.0120(2) -0.0002(2) -0.0008(2) -0.0035(2)
W2 0.0190(3) 0.0115(3) 0.0092(2) -0.0010(2) -0.0038(2) -0.0009(2)
W3 0.0197(3) 0.0093(3) 0.0098(2) -0.0016(2) -0.0001(2) -0.0009(2)
W4 0.0160(2) 0.0107(3) 0.0092(2) -0.0009(2) -0.00179(19) 0.0022(2)
W5 0.0180(3) 0.0121(3) 0.0114(2) -0.0006(2) 0.0023(2) 0.0002(2)
W6 0.0204(3) 0.0135(3) 0.0104(2) 0.0013(2) 0.0022(2) -0.0002(2)
W7 0.0156(2) 0.0103(3) 0.0106(2) -0.0001(2) -0.00247(19) 0.0008(2)
W8 0.0148(2) 0.0153(3) 0.0141(3) 0.0012(2) 0.0023(2) 0.0024(2)
W9 0.0161(2) 0.0116(3) 0.0087(2) 0.0000(2) 0.00031(19) -0.0022(2)
W10 0.0120(2) 0.0158(3) 0.0120(2) 0.0020(2) 0.00095(19) 0.0001(2)
W11 0.0131(2) 0.0100(3) 0.0109(2) 0.0016(2) -0.00187(19) 0.0000(2)
W12 0.0156(2) 0.0126(3) 0.0101(2) 0.0019(2) -0.00007(19) 0.0000(2)
W13 0.0127(2) 0.0149(3) 0.0132(2) 0.0016(2) 0.00024(19) -0.0010(2)
W14 0.0133(2) 0.0097(3) 0.0106(2) 0.0008(2) -0.00286(19) 0.0006(2)
W15 0.0149(2) 0.0103(3) 0.0100(2) 0.0012(2) 0.00077(19) 0.0004(2)
W16 0.0164(2) 0.0094(3) 0.0127(2) 0.0008(2) -0.0026(2) -0.0010(2)
W17 0.0170(2) 0.0091(3) 0.0123(2) 0.0023(2) -0.0013(2) 0.0003(2)
W18 0.0194(3) 0.0098(3) 0.0128(2) 0.0007(2) 0.0040(2) 0.0027(2)

loop_
_atom_type_symbol
_atom_type_description
_atom_type_scat_dispersion_real
_atom_type_scat_dispersion_imag
_atom_type_scat_source
O O 0.0106 0.0060 'International Tables Vol C Tables 4.2.6.8 and 6.1.1.4'
Na Na 0.0362 0.0249 'International Tables Vol C Tables 4.2.6.8 and 6.1.1.4'
Si Si 0.0817 0.0704 'International Tables Vol C Tables 4.2.6.8 and 6.1.1.4'
Cs Cs -0.3680 2.1192 'International Tables Vol C Tables 4.2.6.8 and 6.1.1.4'
Gd Gd -0.1653 3.9035 'International Tables Vol C Tables 4.2.6.8 and 6.1.1.4'
W W -0.8490 6.8722 'International Tables Vol C Tables 4.2.6.8 and 6.1.1.4'
C C 0.0033 0.0016 'International Tables Vol C Tables 4.2.6.8 and 6.1.1.4'

loop_
_geom_angle_atom_site_label_1
_geom_angle_atom_site_label_2
_geom_angle_atom_site_label_3
_geom_angle
_geom_angle_site_symmetry_1
_geom_angle_site_symmetry_3
W3 O1 W2 116.9(4) . .
W3 O1 Cs3B 113.3(4) . 2_566
W2 O1 Cs3B 104.6(3) . 2_566
W3 O1 Cs3A 101.0(4) . 2_566
W2 O1 Cs3A 115.9(3) . 2_566
Cs3B O1 Cs3A 13.14(9) 2_566 2_566
W3 O1 Cs3B 104.3(3) . .
W2 O1 Cs3B 102.6(3) . .
Cs3B O1 Cs3B 115.1(3) 2_566 .
Cs3A O1 Cs3B 116.2(3) 2_566 .
W3 O1 Cs3A 114.4(3) . .
W2 O1 Cs3A 92.2(3) . .
Cs3B O1 Cs3A 113.6(3) 2_566 .
Cs3A O1 Cs3A 117.6(3) 2_566 .
Cs3B O1 Cs3A 11.77(9) . .
W3 O2 Gd3 153.2(5) . 1_565
W3 O2 Cs3A 87.0(3) . 2_566
Gd3 O2 Cs3A 114.7(3) 1_565 2_566
W1 O3 W3 119.6(4) . .
W1 O3 Cs3A 114.5(3) . 2_566
W3 O3 Cs3A 89.2(3) . 2_566
W1 O3 Cs3B 105.2(3) . 2_566
W3 O3 Cs3B 89.6(3) . 2_566
Cs3A O3 Cs3B 10.64(9) 2_566 2_566
W2 O5 W1 121.2(4) . .
W2 O5 Cs3B 93.8(3) . 2_566
W1 O5 Cs3B 113.4(3) . 2_566
W2 O5 Cs3A 96.9(3) . 2_566
W1 O5 Cs3A 103.4(3) . 2_566
Cs3B O5 Cs3A 10.46(8) 2_566 2_566
W2 O6 Gd3 158.0(5) . 2_556
W2 O6 Cs3B 88.8(3) . 2_566
Gd3 O6 Cs3B 112.2(3) 2_556 2_566
W3 O7 W5 157.2(5) . .
W3 O7 Cs3B 99.6(3) . .
W5 O7 Cs3B 100.2(3) . .
W3 O8 W4 141.6(5) . .
W1 O9 W9 153.2(5) . .
W1 O10 W8 149.5(4) . .
W2 O11 W7 146.6(4) . .
W2 O12 W6 148.8(5) . .
W2 O12 Cs3A 112.3(4) . .
W6 O12 Cs3A 98.8(3) . .
W2 O12 Cs3B 111.4(4) . .
W6 O12 Cs3B 99.3(3) . .
Cs3A O12 Cs3B 12.50(10) . .
Si1 O13 W3 125.4(4) . .
Si1 O13 W2 121.8(4) . .
W3 O13 W2 92.7(3) . .
Si1 O13 W1 122.0(4) . .
W3 O13 W1 93.4(3) . .
W2 O13 W1 93.1(3) . .
W6 O14 Cs3A 90.0(4) . .
W7 O15 W6 158.7(5) . .
W8 O17 W7 117.5(4) . .
W8 O18 Cs1 143.9(5) . .
W8 O18 Na2 118.0(4) . .
Cs1 O18 Na2 88.2(3) . .
W8 O19 W9 154.2(4) . .
W8 O19 Cs2 122.9(3) . .
W9 O19 Cs2 82.2(2) . .
W9 O20 Na1 143.1(5) . .
W9 O20 Cs2 93.1(4) . .
Na1 O20 Cs2 89.4(3) . .
W9 O21 W4 115.4(4) . .
W4 O23 W5 159.1(4) . .
W6 O25 W5 115.3(4) . .
W6 O25 Cs3B 107.4(3) . .
W5 O25 Cs3B 119.5(4) . .
W6 O25 Cs3A 95.9(3) . .
W5 O25 Cs3A 131.3(4) . .
Cs3B O25 Cs3A 12.71(10) . .
Si1 O26 W5 127.0(5) . .
Si1 O26 W6 128.0(4) . .
W5 O26 W6 91.9(3) . .
Si1 O27 W4 128.6(4) . .
Si1 O27 W9 128.7(4) . .
W4 O27 W9 92.5(3) . .
Si1 O28 W7 128.1(4) . .
Si1 O28 W8 125.6(5) . .
W7 O28 W8 93.3(3) . .
W5 O29 Gd1 143.6(4) . .
W6 O30 Gd1 144.2(5) . .
W7 O31 W11 152.5(4) . .
W8 O32 W10 157.4(5) . .
W9 O33 Gd2 151.5(5) . .
W9 O33 Cs2 98.1(3) . .
Gd2 O33 Cs2 110.3(3) . .
W4 O34 Gd2 148.3(4) . .
W15 O35 Gd2 150.7(5) . .
W15 O35 Cs2 99.4(3) . .
Gd2 O35 Cs2 109.8(3) . .
W14 O36 Gd2 148.1(4) . .
W14 O36 Cs1 95.9(3) . 1_455
Gd2 O36 Cs1 115.8(3) . 1_455
W13 O37 Gd1 148.9(4) . .
W13 O37 Cs1 95.3(3) . 1_455
Gd1 O37 Cs1 109.1(3) . 1_455
W12 O38 Gd1 146.6(4) . .
W15 O39 Cs2 106.6(3) . 2
W15 O39 Cs1 114.2(3) . 2
Cs2 O39 Cs1 132.7(3) 2 2
W15 O39 Cs2 92.3(3) . .
Cs2 O39 Cs2 95.9(2) 2 .
Cs1 O39 Cs2 105.0(2) 2 .
W15 O40 W14 115.4(4) . .
W15 O40 Cs1 91.9(3) . 2
W14 O40 Cs1 143.2(3) . 2
W14 O41 Gd2 144.3(4) . 2_455
W14 O41 Cs1 78.5(3) . 1_455
Gd2 O41 Cs1 133.6(3) 2_455 1_455
W14 O42 W13 159.1(4) . .
W14 O42 Cs1 95.7(3) . 1_455
W13 O42 Cs1 104.3(3) . 1_455
W13 O43 Cs4 171.5(5) . 2_455
W13 O44 W12 114.7(5) . .
W12 O45 Gd3 162.9(5) . .
W11 O46 W12 149.2(5) . .
W11 O47 Na3 133.0(7) . 2_556
W11 O48 W10 117.8(4) . .
W11 O48 Cs4 107.3(4) . 2
W10 O48 Cs4 94.7(3) . 2
W10 O49 Cs1 144.3(5) . .
W10 O49 Cs2 100.4(3) . 2
Cs1 O49 Cs2 110.1(3) . 2
W10 O49 Cs4 85.0(4) . 2
Cs1 O49 Cs4 111.7(2) . 2
Cs2 O49 Cs4 91.2(2) 2 2
W10 O50 W15 153.0(5) . .
W10 O50 Cs2 92.5(3) . 2
W15 O50 Cs2 90.3(3) . 2
W10 O50 Cs2 125.7(3) . .
W15 O50 Cs2 81.2(3) . .
Cs2 O50 Cs2 84.98(18) 2 .
Si2 O51 W14 128.5(5) . .
Si2 O51 W15 127.6(4) . .
W14 O51 W15 91.6(3) . .
Si2 O52 W13 127.9(4) . .
Si2 O52 W12 129.0(4) . .
W13 O52 W12 92.8(3) . .
Si2 O53 W11 125.1(5) . .
Si2 O53 W10 126.6(4) . .
W11 O53 W10 94.6(3) . .
W18 O54 W15 155.0(5) . .
W18 O54 Cs2 91.4(3) . 2
W15 O54 Cs2 89.1(3) . 2
W16 O55 W14 145.7(4) . .
W16 O56 W13 147.0(5) . .
W17 O57 W12 155.6(5) . .
W11 O58 W17 146.6(4) . .
W11 O58 Cs4 101.9(3) . 2
W17 O58 Cs4 107.6(3) . 2
W10 O59 W18 148.1(4) . .
W10 O59 Cs4 103.7(3) . 2
W18 O59 Cs4 108.1(3) . 2
W10 O59 Cs2 90.1(3) . 2
W18 O59 Cs2 86.6(3) . 2
Cs4 O59 Cs2 100.6(3) 2 2
Si2 O60 W16 122.4(4) . .
Si2 O60 W18 122.2(5) . .
W16 O60 W18 94.0(3) . .
Si2 O60 W17 124.0(4) . .
W16 O60 W17 92.7(3) . .
W18 O60 W17 93.3(3) . .
W18 O62 W17 119.4(4) . .
W18 O62 Cs4 98.2(3) . 2
W17 O62 Cs4 117.6(3) . 2
W17 O63 W16 119.2(5) . .
W18 O64 Na1 158.2(5) . 2
W18 O64 Cs2 99.6(4) . 2
Na1 O64 Cs2 92.5(3) 2 2
W18 O65 W16 118.6(4) . .
Gd2 O68 Cs1 111.6(3) . 1_455
Gd1 O73 Cs1 114.4(4) . 1_455
Gd3 O75 Cs3A 109.0(4) . 2_556
Gd3 O77 Cs3B 118.0(4) . 1_545
C1 O78 Gd3 92.7(11) . .
C1 O84 Gd3 94.1(10) . .
Cs3B O90 Cs3A 8.08(14) . .
Na1 O91 Na1 96.0(8) . 2_565
Na1 O91 Cs4 91.8(7) . .
Na1 O91 Cs4 145.5(8) 2_565 .
Na3 O94 Cs3A 170.7(18) . .
Na3 O94 Cs3B 176.7(18) . .
Cs3A O94 Cs3B 10.8(2) . .
Na1 O100 Cs2 93.2(4) . .
Na1 O100 Cs4 98.2(5) . .
Cs2 O100 Cs4 102.4(4) . .
O91 Na1 O64 93.2(6) . 2
O91 Na1 O87 97.1(7) . .
O64 Na1 O87 169.3(6) 2 .
O91 Na1 O20 175.4(7) . .
O64 Na1 O20 87.3(4) 2 .
O87 Na1 O20 82.6(5) . .
O91 Na1 O100 96.7(7) . .
O64 Na1 O100 86.1(4) 2 .
O87 Na1 O100 90.1(5) . .
O20 Na1 O100 87.9(4) . .
O91 Na1 O91 84.0(8) . 2_565
O64 Na1 O91 89.5(6) 2 2_565
O87 Na1 O91 94.2(7) . 2_565
O20 Na1 O91 91.4(6) . 2_565
O100 Na1 O91 175.5(7) . 2_565
O91 Na1 Na1 44.0(6) . 2_565
O64 Na1 Na1 91.8(3) 2 2_565
O87 Na1 Na1 97.5(5) . 2_565
O20 Na1 Na1 131.5(4) . 2_565
O100 Na1 Na1 140.4(5) . 2_565
O91 Na1 Na1 40.1(5) 2_565 2_565
O91 Na1 Cs2 128.7(6) . .
O64 Na1 Cs2 52.7(3) 2 .
O87 Na1 Cs2 117.7(5) . .
O20 Na1 Cs2 54.8(2) . .
O100 Na1 Cs2 50.6(3) . .
O91 Na1 Cs2 125.8(5) 2_565 .
Na1 Na1 Cs2 144.4(3) 2_565 .
O91 Na1 Cs4 56.8(6) . .
O64 Na1 Cs4 65.1(2) 2 .
O87 Na1 Cs4 118.9(4) . .
O20 Na1 Cs4 127.3(3) . .
O100 Na1 Cs4 48.6(4) . .
O91 Na1 Cs4 129.5(6) 2_565 .
Na1 Na1 Cs4 95.1(3) 2_565 .
Cs2 Na1 Cs4 73.16(13) . .
O97 Na2 O95 121.6(8) . .
O97 Na2 O18 103.5(7) . .
O95 Na2 O18 86.0(4) . .
O97 Na2 Cs1 121.1(7) . .
O95 Na2 Cs1 106.3(3) . .
O18 Na2 Cs1 45.2(2) . .
O92 Na3 O83 93.3(11) . .
O92 Na3 O94 105.5(16) . .
O83 Na3 O94 86.7(13) . .
O92 Na3 O96 78.4(10) . .
O83 Na3 O96 104.7(10) . .
O94 Na3 O96 167.9(14) . .
O92 Na3 O47 93.0(10) . 2_556
O83 Na3 O47 169.7(12) . 2_556
O94 Na3 O47 83.7(12) . 2_556
O96 Na3 O47 84.6(7) . 2_556
O92 Na3 O81 47.8(7) . .
O83 Na3 O81 128.7(12) . .
O94 Na3 O81 76.7(12) . .
O96 Na3 O81 98.7(8) . .
O47 Na3 O81 52.4(5) 2_556 .
O92 Na3 Cs4 145.7(11) . 1_556
O83 Na3 Cs4 101.5(9) . 1_556
O94 Na3 Cs4 106.2(13) . 1_556
O96 Na3 Cs4 68.0(6) . 1_556
O47 Na3 Cs4 77.6(6) 2_556 1_556
O81 Na3 Cs4 129.6(7) . 1_556
O28 Si1 O13 108.6(4) . .
O28 Si1 O26 109.7(5) . .
O13 Si1 O26 108.0(4) . .
O28 Si1 O27 109.7(4) . .
O13 Si1 O27 108.6(4) . .
O26 Si1 O27 112.1(4) . .
O52 Si2 O51 111.6(4) . .
O52 Si2 O53 111.4(4) . .
O51 Si2 O53 110.5(4) . .
O52 Si2 O60 106.8(5) . .
O51 Si2 O60 108.3(4) . .
O53 Si2 O60 108.1(4) . .
O18 Cs1 O49 73.2(2) . .
O18 Cs1 O42 156.9(2) . 1_655
O49 Cs1 O42 105.0(2) . 1_655
O18 Cs1 O36 142.2(2) . 1_655
O49 Cs1 O36 140.1(2) . 1_655
O42 Cs1 O36 51.1(2) 1_655 1_655
O18 Cs1 O73 91.2(2) . 1_655
O49 Cs1 O73 145.6(2) . 1_655
O42 Cs1 O73 77.5(2) 1_655 1_655
O36 Cs1 O73 68.2(2) 1_655 1_655
O18 Cs1 O39 77.6(2) . 2
O49 Cs1 O39 61.6(2) . 2
O42 Cs1 O39 122.6(2) 1_655 2
O36 Cs1 O39 101.5(2) 1_655 2
O73 Cs1 O39 145.8(2) 1_655 2
O18 Cs1 O68 91.0(2) . 1_655
O49 Cs1 O68 141.0(2) . 1_655
O42 Cs1 O68 102.8(2) 1_655 1_655
O36 Cs1 O68 52.3(2) 1_655 1_655
O73 Cs1 O68 67.5(2) 1_655 1_655
O39 Cs1 O68 80.4(2) 2 1_655
O18 Cs1 O37 109.5(2) . 1_655
O49 Cs1 O37 103.8(2) . 1_655
O42 Cs1 O37 47.9(2) 1_655 1_655
O36 Cs1 O37 83.10(19) 1_655 1_655
O73 Cs1 O37 51.9(2) 1_655 1_655
O39 Cs1 O37 162.1(2) 2 1_655
O68 Cs1 O37 115.2(2) 1_655 1_655
O18 Cs1 O40 106.6(2) . 2
O49 Cs1 O40 105.6(2) . 2
O42 Cs1 O40 96.10(19) 1_655 2
O36 Cs1 O40 55.70(18) 1_655 2
O73 Cs1 O40 108.3(2) 1_655 2
O39 Cs1 O40 47.36(19) 2 2
O68 Cs1 O40 44.2(2) 1_655 2
O37 Cs1 O40 138.55(18) 1_655 2
O18 Cs1 O41 155.5(2) . 1_655
O49 Cs1 O41 94.6(2) . 1_655
O42 Cs1 O41 46.02(18) 1_655 1_655
O36 Cs1 O41 45.49(19) 1_655 1_655
O73 Cs1 O41 109.5(2) 1_655 1_655
O39 Cs1 O41 77.93(18) 2 1_655
O68 Cs1 O41 85.4(2) 1_655 1_655
O37 Cs1 O41 93.86(18) 1_655 1_655
O40 Cs1 O41 55.37(18) 2 1_655
O18 Cs1 W14 169.56(19) . 1_655
O49 Cs1 W14 116.10(17) . 1_655
O42 Cs1 W14 29.29(15) 1_655 1_655
O36 Cs1 W14 27.40(15) 1_655 1_655
O73 Cs1 W14 83.21(16) 1_655 1_655
O39 Cs1 W14 102.18(15) 2 1_655
O68 Cs1 W14 78.69(16) 1_655 1_655
O37 Cs1 W14 73.90(13) 1_655 1_655
O40 Cs1 W14 67.17(12) 2 1_655
O41 Cs1 W14 26.68(11) 1_655 1_655
O18 Cs1 W13 130.02(18) . 1_655
O49 Cs1 W13 94.25(17) . 1_655
O42 Cs1 W13 27.24(15) 1_655 1_655
O36 Cs1 W13 75.06(14) 1_655 1_655
O73 Cs1 W13 72.19(17) 1_655 1_655
O39 Cs1 W13 138.67(16) 2 1_655
O68 Cs1 W13 122.04(15) 1_655 1_655
O37 Cs1 W13 25.62(13) 1_655 1_655
O40 Cs1 W13 123.30(12) 2 1_655
O41 Cs1 W13 70.77(12) 1_655 1_655
W14 Cs1 W13 56.444(16) 1_655 1_655
O39 Cs2 O35 116.0(2) 2 .
O39 Cs2 O100 154.1(3) 2 .
O35 Cs2 O100 89.4(3) . .
O39 Cs2 O33 134.0(2) 2 .
O35 Cs2 O33 52.2(2) . .
O100 Cs2 O33 65.1(3) . .
O39 Cs2 O64 94.7(2) 2 2
O35 Cs2 O64 148.9(2) . 2
O100 Cs2 O64 60.7(3) . 2
O33 Cs2 O64 103.2(2) . 2
O39 Cs2 O20 114.7(2) 2 .
O35 Cs2 O20 100.7(2) . .
O100 Cs2 O20 61.6(3) . .
O33 Cs2 O20 48.5(2) . .
O64 Cs2 O20 59.3(2) 2 .
O39 Cs2 O49 95.5(2) 2 2
O35 Cs2 O49 90.7(2) . 2
O100 Cs2 O49 78.3(3) . 2
O33 Cs2 O49 125.6(2) . 2
O64 Cs2 O49 91.0(2) 2 2
O20 Cs2 O49 137.8(2) . 2
O39 Cs2 O39 84.1(2) 2 .
O35 Cs2 O39 48.7(2) . .
O100 Cs2 O39 111.7(3) . .
O33 Cs2 O39 101.0(2) . .
O64 Cs2 O39 147.0(2) 2 .
O20 Cs2 O39 149.4(2) . .
O49 Cs2 O39 56.5(2) 2 .
O39 Cs2 O54 49.2(2) 2 2
O35 Cs2 O54 161.1(2) . 2
O100 Cs2 O54 105.0(3) . 2
O33 Cs2 O54 145.4(2) . 2
O64 Cs2 O54 48.8(2) 2 2
O20 Cs2 O54 97.1(2) . 2
O49 Cs2 O54 80.4(2) 2 2
O39 Cs2 O54 113.2(2) . 2
O39 Cs2 O50 49.46(19) 2 2
O35 Cs2 O50 119.1(2) . 2
O100 Cs2 O50 115.0(3) . 2
O33 Cs2 O50 171.0(2) . 2
O64 Cs2 O50 83.9(2) 2 2
O20 Cs2 O50 140.2(2) . 2
O49 Cs2 O50 47.70(19) 2 2
O39 Cs2 O50 70.4(2) . 2
O54 Cs2 O50 43.60(19) 2 2
O39 Cs2 O59 83.9(2) 2 2
O35 Cs2 O59 134.88(19) . 2
O100 Cs2 O59 73.9(3) . 2
O33 Cs2 O59 138.6(2) . 2
O64 Cs2 O59 48.6(2) 2 2
O20 Cs2 O59 106.8(2) . 2
O49 Cs2 O59 45.4(2) 2 2
O39 Cs2 O59 98.7(2) . 2
O54 Cs2 O59 42.93(18) 2 2
O50 Cs2 O59 43.83(19) 2 2
O39 Cs2 O19 89.69(19) 2 .
O35 Cs2 O19 76.71(19) . .
O100 Cs2 O19 101.7(3) . .
O33 Cs2 O19 45.94(18) . .
O64 Cs2 O19 100.03(19) 2 .
O20 Cs2 O19 47.5(2) . .
O49 Cs2 O19 167.4(2) 2 .
O39 Cs2 O19 112.90(19) . .
O54 Cs2 O19 111.43(18) 2 .
O50 Cs2 O19 139.10(17) 2 .
O59 Cs2 O19 146.91(19) 2 .
O94 Cs3A O12 102.0(8) . .
O94 Cs3A O1 142.2(8) . 2_566
O12 Cs3A O1 104.6(3) . 2_566
O94 Cs3A O25 80.1(8) . .
O12 Cs3A O25 51.5(2) . .
O1 Cs3A O25 137.7(3) 2_566 .
O94 Cs3A O67 50.8(8) . 2_556
O12 Cs3A O67 115.8(3) . 2_556
O1 Cs3A O67 93.1(3) 2_566 2_556
O25 Cs3A O67 127.7(3) . 2_556
O94 Cs3A O3 93.3(8) . 2_566
O12 Cs3A O3 135.5(3) . 2_566
O1 Cs3A O3 48.9(2) 2_566 2_566
O25 Cs3A O3 171.8(3) . 2_566
O67 Cs3A O3 48.1(3) 2_556 2_566
O94 Cs3A O1 149.7(8) . .
O12 Cs3A O1 47.7(2) . .
O1 Cs3A O1 62.4(3) 2_566 .
O25 Cs3A O1 78.6(2) . .
O67 Cs3A O1 135.1(3) 2_556 .
O3 Cs3A O1 109.3(3) 2_566 .
O94 Cs3A O14 52.5(8) . .
O12 Cs3A O14 49.5(2) . .
O1 Cs3A O14 145.8(3) 2_566 .
O25 Cs3A O14 49.4(2) . .
O67 Cs3A O14 82.7(3) 2_556 .
O3 Cs3A O14 129.5(2) 2_566 .
O1 Cs3A O14 97.2(3) . .
O94 Cs3A O2 106.7(8) . 2_566
O12 Cs3A O2 88.1(2) . 2_566
O1 Cs3A O2 48.7(2) 2_566 2_566
O25 Cs3A O2 139.2(3) . 2_566
O67 Cs3A O2 59.5(3) 2_556 2_566
O3 Cs3A O2 47.4(2) 2_566 2_566
O1 Cs3A O2 77.0(2) . 2_566
O14 Cs3A O2 102.3(2) . 2_566
O94 Cs3A O75 72.8(8) . 2_556
O12 Cs3A O75 67.5(2) . 2_556
O1 Cs3A O75 93.2(3) 2_566 2_556
O25 Cs3A O75 104.4(3) . 2_556
O67 Cs3A O75 50.0(3) 2_556 2_556
O3 Cs3A O75 78.0(2) 2_566 2_556
O1 Cs3A O75 91.9(3) . 2_556
O14 Cs3A O75 58.3(2) . 2_556
O2 Cs3A O75 45.0(2) 2_566 2_556
O94 Cs3A O5 112.4(8) . 2_566
O12 Cs3A O5 145.5(3) . 2_566
O1 Cs3A O5 45.1(2) 2_566 2_566
O25 Cs3A O5 134.8(2) . 2_566
O67 Cs3A O5 86.4(3) 2_556 2_566
O3 Cs3A O5 43.61(19) 2_566 2_566
O1 Cs3A O5 97.9(2) . 2_566
O14 Cs3A O5 164.9(3) . 2_566
O2 Cs3A O5 80.9(2) 2_566 2_566
O75 Cs3A O5 120.8(2) 2_556 2_566
O94 Cs3A O90 91.3(9) . .
O12 Cs3A O90 138.3(3) . .
O1 Cs3A O90 86.4(4) 2_566 .
O25 Cs3A O90 93.5(3) . .
O67 Cs3A O90 103.4(4) 2_556 .
O3 Cs3A O90 81.7(3) 2_566 .
O1 Cs3A O90 111.2(4) . .
O14 Cs3A O90 127.7(4) . .
O2 Cs3A O90 125.8(4) 2_566 .
O75 Cs3A O90 153.3(4) 2_556 .
O5 Cs3A O90 45.3(3) 2_566 .
O1 Cs3B O25 147.5(3) 2_566 .
O1 Cs3B O94 125.7(7) 2_566 .
O25 Cs3B O94 75.7(7) . .
O1 Cs3B O12 101.2(2) 2_566 .
O25 Cs3B O12 50.8(2) . .
O94 Cs3B O12 88.9(7) . .
O1 Cs3B O1 64.9(3) 2_566 .
O25 Cs3B O1 82.7(2) . .
O94 Cs3B O1 135.1(7) . .
O12 Cs3B O1 47.8(2) . .
O1 Cs3B O90 96.8(4) 2_566 .
O25 Cs3B O90 106.4(4) . .
O94 Cs3B O90 93.9(8) . .
O12 Cs3B O90 155.5(4) . .
O1 Cs3B O90 130.1(4) . .
O1 Cs3B O77 96.3(3) 2_566 1_565
O25 Cs3B O77 80.9(2) . 1_565
O94 Cs3B O77 130.8(7) . 1_565
O12 Cs3B O77 108.6(3) . 1_565
O1 Cs3B O77 82.3(2) . 1_565
O90 Cs3B O77 52.5(4) . 1_565
O1 Cs3B O5 48.2(2) 2_566 2_566
O25 Cs3B O5 156.2(2) . 2_566
O94 Cs3B O5 109.1(7) . 2_566
O12 Cs3B O5 149.3(2) . 2_566
O1 Cs3B O5 106.5(2) . 2_566
O90 Cs3B O5 50.8(4) . 2_566
O77 Cs3B O5 78.7(2) 1_565 2_566
O1 Cs3B O7 105.8(2) 2_566 .
O25 Cs3B O7 47.5(2) . .
O94 Cs3B O7 123.1(7) . .
O12 Cs3B O7 56.3(2) . .
O1 Cs3B O7 48.1(2) . .
O90 Cs3B O7 102.8(4) . .
O77 Cs3B O7 52.3(2) 1_565 .
O5 Cs3B O7 123.7(2) 2_566 .
O1 Cs3B O3 46.5(2) 2_566 2_566
O25 Cs3B O3 155.3(2) . 2_566
O94 Cs3B O3 82.0(7) . 2_566
O12 Cs3B O3 119.3(2) . 2_566
O1 Cs3B O3 106.7(2) . 2_566
O90 Cs3B O3 85.2(3) . 2_566
O77 Cs3B O3 122.4(2) 1_565 2_566
O5 Cs3B O3 43.79(19) 2_566 2_566
O7 Cs3B O3 152.3(2) . 2_566
O1 Cs3B O6 48.0(2) 2_566 2_566
O25 Cs3B O6 123.5(2) . 2_566
O94 Cs3B O6 154.0(7) . 2_566
O12 Cs3B O6 116.6(2) . 2_566
O1 Cs3B O6 69.1(2) . 2_566
O90 Cs3B O6 65.2(4) . 2_566
O77 Cs3B O6 48.5(2) 1_565 2_566
O5 Cs3B O6 46.0(2) 2_566 2_566
O7 Cs3B O6 78.6(2) . 2_566
O3 Cs3B O6 81.0(2) 2_566 2_566
O1 Cs3B W2 29.11(16) 2_566 2_566
O25 Cs3B W2 148.49(19) . 2_566
O94 Cs3B W2 134.8(7) . 2_566
O12 Cs3B W2 123.7(2) . 2_566
O1 Cs3B W2 78.02(17) . 2_566
O90 Cs3B W2 69.4(4) . 2_566
O77 Cs3B W2 72.0(2) 1_565 2_566
O5 Cs3B W2 28.57(15) 2_566 2_566
O7 Cs3B W2 101.82(18) . 2_566
O3 Cs3B W2 55.78(15) 2_566 2_566
O6 Cs3B W2 25.36(13) 2_566 2_566
O43 Cs4 O59 119.9(3) 2_455 2
O43 Cs4 O93 63.0(7) 2_455 .
O59 Cs4 O93 133.9(7) 2 .
O43 Cs4 O82 134.9(3) 2_455 2
O59 Cs4 O82 105.2(3) 2 2
O93 Cs4 O82 86.9(8) . 2
O43 Cs4 O48 86.5(2) 2_455 2
O59 Cs4 O48 51.5(2) 2 2
O93 Cs4 O48 147.4(8) . 2
O82 Cs4 O48 124.8(3) 2 2
O43 Cs4 O62 168.2(3) 2_455 2
O59 Cs4 O62 49.1(2) 2 2
O93 Cs4 O62 126.7(7) . 2
O82 Cs4 O62 56.2(3) 2 2
O48 Cs4 O62 82.5(2) 2 2
O43 Cs4 O100 86.1(3) 2_455 .
O59 Cs4 O100 79.5(3) 2 .
O93 Cs4 O100 54.4(7) . .
O82 Cs4 O100 103.5(4) 2 .
O48 Cs4 O100 116.1(3) 2 .
O62 Cs4 O100 94.9(3) 2 .
O43 Cs4 O99 83.3(5) 2_455 .
O59 Cs4 O99 155.7(5) 2 .
O93 Cs4 O99 47.3(8) . .
O82 Cs4 O99 52.2(5) 2 .
O48 Cs4 O99 145.3(5) 2 .
O62 Cs4 O99 108.2(5) 2 .
O100 Cs4 O99 96.2(5) . .
O43 Cs4 O58 127.4(3) 2_455 2
O59 Cs4 O58 56.5(2) 2 2
O93 Cs4 O58 163.0(8) . 2
O82 Cs4 O58 76.6(3) 2 2
O48 Cs4 O58 48.4(2) 2 2
O62 Cs4 O58 45.5(2) 2 2
O100 Cs4 O58 133.2(3) . 2
O99 Cs4 O58 117.0(5) . 2
O43 Cs4 O91 126.5(4) 2_455 .
O59 Cs4 O91 95.1(4) 2 .
O93 Cs4 O91 63.6(8) . .
O82 Cs4 O91 43.2(4) 2 .
O48 Cs4 O91 144.1(4) 2 .
O62 Cs4 O91 63.3(4) 2 .
O100 Cs4 O91 60.3(4) . .
O99 Cs4 O91 62.7(5) . .
O58 Cs4 O91 105.2(4) 2 .
O43 Cs4 O49 74.5(2) 2_455 2
O59 Cs4 O49 45.5(2) 2 2
O93 Cs4 O49 111.1(8) . 2
O82 Cs4 O49 150.5(3) 2 2
O48 Cs4 O49 45.0(2) 2 2
O62 Cs4 O49 94.6(2) 2 2
O100 Cs4 O49 72.0(3) . 2
O99 Cs4 O49 155.3(5) . 2
O58 Cs4 O49 85.7(2) 2 2
O91 Cs4 O49 123.5(4) . 2
O43 Cs4 W10 94.4(2) 2_455 2
O59 Cs4 W10 28.19(16) 2 2
O93 Cs4 W10 135.5(7) . 2
O82 Cs4 W10 129.3(3) 2 2
O48 Cs4 W10 29.42(14) 2 2
O62 Cs4 W10 73.92(17) 2 2
O100 Cs4 W10 88.5(3) . 2
O99 Cs4 W10 174.7(5) . 2
O58 Cs4 W10 60.80(16) 2 2
O91 Cs4 W10 122.3(3) . 2
O49 Cs4 W10 25.28(14) 2 2
O37 Gd1 O38 72.7(3) . .
O37 Gd1 O71 98.1(4) . .
O38 Gd1 O71 73.7(4) . .
O37 Gd1 O29 139.4(3) . .
O38 Gd1 O29 146.8(3) . .
O71 Gd1 O29 102.5(4) . .
O37 Gd1 O30 146.2(3) . .
O38 Gd1 O30 73.9(3) . .
O71 Gd1 O30 77.8(4) . .
O29 Gd1 O30 73.1(3) . .
O37 Gd1 O72 75.2(3) . .
O38 Gd1 O72 129.3(3) . .
O71 Gd1 O72 73.2(4) . .
O29 Gd1 O72 77.8(3) . .
O30 Gd1 O72 132.8(3) . .
O37 Gd1 O74 90.7(3) . .
O38 Gd1 O74 70.5(3) . .
O71 Gd1 O74 138.5(3) . .
O29 Gd1 O74 96.3(3) . .
O30 Gd1 O74 72.8(3) . .
O72 Gd1 O74 147.6(3) . .
O37 Gd1 O73 74.8(3) . .
O38 Gd1 O73 130.5(3) . .
O71 Gd1 O73 147.8(3) . .
O29 Gd1 O73 69.1(3) . .
O30 Gd1 O73 125.2(3) . .
O72 Gd1 O73 74.7(3) . .
O74 Gd1 O73 73.6(3) . .
O37 Gd1 Cs1 43.4(2) . 1_455
O38 Gd1 Cs1 115.0(2) . 1_455
O71 Gd1 Cs1 118.6(3) . 1_455
O29 Gd1 Cs1 96.05(18) . 1_455
O30 Gd1 Cs1 162.5(2) . 1_455
O72 Gd1 Cs1 54.5(2) . 1_455
O74 Gd1 Cs1 95.4(2) . 1_455
O73 Gd1 Cs1 37.4(2) . 1_455
O33 Gd2 O35 73.3(3) . .
O33 Gd2 O41 120.2(3) . 2_455
O35 Gd2 O41 77.2(3) . 2_455
O33 Gd2 O70 75.2(3) . .
O35 Gd2 O70 75.0(3) . .
O41 Gd2 O70 142.1(3) 2_455 .
O33 Gd2 O36 139.0(3) . .
O35 Gd2 O36 74.0(3) . .
O41 Gd2 O36 74.8(3) 2_455 .
O70 Gd2 O36 73.0(3) . .
O33 Gd2 O34 73.4(3) . .
O35 Gd2 O34 138.6(3) . .
O41 Gd2 O34 142.1(3) 2_455 .
O70 Gd2 O34 73.3(3) . .
O36 Gd2 O34 119.9(3) . .
O33 Gd2 O68 141.9(3) . .
O35 Gd2 O68 144.8(3) . .
O41 Gd2 O68 82.2(3) 2_455 .
O70 Gd2 O68 106.8(3) . .
O36 Gd2 O68 73.2(3) . .
O34 Gd2 O68 71.1(3) . .
O33 Gd2 O69 80.1(3) . .
O35 Gd2 O69 118.5(3) . .
O41 Gd2 O69 70.4(3) 2_455 .
O70 Gd2 O69 146.8(3) . .
O36 Gd2 O69 138.2(3) . .
O34 Gd2 O69 78.6(3) . .
O68 Gd2 O69 79.8(3) . .
O33 Gd2 Cs2 41.1(2) . .
O35 Gd2 Cs2 41.0(2) . .
O41 Gd2 Cs2 84.37(19) 2_455 .
O70 Gd2 Cs2 91.2(2) . .
O36 Gd2 Cs2 114.70(18) . .
O34 Gd2 Cs2 114.20(19) . .
O68 Gd2 Cs2 162.0(2) . .
O69 Gd2 Cs2 84.4(2) . .
O33 Gd2 Cs1 149.8(2) . 1_455
O35 Gd2 Cs1 110.6(2) . 1_455
O41 Gd2 Cs1 89.2(2) 2_455 1_455
O70 Gd2 Cs1 77.1(2) . 1_455
O36 Gd2 Cs1 37.23(18) . 1_455
O34 Gd2 Cs1 87.4(2) . 1_455
O68 Gd2 Cs1 40.3(2) . 1_455
O69 Gd2 Cs1 119.4(2) . 1_455
Cs2 Gd2 Cs1 151.59(2) . 1_455
O45 Gd3 O6 144.4(3) . 2_556
O45 Gd3 O2 114.4(3) . 1_545
O6 Gd3 O2 74.4(3) 2_556 1_545
O45 Gd3 O77 139.7(3) . .
O6 Gd3 O77 75.1(3) 2_556 .
O2 Gd3 O77 76.8(3) 1_545 .
O45 Gd3 O84 72.4(3) . .
O6 Gd3 O84 125.4(3) 2_556 .
O2 Gd3 O84 138.5(3) 1_545 .
O77 Gd3 O84 75.0(4) . .
O45 Gd3 O76 74.7(3) . .
O6 Gd3 O76 135.9(3) 2_556 .
O2 Gd3 O76 68.0(3) 1_545 .
O77 Gd3 O76 74.7(4) . .
O84 Gd3 O76 75.5(3) . .
O45 Gd3 O79 71.9(3) . .
O6 Gd3 O79 77.0(4) 2_556 .
O2 Gd3 O79 130.9(3) 1_545 .
O77 Gd3 O79 131.7(4) . .
O84 Gd3 O79 90.6(4) . .
O76 Gd3 O79 146.3(4) . .
O45 Gd3 O75 73.4(3) . .
O6 Gd3 O75 79.1(3) 2_556 .
O2 Gd3 O75 68.3(3) 1_545 .
O77 Gd3 O75 141.0(3) . .
O84 Gd3 O75 143.8(4) . .
O76 Gd3 O75 106.3(3) . .
O79 Gd3 O75 67.7(4) . .
O45 Gd3 O78 106.1(3) . .
O6 Gd3 O78 75.2(3) 2_556 .
O2 Gd3 O78 139.3(4) 1_545 .
O77 Gd3 O78 69.7(4) . .
O84 Gd3 O78 51.8(4) . .
O76 Gd3 O78 121.7(4) . .
O79 Gd3 O78 65.5(4) . .
O75 Gd3 O78 130.3(4) . .
O45 Gd3 C1 87.4(4) . .
O6 Gd3 C1 100.1(4) 2_556 .
O2 Gd3 C1 150.3(5) 1_545 .
O77 Gd3 C1 73.6(5) . .
O84 Gd3 C1 27.2(4) . .
O76 Gd3 C1 101.3(4) . .
O79 Gd3 C1 73.5(5) . .
O75 Gd3 C1 140.4(5) . .
O78 Gd3 C1 25.0(4) . .
O4 W1 O9 103.3(4) . .
O4 W1 O10 104.3(4) . .
O9 W1 O10 87.1(3) . .
O4 W1 O3 99.4(4) . .
O9 W1 O3 90.7(3) . .
O10 W1 O3 156.1(4) . .
O4 W1 O5 99.1(4) . .
O9 W1 O5 157.6(4) . .
O10 W1 O5 87.1(3) . .
O3 W1 O5 85.9(3) . .
O4 W1 O13 168.4(3) . .
O9 W1 O13 85.5(3) . .
O10 W1 O13 83.4(3) . .
O3 W1 O13 72.7(3) . .
O5 W1 O13 72.3(3) . .
O6 W2 O12 102.5(4) . .
O6 W2 O11 103.3(4) . .
O12 W2 O11 92.1(4) . .
O6 W2 O5 98.8(4) . .
O12 W2 O5 156.8(3) . .
O11 W2 O5 91.7(4) . .
O6 W2 O1 95.7(4) . .
O12 W2 O1 85.2(4) . .
O11 W2 O1 160.9(3) . .
O5 W2 O1 83.8(3) . .
O6 W2 O13 166.7(4) . .
O12 W2 O13 84.2(3) . .
O11 W2 O13 87.8(3) . .
O5 W2 O13 73.2(3) . .
O1 W2 O13 73.1(3) . .
O6 W2 Cs3A 73.8(3) . .
O12 W2 Cs3A 43.0(3) . .
O11 W2 Cs3A 129.4(3) . .
O5 W2 Cs3A 138.9(3) . .
O1 W2 Cs3A 57.6(3) . .
O13 W2 Cs3A 104.91(19) . .
O6 W2 Cs3B 65.8(3) . 2_566
O12 W2 Cs3B 124.6(3) . 2_566
O11 W2 Cs3B 142.8(3) . 2_566
O5 W2 Cs3B 57.6(2) . 2_566
O1 W2 Cs3B 46.3(2) . 2_566
O13 W2 Cs3B 100.9(2) . 2_566
Cs3A W2 Cs3B 83.59(9) . 2_566
O6 W2 Cs3B 80.5(3) . .
O12 W2 Cs3B 44.8(3) . .
O11 W2 Cs3B 135.3(3) . .
O5 W2 Cs3B 132.3(2) . .
O1 W2 Cs3B 49.2(3) . .
O13 W2 Cs3B 96.85(19) . .
Cs3A W2 Cs3B 9.47(7) . .
Cs3B W2 Cs3B 80.04(9) 2_566 .
O6 W2 Cs3A 73.7(3) . 2_566
O12 W2 Cs3A 121.3(3) . 2_566
O11 W2 Cs3A 146.6(3) . 2_566
O5 W2 Cs3A 57.0(3) . 2_566
O1 W2 Cs3A 39.4(3) . 2_566
O13 W2 Cs3A 93.0(2) . 2_566
Cs3A W2 Cs3A 82.63(14) . 2_566
Cs3B W2 Cs3A 8.47(7) 2_566 2_566
Cs3B W2 Cs3A 77.83(8) . 2_566
O2 W3 O7 102.7(4) . .
O2 W3 O1 100.5(4) . .
O7 W3 O1 97.1(4) . .
O2 W3 O3 98.4(4) . .
O7 W3 O3 156.1(4) . .
O1 W3 O3 90.0(3) . .
O2 W3 O8 96.8(3) . .
O7 W3 O8 83.3(4) . .
O1 W3 O8 162.1(3) . .
O3 W3 O8 83.1(3) . .
O2 W3 O13 172.2(3) . .
O7 W3 O13 85.1(3) . .
O1 W3 O13 77.3(3) . .
O3 W3 O13 74.2(3) . .
O8 W3 O13 84.9(3) . .
O2 W3 Cs3A 66.4(3) . 2_566
O7 W3 Cs3A 139.3(3) . 2_566
O1 W3 Cs3A 51.0(3) . 2_566
O3 W3 Cs3A 60.7(2) . 2_566
O8 W3 Cs3A 135.4(3) . 2_566
O13 W3 Cs3A 107.1(2) . 2_566
O2 W3 Cs3B 74.5(3) . 2_566
O7 W3 Cs3B 134.8(3) . 2_566
O1 W3 Cs3B 42.3(3) . 2_566
O3 W3 Cs3B 62.2(2) . 2_566
O8 W3 Cs3B 141.8(2) . 2_566
O13 W3 Cs3B 99.41(19) . 2_566
Cs3A W3 Cs3B 9.45(8) 2_566 2_566
O2 W3 Cs3B 84.4(3) . .
O7 W3 Cs3B 55.1(3) . .
O1 W3 Cs3B 49.9(3) . .
O3 W3 Cs3B 139.2(2) . .
O8 W3 Cs3B 137.2(2) . .
O13 W3 Cs3B 99.5(2) . .
Cs3A W3 Cs3B 84.28(9) 2_566 .
Cs3B W3 Cs3B 79.93(9) 2_566 .
O2 W3 Cs3A 90.7(3) . .
O7 W3 Cs3A 57.8(3) . .
O1 W3 Cs3A 43.6(3) . .
O3 W3 Cs3A 133.5(2) . .
O8 W3 Cs3A 141.0(3) . .
O13 W3 Cs3A 92.7(2) . .
Cs3A W3 Cs3A 82.45(14) 2_566 .
Cs3B W3 Cs3A 77.04(7) 2_566 .
Cs3B W3 Cs3A 7.85(8) . .
O22 W4 O34 102.4(4) . .
O22 W4 O23 99.7(4) . .
O34 W4 O23 100.2(4) . .
O22 W4 O21 96.8(4) . .
O34 W4 O21 94.8(4) . .
O23 W4 O21 154.7(3) . .
O22 W4 O27 167.1(4) . .
O34 W4 O27 88.4(3) . .
O23 W4 O27 85.2(3) . .
O21 W4 O27 75.0(3) . .
O22 W4 O8 87.2(3) . .
O34 W4 O8 169.0(3) . .
O23 W4 O8 83.1(3) . .
O21 W4 O8 78.7(3) . .
O27 W4 O8 81.5(3) . .
O24 W5 O29 102.5(4) . .
O24 W5 O25 99.1(4) . .
O29 W5 O25 94.3(4) . .
O24 W5 O23 99.3(4) . .
O29 W5 O23 97.7(4) . .
O25 W5 O23 155.2(3) . .
O24 W5 O7 89.3(4) . .
O29 W5 O7 168.1(3) . .
O25 W5 O7 81.7(3) . .
O23 W5 O7 82.1(3) . .
O24 W5 O26 168.4(4) . .
O29 W5 O26 88.1(3) . .
O25 W5 O26 75.1(3) . .
O23 W5 O26 83.8(3) . .
O7 W5 O26 80.0(3) . .
O24 W5 Cs3B 77.3(3) . .
O29 W5 Cs3B 129.0(3) . .
O25 W5 Cs3B 37.8(3) . .
O23 W5 Cs3B 133.0(3) . .
O7 W5 Cs3B 51.3(2) . .
O26 W5 Cs3B 92.4(2) . .
O14 W6 O30 100.5(4) . .
O14 W6 O15 102.2(4) . .
O30 W6 O15 94.9(4) . .
O14 W6 O25 99.3(4) . .
O30 W6 O25 94.3(4) . .
O15 W6 O25 154.5(4) . .
O14 W6 O12 91.5(4) . .
O30 W6 O12 168.0(4) . .
O15 W6 O12 81.7(3) . .
O25 W6 O12 84.3(3) . .
O14 W6 O26 171.0(4) . .
O30 W6 O26 86.6(3) . .
O15 W6 O26 82.5(3) . .
O25 W6 O26 74.4(3) . .
O12 W6 O26 81.6(3) . .
O14 W6 Cs3A 63.4(3) . .
O30 W6 Cs3A 137.8(3) . .
O15 W6 Cs3A 125.6(3) . .
O25 W6 Cs3A 54.6(2) . .
O12 W6 Cs3A 49.3(2) . .
O26 W6 Cs3A 107.6(2) . .
O14 W6 Cs3B 71.9(3) . .
O30 W6 Cs3B 134.3(3) . .
O15 W6 Cs3B 130.7(3) . .
O25 W6 Cs3B 45.8(2) . .
O12 W6 Cs3B 50.5(2) . .
O26 W6 Cs3B 99.2(2) . .
Cs3A W6 Cs3B 9.73(7) . .
O16 W7 O31 100.2(4) . .
O16 W7 O15 101.5(4) . .
O31 W7 O15 93.8(4) . .
O16 W7 O17 97.9(4) . .
O31 W7 O17 94.3(4) . .
O15 W7 O17 157.3(3) . .
O16 W7 O11 91.3(4) . .
O31 W7 O11 168.6(3) . .
O15 W7 O11 83.8(3) . .
O17 W7 O11 84.1(3) . .
O16 W7 O28 169.8(4) . .
O31 W7 O28 87.2(3) . .
O15 W7 O28 84.9(3) . .
O17 W7 O28 74.4(3) . .
O11 W7 O28 81.5(3) . .
O18 W8 O32 97.3(4) . .
O18 W8 O19 101.4(4) . .
O32 W8 O19 90.2(3) . .
O18 W8 O17 98.4(4) . .
O32 W8 O17 89.3(3) . .
O19 W8 O17 160.1(3) . .
O18 W8 O10 94.3(4) . .
O32 W8 O10 168.5(3) . .
O19 W8 O10 86.9(3) . .
O17 W8 O10 89.5(3) . .
O18 W8 O28 172.2(3) . .
O32 W8 O28 85.8(3) . .
O19 W8 O28 85.7(3) . .
O17 W8 O28 74.4(3) . .
O10 W8 O28 82.9(3) . .
O18 W8 Cs1 22.8(3) . .
O32 W8 Cs1 77.2(2) . .
O19 W8 Cs1 111.9(2) . .
O17 W8 Cs1 87.4(2) . .
O10 W8 Cs1 114.2(2) . .
O28 W8 Cs1 155.2(2) . .
O20 W9 O33 100.3(4) . .
O20 W9 O19 101.6(4) . .
O33 W9 O19 93.4(3) . .
O20 W9 O21 101.1(4) . .
O33 W9 O21 93.4(4) . .
O19 W9 O21 154.7(3) . .
O20 W9 O9 91.7(4) . .
O33 W9 O9 168.0(4) . .
O19 W9 O9 82.8(3) . .
O21 W9 O9 85.5(3) . .
O20 W9 O27 170.3(4) . .
O33 W9 O27 88.1(3) . .
O19 W9 O27 82.5(3) . .
O21 W9 O27 73.4(3) . .
O9 W9 O27 80.0(3) . .
O20 W9 Cs2 60.4(3) . .
O33 W9 Cs2 54.8(3) . .
O19 W9 Cs2 68.4(2) . .
O21 W9 Cs2 133.9(2) . .
O9 W9 Cs2 132.7(2) . .
O27 W9 Cs2 129.2(2) . .
O49 W10 O50 101.8(4) . .
O49 W10 O59 95.8(4) . .
O50 W10 O59 87.5(3) . .
O49 W10 O32 97.2(4) . .
O50 W10 O32 88.5(3) . .
O59 W10 O32 166.9(3) . .
O49 W10 O48 96.0(4) . .
O50 W10 O48 162.2(3) . .
O59 W10 O48 90.7(3) . .
O32 W10 O48 89.3(3) . .
O49 W10 O53 168.8(4) . .
O50 W10 O53 89.0(3) . .
O59 W10 O53 81.8(3) . .
O32 W10 O53 85.7(3) . .
O48 W10 O53 73.2(3) . .
O49 W10 Cs4 69.7(3) . 2
O50 W10 Cs4 131.1(3) . 2
O59 W10 Cs4 48.1(2) . 2
O32 W10 Cs4 139.4(2) . 2
O48 W10 Cs4 55.9(2) . 2
O53 W10 Cs4 101.2(2) . 2
O49 W10 Cs2 55.3(3) . 2
O50 W10 Cs2 59.7(2) . 2
O59 W10 Cs2 61.6(2) . 2
O32 W10 Cs2 126.1(3) . 2
O48 W10 Cs2 133.7(2) . 2
O53 W10 Cs2 130.78(19) . 2
Cs4 W10 Cs2 78.84(10) 2 2
O49 W10 Cs1 23.0(3) . .
O50 W10 Cs1 108.4(3) . .
O59 W10 Cs1 117.7(2) . .
O32 W10 Cs1 75.4(2) . .
O48 W10 Cs1 88.1(2) . .
O53 W10 Cs1 153.65(19) . .
Cs4 W10 Cs1 82.54(8) 2 .
Cs2 W10 Cs1 75.57(2) 2 .
O47 W11 O58 100.9(4) . .
O47 W11 O46 101.3(4) . .
O58 W11 O46 92.0(4) . .
O47 W11 O48 97.4(4) . .
O58 W11 O48 95.7(4) . .
O46 W11 O48 158.1(3) . .
O47 W11 O31 93.0(4) . .
O58 W11 O31 165.9(3) . .
O46 W11 O31 82.8(3) . .
O48 W11 O31 84.9(3) . .
O47 W11 O53 169.2(4) . .
O58 W11 O53 86.8(3) . .
O46 W11 O53 85.9(3) . .
O48 W11 O53 74.1(3) . .
O31 W11 O53 79.8(3) . .
O47 W11 Cs4 85.9(3) . 2
O58 W11 Cs4 53.2(3) . 2
O46 W11 Cs4 145.2(3) . 2
O48 W11 Cs4 47.3(3) . 2
O31 W11 Cs4 131.2(3) . 2
O53 W11 Cs4 92.8(2) . 2
O45 W12 O38 101.7(4) . .
O45 W12 O46 100.2(4) . .
O38 W12 O46 94.6(4) . .
O45 W12 O44 98.8(4) . .
O38 W12 O44 93.2(4) . .
O46 W12 O44 157.5(3) . .
O45 W12 O57 91.0(4) . .
O38 W12 O57 167.4(4) . .
O46 W12 O57 83.2(3) . .
O44 W12 O57 84.6(3) . .
O45 W12 O52 169.4(3) . .
O38 W12 O52 87.1(3) . .
O46 W12 O52 84.9(3) . .
O44 W12 O52 74.5(3) . .
O57 W12 O52 80.3(3) . .
O43 W13 O37 100.7(4) . .
O43 W13 O42 100.5(4) . .
O37 W13 O42 94.8(4) . .
O43 W13 O44 99.3(4) . .
O37 W13 O44 94.6(4) . .
O42 W13 O44 156.2(3) . .
O43 W13 O56 93.5(4) . .
O37 W13 O56 165.8(3) . .
O42 W13 O56 82.6(3) . .
O44 W13 O56 83.0(3) . .
O43 W13 O52 172.3(4) . .
O37 W13 O52 85.1(3) . .
O42 W13 O52 84.0(3) . .
O44 W13 O52 75.1(3) . .
O56 W13 O52 80.8(3) . .
O43 W13 Cs1 76.7(3) . 1_455
O37 W13 Cs1 59.1(3) . 1_455
O42 W13 Cs1 48.4(2) . 1_455
O44 W13 Cs1 151.2(2) . 1_455
O56 W13 Cs1 125.5(2) . 1_455
O52 W13 Cs1 110.7(2) . 1_455
O41 W14 O36 102.5(4) . .
O41 W14 O42 99.0(4) . .
O36 W14 O42 97.6(4) . .
O41 W14 O40 96.2(3) . .
O36 W14 O40 95.3(4) . .
O42 W14 O40 157.4(3) . .
O41 W14 O55 88.0(3) . .
O36 W14 O55 169.4(3) . .
O42 W14 O55 81.7(3) . .
O40 W14 O55 82.2(3) . .
O41 W14 O51 169.6(3) . .
O36 W14 O51 86.3(3) . .
O42 W14 O51 85.3(3) . .
O40 W14 O51 77.1(3) . .
O55 W14 O51 83.1(3) . .
O41 W14 Cs1 74.9(3) . 1_455
O36 W14 Cs1 56.7(3) . 1_455
O42 W14 Cs1 55.0(2) . 1_455
O40 W14 Cs1 146.3(2) . 1_455
O55 W14 Cs1 128.8(2) . 1_455
O51 W14 Cs1 115.1(2) . 1_455
O39 W15 O35 101.7(4) . .
O39 W15 O50 99.6(4) . .
O35 W15 O50 94.5(4) . .
O39 W15 O40 100.8(4) . .
O35 W15 O40 93.3(3) . .
O50 W15 O40 156.1(4) . .
O39 W15 O54 92.8(4) . .
O35 W15 O54 165.4(4) . .
O50 W15 O54 81.2(3) . .
O40 W15 O54 85.5(3) . .
O39 W15 O51 170.2(3) . .
O35 W15 O51 86.5(3) . .
O50 W15 O51 84.9(3) . .
O40 W15 O51 73.1(3) . .
O54 W15 O51 79.2(3) . .
O39 W15 Cs2 61.0(3) . .
O35 W15 Cs2 54.0(3) . .
O50 W15 Cs2 69.6(3) . .
O40 W15 Cs2 132.1(3) . .
O54 W15 Cs2 135.1(2) . .
O51 W15 Cs2 128.84(19) . .
O39 W15 Cs2 48.7(3) . 2
O35 W15 Cs2 129.8(3) . 2
O50 W15 Cs2 61.1(2) . 2
O40 W15 Cs2 127.3(2) . 2
O54 W15 Cs2 60.0(2) . 2
O51 W15 Cs2 128.88(17) . 2
Cs2 W15 Cs2 76.01(2) . 2
O39 W15 Cs1 43.8(3) . 2
O35 W15 Cs1 85.7(3) . 2
O50 W15 Cs1 142.0(3) . 2
O40 W15 Cs1 61.2(2) . 2
O54 W15 Cs1 106.3(2) . 2
O51 W15 Cs1 132.95(17) . 2
Cs2 W15 Cs1 80.43(2) . 2
Cs2 W15 Cs1 89.84(2) 2 2
O66 W16 O55 103.2(4) . .
O66 W16 O56 103.4(4) . .
O55 W16 O56 92.3(4) . .
O66 W16 O65 97.4(4) . .
O55 W16 O65 92.0(4) . .
O56 W16 O65 157.1(3) . .
O66 W16 O63 95.9(4) . .
O55 W16 O63 160.3(3) . .
O56 W16 O63 87.4(3) . .
O65 W16 O63 81.1(3) . .
O66 W16 O60 166.0(3) . .
O55 W16 O60 87.3(3) . .
O56 W16 O60 85.0(3) . .
O65 W16 O60 72.7(3) . .
O63 W16 O60 73.0(3) . .
O61 W17 O57 103.8(4) . .
O61 W17 O63 102.6(4) . .
O57 W17 O63 95.2(3) . .
O61 W17 O62 98.5(4) . .
O57 W17 O62 154.6(4) . .
O63 W17 O62 91.7(3) . .
O61 W17 O58 97.8(3) . .
O57 W17 O58 83.0(3) . .
O63 W17 O58 159.4(4) . .
O62 W17 O58 82.0(3) . .
O61 W17 O60 171.0(3) . .
O57 W17 O60 85.1(3) . .
O63 W17 O60 74.9(3) . .
O62 W17 O60 73.1(3) . .
O58 W17 O60 84.4(3) . .
O64 W18 O54 102.8(4) . .
O64 W18 O65 100.1(4) . .
O54 W18 O65 94.3(3) . .
O64 W18 O59 100.0(4) . .
O54 W18 O59 85.4(3) . .
O65 W18 O59 159.5(3) . .
O64 W18 O62 98.6(4) . .
O54 W18 O62 157.7(3) . .
O65 W18 O62 87.7(3) . .
O59 W18 O62 85.2(3) . .
O64 W18 O60 170.1(4) . .
O54 W18 O60 85.7(3) . .
O65 W18 O60 74.0(3) . .
O59 W18 O60 85.5(3) . .
O62 W18 O60 73.6(3) . .
O64 W18 Cs2 54.8(3) . 2
O54 W18 Cs2 60.9(3) . 2
O65 W18 Cs2 133.1(2) . 2
O59 W18 Cs2 63.9(2) . 2
O62 W18 Cs2 130.7(2) . 2
O60 W18 Cs2 134.9(2) . 2
O64 W18 Cs4 75.6(3) . 2
O54 W18 Cs4 127.0(3) . 2
O65 W18 Cs4 138.6(3) . 2
O59 W18 Cs4 44.8(2) . 2
O62 W18 Cs4 53.5(3) . 2
O60 W18 Cs4 103.4(2) . 2
Cs2 W18 Cs4 78.38(10) 2 2
O78 C1 O84 119.5(17) . .
O78 C1 C2 119.1(19) . .
O84 C1 C2 121.4(18) . .
O78 C1 Gd3 62.2(10) . .
O84 C1 Gd3 58.7(8) . .
C2 C1 Gd3 167.5(18) . .

loop_
_geom_bond_atom_site_label_1
_geom_bond_atom_site_label_2
_geom_bond_distance
_geom_bond_site_symmetry_2
O1 W3 1.862(8) .
O1 W2 2.036(8) .
O1 Cs3B 3.025(9) 2_566
O1 Cs3A 3.083(11) 2_566
O1 Cs3B 3.269(10) .
O1 Cs3A 3.419(11) .
O2 W3 1.749(8) .
O2 Gd3 2.386(8) 1_565
O2 Cs3A 3.572(9) 2_566
O3 W1 1.941(8) .
O3 W3 1.954(8) .
O3 Cs3A 3.396(9) 2_566
O3 Cs3B 3.652(8) 2_566
O4 W1 1.731(9) .
O5 W2 1.941(9) .
O5 W1 1.947(8) .
O5 Cs3B 3.427(9) 2_566
O5 Cs3A 3.693(10) 2_566
O6 W2 1.735(8) .
O6 Gd3 2.346(8) 2_556
O6 Cs3B 3.695(10) 2_566
O7 W3 1.797(9) .
O7 W5 2.109(9) .
O7 Cs3B 3.445(9) .
O8 W3 2.083(8) .
O8 W4 2.216(8) .
O9 W1 1.825(7) .
O9 W9 2.049(8) .
O10 W1 1.905(8) .
O10 W8 1.941(8) .
O11 W2 1.830(8) .
O11 W7 2.044(8) .
O12 W2 1.827(8) .
O12 W6 2.075(9) .
O12 Cs3A 2.981(10) .
O12 Cs3B 3.186(9) .
O13 Si1 1.633(8) .
O13 W3 2.275(8) .
O13 W2 2.317(7) .
O13 W1 2.349(8) .
O14 W6 1.738(9) .
O14 Cs3A 3.472(11) .
O15 W7 1.901(8) .
O15 W6 1.911(8) .
O16 W7 1.736(8) .
O17 W8 1.910(8) .
O17 W7 1.929(8) .
O18 W8 1.730(9) .
O18 Cs1 2.926(8) .
O18 Na2 2.994(12) .
O19 W8 1.896(7) .
O19 W9 1.913(7) .
O19 Cs2 3.628(7) .
O20 W9 1.731(9) .
O20 Na1 2.404(11) .
O20 Cs2 3.364(9) .
O21 W9 1.913(8) .
O21 W4 1.941(8) .
O22 W4 1.738(8) .
O23 W4 1.875(8) .
O23 W5 1.926(8) .
O24 W5 1.732(9) .
O25 W6 1.921(8) .
O25 W5 1.924(8) .
O25 Cs3B 3.063(9) .
O25 Cs3A 3.182(10) .
O26 Si1 1.646(9) .
O26 W5 2.244(7) .
O26 W6 2.275(8) .
O27 Si1 1.648(8) .
O27 W4 2.212(7) .
O27 W9 2.299(8) .
O28 Si1 1.627(8) .
O28 W7 2.251(8) .
O28 W8 2.263(8) .
O29 W5 1.764(9) .
O29 Gd1 2.371(8) .
O30 W6 1.780(9) .
O30 Gd1 2.386(8) .
O31 W7 1.806(8) .
O31 W11 2.032(9) .
O32 W8 1.891(8) .
O32 W10 1.922(8) .
O33 W9 1.781(8) .
O33 Gd2 2.327(8) .
O33 Cs2 3.189(8) .
O34 W4 1.766(8) .
O34 Gd2 2.414(8) .
O35 W15 1.761(8) .
O35 Gd2 2.365(8) .
O35 Cs2 3.172(9) .
O36 W14 1.764(8) .
O36 Gd2 2.399(8) .
O36 Cs1 3.203(8) 1_455
O37 W13 1.767(8) .
O37 Gd1 2.355(8) .
O37 Cs1 3.504(8) 1_455
O38 W12 1.779(8) .
O38 Gd1 2.369(8) .
O39 W15 1.738(9) .
O39 Cs2 3.127(8) 2
O39 Cs1 3.223(8) 2
O39 Cs2 3.388(9) .
O40 W15 1.925(8) .
O40 W14 1.934(8) .
O40 Cs1 3.719(8) 2
O41 W14 1.748(7) .
O41 Gd2 2.367(8) 2_455
O41 Cs1 3.757(8) 1_455
O42 W14 1.875(8) .
O42 W13 1.922(8) .
O42 Cs1 3.140(8) 1_455
O43 W13 1.735(9) .
O43 Cs4 3.019(10) 2_455
O44 W13 1.923(8) .
O44 W12 1.936(8) .
O45 W12 1.756(9) .
O45 Gd3 2.328(9) .
O46 W11 1.898(8) .
O46 W12 1.917(8) .
O47 W11 1.743(8) .
O47 Na3 2.63(2) 2_556
O48 W11 1.918(8) .
O48 W10 1.943(8) .
O48 Cs4 3.276(9) 2
O49 W10 1.690(9) .
O49 Cs1 3.019(9) .
O49 Cs2 3.378(9) 2
O49 Cs4 3.712(11) 2
O50 W10 1.888(8) .
O50 W15 1.909(7) .
O50 Cs2 3.493(8) 2
O50 Cs2 3.670(9) .
O51 Si2 1.631(8) .
O51 W14 2.186(7) .
O51 W15 2.360(8) .
O52 Si2 1.628(8) .
O52 W13 2.238(7) .
O52 W12 2.249(8) .
O53 Si2 1.633(8) .
O53 W11 2.240(7) .
O53 W10 2.259(8) .
O54 W18 1.833(8) .
O54 W15 2.052(8) .
O54 Cs2 3.453(8) 2
O55 W16 1.827(9) .
O55 W14 2.113(9) .
O56 W16 1.831(8) .
O56 W13 2.077(8) .
O57 W17 1.841(8) .
O57 W12 2.059(8) .
O58 W11 1.829(8) .
O58 W17 2.055(8) .
O58 Cs4 3.488(10) 2
O59 W10 1.917(8) .
O59 W18 1.950(8) .
O59 Cs4 3.020(9) 2
O59 Cs2 3.554(8) 2
O60 Si2 1.636(9) .
O60 W16 2.296(8) .
O60 W18 2.311(8) .
O60 W17 2.328(8) .
O61 W17 1.729(8) .
O62 W18 1.954(8) .
O62 W17 1.954(8) .
O62 Cs4 3.306(9) 2
O63 W17 1.862(8) .
O63 W16 2.016(8) .
O64 W18 1.728(8) .
O64 Na1 2.354(10) 2
O64 Cs2 3.276(9) 2
O65 W18 1.912(8) .
O65 W16 2.004(8) .
O66 W16 1.746(9) .
O67 Cs3A 3.255(13) 2_556
O68 Gd2 2.419(9) .
O68 Cs1 3.312(10) 1_455
O69 Gd2 2.462(10) .
O70 Gd2 2.385(9) .
O71 Gd1 2.369(13) .
O72 Gd1 2.408(9) .
O73 Gd1 2.501(10) .
O73 Cs1 3.215(9) 1_455
O74 Gd1 2.456(9) .
O75 Gd3 2.523(11) .
O75 Cs3A 3.637(11) 2_556
O76 Gd3 2.488(10) .
O77 Gd3 2.464(12) .
O77 Cs3B 3.424(11) 1_545
O78 C1 1.221(19) .
O78 Gd3 2.552(12) .
O79 Gd3 2.519(13) .
O81 Na3 2.99(3) .
O82 Cs4 3.166(16) 2
O83 Na3 2.18(3) .
O84 C1 1.32(2) .
O84 Gd3 2.468(11) .
O87 Na1 2.401(16) .
O90 Cs3B 3.291(18) .
O90 Cs3A 3.785(18) .
O91 Na1 2.29(2) .
O91 Na1 2.47(2) 2_565
O91 Cs4 3.67(2) .
O92 Na3 1.98(3) .
O93 Cs4 3.13(4) .
O94 Na3 2.27(5) .
O94 Cs3A 2.76(4) .
O94 Cs3B 3.18(4) .
O95 Na2 2.951(14) .
O96 Na3 2.61(3) .
O97 Na2 2.27(3) .
O99 Cs4 3.44(3) .
O100 Na1 2.431(15) .
O100 Cs2 3.186(13) .
O100 Cs4 3.321(15) .
Na1 O64 2.354(10) 2
Na1 O91 2.47(2) 2_565
Na1 Na1 3.533(14) 2_565
Na1 Cs2 4.115(7) .
Na1 Cs4 4.385(9) .
Na2 Cs1 4.120(10) .
Na3 O47 2.63(2) 2_556
Na3 Cs4 4.24(3) 1_556
Cs1 O42 3.140(8) 1_655
Cs1 O36 3.203(8) 1_655
Cs1 O73 3.215(9) 1_655
Cs1 O39 3.223(8) 2
Cs1 O68 3.312(10) 1_655
Cs1 O37 3.504(8) 1_655
Cs1 O40 3.719(8) 2
Cs1 O41 3.757(8) 1_655
Cs1 W14 3.8135(10) 1_655
Cs1 W13 4.0673(11) 1_655
Cs2 O39 3.127(8) 2
Cs2 O64 3.276(9) 2
Cs2 O49 3.378(9) 2
Cs2 O54 3.453(8) 2
Cs2 O50 3.493(8) 2
Cs2 O59 3.554(8) 2
Cs3A O1 3.083(11) 2_566
Cs3A O67 3.255(13) 2_556
Cs3A O3 3.396(9) 2_566
Cs3A O2 3.572(10) 2_566
Cs3A O75 3.637(11) 2_556
Cs3A O5 3.693(10) 2_566
Cs3B O1 3.025(9) 2_566
Cs3B O77 3.424(11) 1_565
Cs3B O5 3.427(9) 2_566
Cs3B O3 3.652(8) 2_566
Cs3B O6 3.695(10) 2_566
Cs3B W2 4.049(4) 2_566
Cs4 O43 3.019(10) 2_455
Cs4 O59 3.020(9) 2
Cs4 O82 3.166(16) 2
Cs4 O48 3.276(9) 2
Cs4 O62 3.306(9) 2
Cs4 O58 3.488(10) 2
Cs4 O49 3.712(11) 2
Cs4 W10 3.943(5) 2
Gd1 Cs1 4.8195(11) 1_455
Gd2 O41 2.367(8) 2_455
Gd2 Cs1 4.7656(12) 1_455
Gd3 O6 2.346(8) 2_556
Gd3 O2 2.386(8) 1_545
Gd3 C1 2.880(19) .
W2 Cs3B 4.049(4) 2_566
W2 Cs3A 4.374(6) 2_566
W3 Cs3A 3.894(6) 2_566
W3 Cs3B 4.130(3) 2_566
W10 Cs4 3.943(5) 2
W10 Cs2 4.0422(11) 2
W11 Cs4 4.260(6) 2
W13 Cs1 4.0673(11) 1_455
W14 Cs1 3.8135(10) 1_455
W15 Cs2 3.9883(10) 2
W15 Cs1 4.2439(11) 2
W18 Cs2 3.9505(11) 2
W18 Cs4 4.073(5) 2
C1 C2 1.48(3) .

loop_
_geom_torsion_atom_site_label_1
_geom_torsion_atom_site_label_2
_geom_torsion_atom_site_label_3
_geom_torsion_atom_site_label_4
_geom_torsion
_geom_torsion_site_symmetry_1
_geom_torsion_site_symmetry_4
Na1 O91 Na1 O64 -89.2(6) 2_565 2
Cs4 O91 Na1 O64 57.2(5) . 2
Na1 O91 Na1 O87 93.5(7) 2_565 .
Cs4 O91 Na1 O87 -120.1(5) . .
Na1 O91 Na1 O20 8(8) 2_565 .
Cs4 O91 Na1 O20 154(8) . .
Na1 O91 Na1 O100 -175.6(6) 2_565 .
Cs4 O91 Na1 O100 -29.2(5) . .
Na1 O91 Na1 O91 0.000(1) 2_565 2_565
Cs4 O91 Na1 O91 146.4(8) . 2_565
Cs4 O91 Na1 Na1 146.4(8) . 2_565
Na1 O91 Na1 Cs2 -132.0(6) 2_565 .
Cs4 O91 Na1 Cs2 14.4(8) . .
Na1 O91 Na1 Cs4 -146.4(8) 2_565 .
W9 O20 Na1 O91 124(8) . .
Cs2 O20 Na1 O91 -142(8) . .
W9 O20 Na1 O64 -139.1(8) . 2
Cs2 O20 Na1 O64 -44.8(3) . 2
W9 O20 Na1 O87 37.3(9) . .
Cs2 O20 Na1 O87 131.7(4) . .
W9 O20 Na1 O100 -53.0(9) . .
Cs2 O20 Na1 O100 41.4(4) . .
W9 O20 Na1 O91 131.4(9) . 2_565
Cs2 O20 Na1 O91 -134.2(5) . 2_565
W9 O20 Na1 Na1 130.9(7) . 2_565
Cs2 O20 Na1 Na1 -134.8(4) . 2_565
W9 O20 Na1 Cs2 -94.4(8) . .
W9 O20 Na1 Cs4 -83.6(9) . .
Cs2 O20 Na1 Cs4 10.7(4) . .
Cs2 O100 Na1 O91 136.0(6) . .
Cs4 O100 Na1 O91 33.0(6) . .
Cs2 O100 Na1 O64 43.2(4) . 2
Cs4 O100 Na1 O64 -59.8(4) . 2
Cs2 O100 Na1 O87 -126.9(5) . .
Cs4 O100 Na1 O87 130.1(5) . .
Cs2 O100 Na1 O20 -44.3(4) . .
Cs4 O100 Na1 O20 -147.3(4) . .
Cs2 O100 Na1 O91 37(9) . 2_565
Cs4 O100 Na1 O91 -66(9) . 2_565
Cs2 O100 Na1 Na1 131.1(6) . 2_565
Cs4 O100 Na1 Na1 28.1(8) . 2_565
Cs4 O100 Na1 Cs2 -103.0(4) . .
Cs2 O100 Na1 Cs4 103.0(4) . .
W8 O18 Na2 O97 -85.3(9) . .
Cs1 O18 Na2 O97 120.7(7) . .
W8 O18 Na2 O95 36.3(5) . .
Cs1 O18 Na2 O95 -117.7(3) . .
W8 O18 Na2 Cs1 154.0(6) . .
Cs3A O94 Na3 O92 -110(12) . .
Cs3B O94 Na3 O92 142(31) . .
Cs3A O94 Na3 O83 157(12) . .
Cs3B O94 Na3 O83 50(31) . .
Cs3A O94 Na3 O96 -3(19) . .
Cs3B O94 Na3 O96 -110(29) . .
Cs3A O94 Na3 O47 -19(12) . 2_556
Cs3B O94 Na3 O47 -126(31) . 2_556
Cs3A O94 Na3 O81 -72(12) . .
Cs3B O94 Na3 O81 -179(100) . .
Cs3A O94 Na3 Cs4 56(12) . 1_556
Cs3B O94 Na3 Cs4 -51(31) . 1_556
W7 O28 Si1 O13 66.1(7) . .
W8 O28 Si1 O13 -64.3(6) . .
W7 O28 Si1 O26 -51.7(7) . .
W8 O28 Si1 O26 177.9(4) . .
W7 O28 Si1 O27 -175.3(5) . .
W8 O28 Si1 O27 54.3(6) . .
W3 O13 Si1 O28 -176.5(5) . .
W2 O13 Si1 O28 -56.0(6) . .
W1 O13 Si1 O28 61.5(6) . .
W3 O13 Si1 O26 -57.6(6) . .
W2 O13 Si1 O26 62.9(5) . .
W1 O13 Si1 O26 -179.6(4) . .
W3 O13 Si1 O27 64.2(6) . .
W2 O13 Si1 O27 -175.2(4) . .
W1 O13 Si1 O27 -57.7(5) . .
W5 O26 Si1 O28 -174.2(4) . .
W6 O26 Si1 O28 55.9(7) . .
W5 O26 Si1 O13 67.6(6) . .
W6 O26 Si1 O13 -62.3(6) . .
W5 O26 Si1 O27 -52.0(7) . .
W6 O26 Si1 O27 178.1(5) . .
W4 O27 Si1 O28 170.3(5) . .
W9 O27 Si1 O28 -54.5(7) . .
W4 O27 Si1 O13 -71.2(6) . .
W9 O27 Si1 O13 64.1(6) . .
W4 O27 Si1 O26 48.1(7) . .
W9 O27 Si1 O26 -176.7(5) . .
W13 O52 Si2 O51 51.1(7) . .
W12 O52 Si2 O51 -173.7(5) . .
W13 O52 Si2 O53 175.2(5) . .
W12 O52 Si2 O53 -49.7(7) . .
W13 O52 Si2 O60 -67.1(6) . .
W12 O52 Si2 O60 68.1(6) . .
W14 O51 Si2 O52 -51.2(7) . .
W15 O51 Si2 O52 177.6(5) . .
W14 O51 Si2 O53 -175.7(5) . .
W15 O51 Si2 O53 53.1(6) . .
W14 O51 Si2 O60 66.1(6) . .
W15 O51 Si2 O60 -65.1(6) . .
W11 O53 Si2 O52 53.5(6) . .
W10 O53 Si2 O52 -176.5(5) . .
W11 O53 Si2 O51 178.2(4) . .
W10 O53 Si2 O51 -51.8(6) . .
W11 O53 Si2 O60 -63.5(6) . .
W10 O53 Si2 O60 66.6(6) . .
W16 O60 Si2 O52 61.3(6) . .
W18 O60 Si2 O52 -178.8(4) . .
W17 O60 Si2 O52 -58.3(5) . .
W16 O60 Si2 O51 -59.0(6) . .
W18 O60 Si2 O51 60.8(5) . .
W17 O60 Si2 O51 -178.7(4) . .
W16 O60 Si2 O53 -178.8(5) . .
W18 O60 Si2 O53 -58.9(6) . .
W17 O60 Si2 O53 61.6(6) . .
W8 O18 Cs1 O49 27.7(7) . .
Na2 O18 Cs1 O49 166.6(3) . .
W8 O18 Cs1 O42 -61.3(10) . 1_655
Na2 O18 Cs1 O42 77.6(7) . 1_655
W8 O18 Cs1 O36 -175.7(5) . 1_655
Na2 O18 Cs1 O36 -36.8(5) . 1_655
W8 O18 Cs1 O73 -121.0(7) . 1_655
Na2 O18 Cs1 O73 17.8(3) . 1_655
W8 O18 Cs1 O39 91.5(7) . 2
Na2 O18 Cs1 O39 -129.6(3) . 2
W8 O18 Cs1 O68 171.4(7) . 1_655
Na2 O18 Cs1 O68 -49.7(3) . 1_655
W8 O18 Cs1 O37 -71.3(7) . 1_655
Na2 O18 Cs1 O37 67.5(3) . 1_655
W8 O18 Cs1 O40 129.4(7) . 2
Na2 O18 Cs1 O40 -91.7(3) . 2
W8 O18 Cs1 O41 90.3(9) . 1_655
Na2 O18 Cs1 O41 -130.8(5) . 1_655
W8 O18 Cs1 W14 -178.5(2) . 1_655
Na2 O18 Cs1 W14 -39.6(10) . 1_655
W8 O18 Cs1 W13 -53.5(8) . 1_655
Na2 O18 Cs1 W13 85.4(3) . 1_655
W10 O49 Cs1 O18 -21.6(7) . .
Cs2 O49 Cs1 O18 125.4(3) 2 .
Cs4 O49 Cs1 O18 -134.8(3) 2 .
W10 O49 Cs1 O42 134.4(7) . 1_655
Cs2 O49 Cs1 O42 -78.5(3) 2 1_655
Cs4 O49 Cs1 O42 21.2(3) 2 1_655
W10 O49 Cs1 O36 -179.3(6) . 1_655
Cs2 O49 Cs1 O36 -32.3(5) 2 1_655
Cs4 O49 Cs1 O36 67.5(4) 2 1_655
W10 O49 Cs1 O73 44.7(10) . 1_655
Cs2 O49 Cs1 O73 -168.2(3) 2 1_655
Cs4 O49 Cs1 O73 -68.5(5) 2 1_655
W10 O49 Cs1 O39 -106.4(8) . 2
Cs2 O49 Cs1 O39 40.7(2) 2 2
Cs4 O49 Cs1 O39 140.4(3) 2 2
W10 O49 Cs1 O68 -91.6(8) . 1_655
Cs2 O49 Cs1 O68 55.4(5) 2 1_655
Cs4 O49 Cs1 O68 155.2(3) 2 1_655
W10 O49 Cs1 O37 84.9(8) . 1_655
Cs2 O49 Cs1 O37 -128.1(2) 2 1_655
Cs4 O49 Cs1 O37 -28.3(3) 2 1_655
W10 O49 Cs1 O40 -124.7(7) . 2
Cs2 O49 Cs1 O40 22.4(3) 2 2
Cs4 O49 Cs1 O40 122.1(3) 2 2
W10 O49 Cs1 O41 -180.0(8) . 1_655
Cs2 O49 Cs1 O41 -32.9(3) 2 1_655
Cs4 O49 Cs1 O41 66.8(3) 2 1_655
W10 O49 Cs1 W14 163.5(7) . 1_655
Cs2 O49 Cs1 W14 -49.5(3) 2 1_655
Cs4 O49 Cs1 W14 50.3(3) 2 1_655
W10 O49 Cs1 W13 109.0(8) . 1_655
Cs2 O49 Cs1 W13 -104.0(2) 2 1_655
Cs4 O49 Cs1 W13 -4.2(2) 2 1_655
W15 O35 Cs2 O39 -29.0(4) . 2
Gd2 O35 Cs2 O39 154.2(3) . 2
W15 O35 Cs2 O100 145.7(4) . .
Gd2 O35 Cs2 O100 -31.1(3) . .
W15 O35 Cs2 O33 -155.9(4) . .
Gd2 O35 Cs2 O33 27.3(2) . .
W15 O35 Cs2 O64 160.5(3) . 2
Gd2 O35 Cs2 O64 -16.3(6) . 2
W15 O35 Cs2 O20 -153.4(3) . .
Gd2 O35 Cs2 O20 29.8(3) . .
W15 O35 Cs2 O49 67.4(3) . 2
Gd2 O35 Cs2 O49 -109.4(3) . 2
W15 O35 Cs2 O39 25.6(3) . .
Gd2 O35 Cs2 O39 -151.2(4) . .
W15 O35 Cs2 O54 5.8(8) . 2
Gd2 O35 Cs2 O54 -171.0(4) . 2
W15 O35 Cs2 O50 27.2(4) . 2
Gd2 O35 Cs2 O50 -149.6(2) . 2
W15 O35 Cs2 O59 79.5(4) . 2
Gd2 O35 Cs2 O59 -97.3(3) . 2
W15 O35 Cs2 O19 -112.1(3) . .
Gd2 O35 Cs2 O19 71.1(3) . .
Na1 O100 Cs2 O39 -53.8(8) . 2
Cs4 O100 Cs2 O39 45.3(8) . 2
Na1 O100 Cs2 O35 137.1(4) . .
Cs4 O100 Cs2 O35 -123.8(3) . .
Na1 O100 Cs2 O33 89.2(4) . .
Cs4 O100 Cs2 O33 -171.7(5) . .
Na1 O100 Cs2 O64 -34.2(3) . 2
Cs4 O100 Cs2 O64 64.9(3) . 2
Na1 O100 Cs2 O20 34.6(3) . .
Cs4 O100 Cs2 O20 133.7(5) . .
Na1 O100 Cs2 O49 -132.0(4) . 2
Cs4 O100 Cs2 O49 -32.9(3) . 2
Na1 O100 Cs2 O39 -178.5(3) . .
Cs4 O100 Cs2 O39 -79.4(4) . .
Na1 O100 Cs2 O54 -55.4(4) . 2
Cs4 O100 Cs2 O54 43.7(4) . 2
Na1 O100 Cs2 O50 -100.8(4) . 2
Cs4 O100 Cs2 O50 -1.7(5) . 2
Na1 O100 Cs2 O59 -85.4(4) . 2
Cs4 O100 Cs2 O59 13.7(3) . 2
Na1 O100 Cs2 O19 60.8(4) . .
Cs4 O100 Cs2 O19 159.9(3) . .
W9 O33 Cs2 O39 58.5(5) . 2
Gd2 O33 Cs2 O39 -119.1(3) . 2
W9 O33 Cs2 O35 149.8(4) . .
Gd2 O33 Cs2 O35 -27.8(3) . .
W9 O33 Cs2 O100 -100.0(4) . .
Gd2 O33 Cs2 O100 82.3(4) . .
W9 O33 Cs2 O64 -51.6(3) . 2
Gd2 O33 Cs2 O64 130.7(3) . 2
W9 O33 Cs2 O20 -26.9(3) . .
Gd2 O33 Cs2 O20 155.5(4) . .
W9 O33 Cs2 O49 -152.6(3) . 2
Gd2 O33 Cs2 O49 29.8(4) . 2
W9 O33 Cs2 O39 150.9(3) . .
Gd2 O33 Cs2 O39 -26.7(3) . .
W9 O33 Cs2 O54 -19.9(6) . 2
Gd2 O33 Cs2 O54 162.4(3) . 2
W9 O33 Cs2 O50 167.2(11) . 2
Gd2 O33 Cs2 O50 -10.4(15) . 2
W9 O33 Cs2 O59 -92.1(4) . 2
Gd2 O33 Cs2 O59 90.3(4) . 2
W9 O33 Cs2 O19 39.6(3) . .
Gd2 O33 Cs2 O19 -138.0(5) . .
W9 O20 Cs2 O39 -100.4(3) . 2
Na1 O20 Cs2 O39 116.4(3) . 2
W9 O20 Cs2 O35 24.8(3) . .
Na1 O20 Cs2 O35 -118.4(3) . .
W9 O20 Cs2 O100 108.2(4) . .
Na1 O20 Cs2 O100 -34.9(4) . .
W9 O20 Cs2 O33 27.5(3) . .
Na1 O20 Cs2 O33 -115.7(4) . .
W9 O20 Cs2 O64 179.2(4) . 2
Na1 O20 Cs2 O64 36.0(3) . 2
W9 O20 Cs2 O49 128.0(3) . 2
Na1 O20 Cs2 O49 -15.2(5) . 2
W9 O20 Cs2 O39 23.3(6) . .
Na1 O20 Cs2 O39 -119.9(4) . .
W9 O20 Cs2 O54 -148.5(3) . 2
Na1 O20 Cs2 O54 68.3(3) . 2
W9 O20 Cs2 O50 -156.0(2) . 2
Na1 O20 Cs2 O50 60.9(4) . 2
W9 O20 Cs2 O59 168.6(3) . 2
Na1 O20 Cs2 O59 25.4(3) . 2
W9 O20 Cs2 O19 -35.9(2) . .
Na1 O20 Cs2 O19 -179.0(4) . .
W15 O39 Cs2 O39 107.0(3) . 2
Cs2 O39 Cs2 O39 0.0 2 2
Cs1 O39 Cs2 O39 -137.2(3) 2 2
W15 O39 Cs2 O35 -25.6(2) . .
Cs2 O39 Cs2 O35 -132.5(3) 2 .
Cs1 O39 Cs2 O35 90.3(3) 2 .
W15 O39 Cs2 O100 -94.2(4) . .
Cs2 O39 Cs2 O100 158.9(3) 2 .
Cs1 O39 Cs2 O100 21.7(4) 2 .
W15 O39 Cs2 O33 -26.8(3) . .
Cs2 O39 Cs2 O33 -133.8(2) 2 .
Cs1 O39 Cs2 O33 89.1(2) 2 .
W15 O39 Cs2 O64 -163.4(3) . 2
Cs2 O39 Cs2 O64 89.6(4) 2 2
Cs1 O39 Cs2 O64 -47.6(4) 2 2
W15 O39 Cs2 O20 -23.6(5) . .
Cs2 O39 Cs2 O20 -130.6(3) 2 .
Cs1 O39 Cs2 O20 92.3(4) 2 .
W15 O39 Cs2 O49 -152.5(4) . 2
Cs2 O39 Cs2 O49 100.6(3) 2 2
Cs1 O39 Cs2 O49 -36.6(2) 2 2
W15 O39 Cs2 O54 147.6(3) . 2
Cs2 O39 Cs2 O54 40.6(3) 2 2
Cs1 O39 Cs2 O54 -96.6(2) 2 2
W15 O39 Cs2 O50 155.9(3) . 2
Cs2 O39 Cs2 O50 48.92(19) 2 2
Cs1 O39 Cs2 O50 -88.2(2) 2 2
W15 O39 Cs2 O59 -170.2(3) . 2
Cs2 O39 Cs2 O59 82.9(2) 2 2
Cs1 O39 Cs2 O59 -54.3(2) 2 2
W15 O39 Cs2 O19 19.8(3) . .
Cs2 O39 Cs2 O19 -87.2(2) 2 .
Cs1 O39 Cs2 O19 135.7(2) 2 .
W8 O19 Cs2 O39 -16.7(4) . 2
W9 O19 Cs2 O39 157.1(3) . 2
W8 O19 Cs2 O35 100.1(4) . .
W9 O19 Cs2 O35 -86.0(3) . .
W8 O19 Cs2 O100 -173.3(4) . .
W9 O19 Cs2 O100 0.5(4) . .
W8 O19 Cs2 O33 149.8(5) . .
W9 O19 Cs2 O33 -36.4(3) . .
W8 O19 Cs2 O64 -111.4(4) . 2
W9 O19 Cs2 O64 62.4(3) . 2
W8 O19 Cs2 O20 -141.5(5) . .
W9 O19 Cs2 O20 32.3(2) . .
W8 O19 Cs2 O49 97.7(9) . 2
W9 O19 Cs2 O49 -88.4(9) . 2
W8 O19 Cs2 O39 66.8(4) . .
W9 O19 Cs2 O39 -119.4(3) . .
W8 O19 Cs2 O54 -61.9(4) . 2
W9 O19 Cs2 O54 111.9(3) . 2
W8 O19 Cs2 O50 -19.2(6) . 2
W9 O19 Cs2 O50 154.6(2) . 2
W8 O19 Cs2 O59 -94.9(5) . 2
W9 O19 Cs2 O59 78.9(4) . 2
Na3 O94 Cs3A O12 86(12) . .
Cs3B O94 Cs3A O12 -110.8(11) . .
Na3 O94 Cs3A O1 -48(13) . 2_566
Cs3B O94 Cs3A O1 115.1(17) . 2_566
Na3 O94 Cs3A O25 133(12) . .
Cs3B O94 Cs3A O25 -63.9(11) . .
Na3 O94 Cs3A O67 -27(11) . 2_556
Cs3B O94 Cs3A O67 135.6(11) . 2_556
Na3 O94 Cs3A O3 -52(12) . 2_566
Cs3B O94 Cs3A O3 111.2(11) . 2_566
Na3 O94 Cs3A O1 87(12) . .
Cs3B O94 Cs3A O1 -109.8(19) . .
Na3 O94 Cs3A O14 87(12) . .
Cs3B O94 Cs3A O14 -109.6(11) . .
Na3 O94 Cs3A O2 -5(12) . 2_566
Cs3B O94 Cs3A O2 157.5(13) . 2_566
Na3 O94 Cs3A O75 25(12) . 2_556
Cs3B O94 Cs3A O75 -172.4(10) . 2_556
Na3 O94 Cs3A O5 -92(12) . 2_566
Cs3B O94 Cs3A O5 70.7(10) . 2_566
Na3 O94 Cs3A O90 -134(12) . .
Cs3B O94 Cs3A O90 29.4(10) . .
W2 O12 Cs3A O94 -145.6(8) . .
W6 O12 Cs3A O94 32.6(8) . .
Cs3B O12 Cs3A O94 126.2(12) . .
W2 O12 Cs3A O1 7.3(4) . 2_566
W6 O12 Cs3A O1 -174.5(3) . 2_566
Cs3B O12 Cs3A O1 -80.9(9) . 2_566
W2 O12 Cs3A O25 147.6(5) . .
W6 O12 Cs3A O25 -34.1(3) . .
Cs3B O12 Cs3A O25 59.4(9) . .
W2 O12 Cs3A O67 -93.5(5) . 2_556
W6 O12 Cs3A O67 84.8(4) . 2_556
Cs3B O12 Cs3A O67 178.3(11) . 2_556
W2 O12 Cs3A O3 -38.0(6) . 2_566
W6 O12 Cs3A O3 140.2(4) . 2_566
Cs3B O12 Cs3A O3 -126.3(11) . 2_566
W2 O12 Cs3A O1 35.1(3) . .
W6 O12 Cs3A O1 -146.6(4) . .
Cs3B O12 Cs3A O1 -53.1(9) . .
W2 O12 Cs3A O14 -146.9(5) . .
W6 O12 Cs3A O14 31.3(2) . .
Cs3B O12 Cs3A O14 124.9(9) . .
W2 O12 Cs3A O2 -38.9(4) . 2_566
W6 O12 Cs3A O2 139.3(3) . 2_566
Cs3B O12 Cs3A O2 -127.2(9) . 2_566
W2 O12 Cs3A O75 -80.1(4) . 2_556
W6 O12 Cs3A O75 98.1(3) . 2_556
Cs3B O12 Cs3A O75 -168.4(9) . 2_556
W2 O12 Cs3A O5 31.9(6) . 2_566
W6 O12 Cs3A O5 -149.8(4) . 2_566
Cs3B O12 Cs3A O5 -56.3(8) . 2_566
W2 O12 Cs3A O90 108.5(6) . .
W6 O12 Cs3A O90 -73.3(7) . .
Cs3B O12 Cs3A O90 20.3(8) . .
W6 O25 Cs3A O94 -77.1(8) . .
W5 O25 Cs3A O94 151.4(9) . .
Cs3B O25 Cs3A O94 127.5(12) . .
W6 O25 Cs3A O12 37.0(3) . .
W5 O25 Cs3A O12 -94.5(5) . .
Cs3B O25 Cs3A O12 -118.3(9) . .
W6 O25 Cs3A O1 103.8(4) . 2_566
W5 O25 Cs3A O1 -27.7(7) . 2_566
Cs3B O25 Cs3A O1 -51.6(7) . 2_566
W6 O25 Cs3A O67 -58.0(5) . 2_556
W5 O25 Cs3A O67 170.5(4) . 2_556
Cs3B O25 Cs3A O67 146.6(11) . 2_556
W6 O25 Cs3A O3 -114.1(18) . 2_566
W5 O25 Cs3A O3 114.4(18) . 2_566
Cs3B O25 Cs3A O3 91(2) . 2_566
W6 O25 Cs3A O1 81.2(3) . .
W5 O25 Cs3A O1 -50.3(5) . .
Cs3B O25 Cs3A O1 -74.2(8) . .
W6 O25 Cs3A O14 -28.7(3) . .
W5 O25 Cs3A O14 -160.3(6) . .
Cs3B O25 Cs3A O14 175.9(9) . .
W6 O25 Cs3A O2 27.0(6) . 2_566
W5 O25 Cs3A O2 -104.5(5) . 2_566
Cs3B O25 Cs3A O2 -128.4(11) . 2_566
W6 O25 Cs3A O75 -7.9(4) . 2_556
W5 O25 Cs3A O75 -139.4(5) . 2_556
Cs3B O25 Cs3A O75 -163.2(10) . 2_556
W6 O25 Cs3A O5 171.0(3) . 2_566
W5 O25 Cs3A O5 39.5(7) . 2_566
Cs3B O25 Cs3A O5 15.7(7) . 2_566
W6 O25 Cs3A O90 -167.8(4) . .
W5 O25 Cs3A O90 60.6(6) . .
Cs3B O25 Cs3A O90 36.8(8) . .
W3 O1 Cs3A O94 91.0(16) . .
W2 O1 Cs3A O94 -29.9(16) . .
Cs3B O1 Cs3A O94 -136.9(16) 2_566 .
Cs3A O1 Cs3A O94 -150.8(16) 2_566 .
Cs3B O1 Cs3A O94 122.8(18) . .
W3 O1 Cs3A O12 92.4(4) . .
W2 O1 Cs3A O12 -28.5(3) . .
Cs3B O1 Cs3A O12 -135.5(4) 2_566 .
Cs3A O1 Cs3A O12 -149.4(4) 2_566 .
Cs3B O1 Cs3A O12 124.2(8) . .
W3 O1 Cs3A O1 -118.2(5) . 2_566
W2 O1 Cs3A O1 120.8(4) . 2_566
Cs3B O1 Cs3A O1 13.88(12) 2_566 2_566
Cs3A O1 Cs3A O1 0.0 2_566 2_566
Cs3B O1 Cs3A O1 -86.4(8) . 2_566
W3 O1 Cs3A O25 44.8(4) . .
W2 O1 Cs3A O25 -76.1(3) . .
Cs3B O1 Cs3A O25 177.0(3) 2_566 .
Cs3A O1 Cs3A O25 163.1(3) 2_566 .
Cs3B O1 Cs3A O25 76.6(7) . .
W3 O1 Cs3A O67 177.8(4) . 2_556
W2 O1 Cs3A O67 56.8(5) . 2_556
Cs3B O1 Cs3A O67 -50.1(5) 2_566 2_556
Cs3A O1 Cs3A O67 -64.0(5) 2_566 2_556
Cs3B O1 Cs3A O67 -150.4(10) . 2_556
W3 O1 Cs3A O3 -132.9(4) . 2_566
W2 O1 Cs3A O3 106.2(3) . 2_566
Cs3B O1 Cs3A O3 -0.8(3) 2_566 2_566
Cs3A O1 Cs3A O3 -14.6(3) 2_566 2_566
Cs3B O1 Cs3A O3 -101.1(8) . 2_566
W3 O1 Cs3A O14 90.8(4) . .
W2 O1 Cs3A O14 -30.1(3) . .
Cs3B O1 Cs3A O14 -137.1(3) 2_566 .
Cs3A O1 Cs3A O14 -150.9(3) 2_566 .
Cs3B O1 Cs3A O14 122.6(8) . .
W3 O1 Cs3A O2 -168.1(4) . 2_566
W2 O1 Cs3A O2 70.9(3) . 2_566
Cs3B O1 Cs3A O2 -36.0(3) 2_566 2_566
Cs3A O1 Cs3A O2 -49.9(3) 2_566 2_566
Cs3B O1 Cs3A O2 -136.3(8) . 2_566
W3 O1 Cs3A O75 149.1(4) . 2_556
W2 O1 Cs3A O75 28.2(3) . 2_556
Cs3B O1 Cs3A O75 -78.8(3) 2_566 2_556
Cs3A O1 Cs3A O75 -92.6(3) 2_566 2_556
Cs3B O1 Cs3A O75 -179.1(9) . 2_556
W3 O1 Cs3A O5 -89.4(4) . 2_566
W2 O1 Cs3A O5 149.6(3) . 2_566
Cs3B O1 Cs3A O5 42.7(3) 2_566 2_566
Cs3A O1 Cs3A O5 28.8(3) 2_566 2_566
Cs3B O1 Cs3A O5 -57.6(7) . 2_566
W3 O1 Cs3A O90 -44.5(5) . .
W2 O1 Cs3A O90 -165.4(4) . .
Cs3B O1 Cs3A O90 87.6(4) 2_566 .
Cs3A O1 Cs3A O90 73.8(4) 2_566 .
Cs3B O1 Cs3A O90 -12.7(7) . .
W6 O14 Cs3A O94 143.8(10) . .
W6 O14 Cs3A O12 -37.8(3) . .
W6 O14 Cs3A O1 -86.3(5) . 2_566
W6 O14 Cs3A O25 31.9(3) . .
W6 O14 Cs3A O67 -171.0(4) . 2_556
W6 O14 Cs3A O3 -158.7(3) . 2_566
W6 O14 Cs3A O1 -36.3(3) . .
W6 O14 Cs3A O2 -114.5(3) . 2_566
W6 O14 Cs3A O75 -124.2(4) . 2_556
W6 O14 Cs3A O5 144.7(8) . 2_566
W6 O14 Cs3A O90 87.6(5) . .
Cs3B O90 Cs3A O94 -140.9(15) . .
Cs3B O90 Cs3A O12 -31.1(11) . .
Cs3B O90 Cs3A O1 76.9(11) . 2_566
Cs3B O90 Cs3A O25 -60.7(11) . .
Cs3B O90 Cs3A O67 169.2(13) . 2_556
Cs3B O90 Cs3A O3 126.0(12) . 2_566
Cs3B O90 Cs3A O1 18.4(11) . .
Cs3B O90 Cs3A O14 -99.7(12) . .
Cs3B O90 Cs3A O2 107.4(12) . 2_566
Cs3B O90 Cs3A O75 166.9(16) . 2_556
Cs3B O90 Cs3A O5 98.2(12) . 2_566
W6 O25 Cs3B O1 66.2(6) . 2_566
W5 O25 Cs3B O1 -67.6(6) . 2_566
Cs3A O25 Cs3B O1 91.9(9) . 2_566
W6 O25 Cs3B O94 -70.0(7) . .
W5 O25 Cs3B O94 156.2(8) . .
Cs3A O25 Cs3B O94 -44.3(11) . .
W6 O25 Cs3B O12 30.5(3) . .
W5 O25 Cs3B O12 -103.3(5) . .
Cs3A O25 Cs3B O12 56.2(9) . .
W6 O25 Cs3B O1 70.3(3) . .
W5 O25 Cs3B O1 -63.5(4) . .
Cs3A O25 Cs3B O1 96.0(9) . .
W6 O25 Cs3B O90 -160.0(5) . .
W5 O25 Cs3B O90 66.2(5) . .
Cs3A O25 Cs3B O90 -134.2(10) . .
W6 O25 Cs3B O77 153.6(4) . 1_565
W5 O25 Cs3B O77 19.8(4) . 1_565
Cs3A O25 Cs3B O77 179.4(9) . 1_565
W6 O25 Cs3B O5 -175.0(5) . 2_566
W5 O25 Cs3B O5 51.2(8) . 2_566
Cs3A O25 Cs3B O5 -149.2(13) . 2_566
W6 O25 Cs3B O7 107.5(4) . .
W5 O25 Cs3B O7 -26.3(3) . .
Cs3A O25 Cs3B O7 133.3(9) . .
W6 O25 Cs3B O3 -44.3(7) . 2_566
W5 O25 Cs3B O3 -178.1(4) . 2_566
Cs3A O25 Cs3B O3 -18.5(7) . 2_566
W6 O25 Cs3B O6 129.2(3) . 2_566
W5 O25 Cs3B O6 -4.6(5) . 2_566
Cs3A O25 Cs3B O6 155.0(10) . 2_566
W6 O25 Cs3B W2 122.7(3) . 2_566
W5 O25 Cs3B W2 -11.1(6) . 2_566
Cs3A O25 Cs3B W2 148.5(11) . 2_566
Na3 O94 Cs3B O1 80(31) . 2_566
Cs3A O94 Cs3B O1 -44.2(14) . 2_566
Na3 O94 Cs3B O25 -127(31) . .
Cs3A O94 Cs3B O25 108.5(12) . .
Na3 O94 Cs3B O12 -177(31) . .
Cs3A O94 Cs3B O12 58.8(11) . .
Na3 O94 Cs3B O1 169(30) . .
Cs3A O94 Cs3B O1 44.7(15) . .
Na3 O94 Cs3B O90 -22(31) . .
Cs3A O94 Cs3B O90 -145.6(12) . .
Na3 O94 Cs3B O77 -63(31) . 1_565
Cs3A O94 Cs3B O77 172.7(11) . 1_565
Na3 O94 Cs3B O5 28(31) . 2_566
Cs3A O94 Cs3B O5 -95.8(12) . 2_566
Na3 O94 Cs3B O7 -130(31) . .
Cs3A O94 Cs3B O7 106.4(12) . .
Na3 O94 Cs3B O3 63(31) . 2_566
Cs3A O94 Cs3B O3 -60.9(11) . 2_566
Na3 O94 Cs3B O6 14(32) . 2_566
Cs3A O94 Cs3B O6 -110.4(17) . 2_566
Na3 O94 Cs3B W2 43(31) . 2_566
Cs3A O94 Cs3B W2 -80.9(14) . 2_566
W2 O12 Cs3B O1 -13.6(4) . 2_566
W6 O12 Cs3B O1 171.6(3) . 2_566
Cs3A O12 Cs3B O1 83.1(9) . 2_566
W2 O12 Cs3B O25 147.7(5) . .
W6 O12 Cs3B O25 -27.0(3) . .
Cs3A O12 Cs3B O25 -115.5(9) . .
W2 O12 Cs3B O94 -139.9(7) . .
W6 O12 Cs3B O94 45.3(7) . .
Cs3A O12 Cs3B O94 -43.2(11) . .
W2 O12 Cs3B O1 26.6(3) . .
W6 O12 Cs3B O1 -148.1(4) . .
Cs3A O12 Cs3B O1 123.4(9) . .
W2 O12 Cs3B O90 122.9(10) . .
W6 O12 Cs3B O90 -51.8(11) . .
Cs3A O12 Cs3B O90 -140.3(14) . .
W2 O12 Cs3B O77 87.0(4) . 1_565
W6 O12 Cs3B O77 -87.8(3) . 1_565
Cs3A O12 Cs3B O77 -176.2(10) . 1_565
W2 O12 Cs3B O5 -12.4(7) . 2_566
W6 O12 Cs3B O5 172.9(3) . 2_566
Cs3A O12 Cs3B O5 84.4(9) . 2_566
W2 O12 Cs3B O7 88.0(4) . .
W6 O12 Cs3B O7 -86.7(3) . .
Cs3A O12 Cs3B O7 -175.2(9) . .
W2 O12 Cs3B O3 -59.8(4) . 2_566
W6 O12 Cs3B O3 125.5(3) . 2_566
Cs3A O12 Cs3B O3 37.0(8) . 2_566
W2 O12 Cs3B O6 34.8(4) . 2_566
W6 O12 Cs3B O6 -139.9(3) . 2_566
Cs3A O12 Cs3B O6 131.6(9) . 2_566
W2 O12 Cs3B W2 6.6(4) . 2_566
W6 O12 Cs3B W2 -168.16(18) . 2_566
Cs3A O12 Cs3B W2 103.4(9) . 2_566
W3 O1 Cs3B O1 -124.7(5) . 2_566
W2 O1 Cs3B O1 113.0(4) . 2_566
Cs3B O1 Cs3B O1 0.0 2_566 2_566
Cs3A O1 Cs3B O1 -14.54(11) 2_566 2_566
Cs3A O1 Cs3B O1 85.0(8) . 2_566
W3 O1 Cs3B O25 57.7(3) . .
W2 O1 Cs3B O25 -64.6(3) . .
Cs3B O1 Cs3B O25 -177.6(3) 2_566 .
Cs3A O1 Cs3B O25 167.9(3) 2_566 .
Cs3A O1 Cs3B O25 -92.6(8) . .
W3 O1 Cs3B O94 119.0(10) . .
W2 O1 Cs3B O94 -3.4(11) . .
Cs3B O1 Cs3B O94 -116.3(10) 2_566 .
Cs3A O1 Cs3B O94 -130.9(10) 2_566 .
Cs3A O1 Cs3B O94 -31.3(12) . .
W3 O1 Cs3B O12 99.8(4) . .
W2 O1 Cs3B O12 -22.6(2) . .
Cs3B O1 Cs3B O12 -135.5(4) 2_566 .
Cs3A O1 Cs3B O12 -150.1(4) 2_566 .
Cs3A O1 Cs3B O12 -50.6(8) . .
W3 O1 Cs3B O90 -47.6(6) . .
W2 O1 Cs3B O90 -169.9(5) . .
Cs3B O1 Cs3B O90 77.1(5) 2_566 .
Cs3A O1 Cs3B O90 62.6(5) 2_566 .
Cs3A O1 Cs3B O90 162.1(10) . .
W3 O1 Cs3B O77 -24.0(4) . 1_565
W2 O1 Cs3B O77 -146.4(3) . 1_565
Cs3B O1 Cs3B O77 100.7(3) 2_566 1_565
Cs3A O1 Cs3B O77 86.1(3) 2_566 1_565
Cs3A O1 Cs3B O77 -174.4(8) . 1_565
W3 O1 Cs3B O5 -99.8(4) . 2_566
W2 O1 Cs3B O5 137.9(3) . 2_566
Cs3B O1 Cs3B O5 24.9(3) 2_566 2_566
Cs3A O1 Cs3B O5 10.4(3) 2_566 2_566
Cs3A O1 Cs3B O5 109.9(8) . 2_566
W3 O1 Cs3B O7 20.9(3) . .
W2 O1 Cs3B O7 -101.4(4) . .
Cs3B O1 Cs3B O7 145.6(4) 2_566 .
Cs3A O1 Cs3B O7 131.1(4) 2_566 .
Cs3A O1 Cs3B O7 -129.4(8) . .
W3 O1 Cs3B O3 -145.6(3) . 2_566
W2 O1 Cs3B O3 92.1(3) . 2_566
Cs3B O1 Cs3B O3 -20.9(3) 2_566 2_566
Cs3A O1 Cs3B O3 -35.4(3) 2_566 2_566
Cs3A O1 Cs3B O3 64.1(7) . 2_566
W3 O1 Cs3B O6 -72.4(3) . 2_566
W2 O1 Cs3B O6 165.3(3) . 2_566
Cs3B O1 Cs3B O6 52.3(3) 2_566 2_566
Cs3A O1 Cs3B O6 37.8(3) 2_566 2_566
Cs3A O1 Cs3B O6 137.3(8) . 2_566
W3 O1 Cs3B W2 -97.2(3) . 2_566
W2 O1 Cs3B W2 140.5(3) . 2_566
Cs3B O1 Cs3B W2 27.5(2) 2_566 2_566
Cs3A O1 Cs3B W2 13.0(2) 2_566 2_566
Cs3A O1 Cs3B W2 112.5(8) . 2_566
Cs3A O90 Cs3B O1 -93.5(11) . 2_566
Cs3A O90 Cs3B O25 109.5(12) . .
Cs3A O90 Cs3B O94 33.2(13) . .
Cs3A O90 Cs3B O12 129.3(17) . .
Cs3A O90 Cs3B O1 -156.2(13) . .
Cs3A O90 Cs3B O77 173.8(11) . 1_565
Cs3A O90 Cs3B O5 -78.3(12) . 2_566
Cs3A O90 Cs3B O7 158.5(12) . .
Cs3A O90 Cs3B O3 -48.4(11) . 2_566
Cs3A O90 Cs3B O6 -130.7(11) . 2_566
Cs3A O90 Cs3B W2 -103.5(11) . 2_566
W3 O7 Cs3B O1 10.8(4) . 2_566
W5 O7 Cs3B O1 179.3(3) . 2_566
W3 O7 Cs3B O25 -147.6(4) . .
W5 O7 Cs3B O25 20.9(2) . .
W3 O7 Cs3B O94 -144.8(8) . .
W5 O7 Cs3B O94 23.7(9) . .
W3 O7 Cs3B O12 -82.3(3) . .
W5 O7 Cs3B O12 86.2(3) . .
W3 O7 Cs3B O1 -21.3(3) . .
W5 O7 Cs3B O1 147.2(4) . .
W3 O7 Cs3B O90 111.8(5) . .
W5 O7 Cs3B O90 -79.7(5) . .
W3 O7 Cs3B O77 96.4(4) . 1_565
W5 O7 Cs3B O77 -95.0(4) . 1_565
W3 O7 Cs3B O5 60.7(4) . 2_566
W5 O7 Cs3B O5 -130.8(3) . 2_566
W3 O7 Cs3B O3 7.3(6) . 2_566
W5 O7 Cs3B O3 175.9(3) . 2_566
W3 O7 Cs3B O6 50.8(3) . 2_566
W5 O7 Cs3B O6 -140.7(3) . 2_566
W3 O7 Cs3B W2 40.5(3) . 2_566
W5 O7 Cs3B W2 -151.0(2) . 2_566
Na1 O100 Cs4 O43 -159.3(4) . 2_455
Cs2 O100 Cs4 O43 105.6(4) . 2_455
Na1 O100 Cs4 O59 79.3(4) . 2
Cs2 O100 Cs4 O59 -15.8(3) . 2
Na1 O100 Cs4 O93 -100.0(10) . .
Cs2 O100 Cs4 O93 164.8(10) . .
Na1 O100 Cs4 O82 -23.9(5) . 2
Cs2 O100 Cs4 O82 -119.1(4) . 2
Na1 O100 Cs4 O48 116.6(4) . 2
Cs2 O100 Cs4 O48 21.4(5) . 2
Na1 O100 Cs4 O62 32.5(4) . 2
Cs2 O100 Cs4 O62 -62.6(4) . 2
Na1 O100 Cs4 O99 -76.4(6) . .
Cs2 O100 Cs4 O99 -171.6(5) . .
Na1 O100 Cs4 O58 60.2(6) . 2
Cs2 O100 Cs4 O58 -34.9(6) . 2
Na1 O100 Cs4 O91 -22.8(4) . .
Cs2 O100 Cs4 O91 -118.0(5) . .
Na1 O100 Cs4 O49 125.8(4) . 2
Cs2 O100 Cs4 O49 30.6(3) . 2
Na1 O100 Cs4 W10 106.2(4) . 2
Cs2 O100 Cs4 W10 11.1(3) . 2
Na1 O91 Cs4 O43 82.9(7) . 2_455
Na1 O91 Cs4 O43 -173.9(12) 2_565 2_455
Na1 O91 Cs4 O59 -50.7(6) . 2
Na1 O91 Cs4 O59 52.6(15) 2_565 2
Na1 O91 Cs4 O93 86.4(10) . .
Na1 O91 Cs4 O93 -170.3(18) 2_565 .
Na1 O91 Cs4 O82 -157.5(9) . 2
Na1 O91 Cs4 O82 -54.2(13) 2_565 2
Na1 O91 Cs4 O48 -70.3(10) . 2
Na1 O91 Cs4 O48 33.0(19) 2_565 2
Na1 O91 Cs4 O62 -89.4(6) . 2
Na1 O91 Cs4 O62 13.9(13) 2_565 2
Na1 O91 Cs4 O100 24.1(5) . .
Na1 O91 Cs4 O100 127.4(16) 2_565 .
Na1 O91 Cs4 O99 139.8(8) . .
Na1 O91 Cs4 O99 -116.9(16) 2_565 .
Na1 O91 Cs4 O58 -107.4(6) . 2
Na1 O91 Cs4 O58 -4.1(16) 2_565 2
Na1 O91 Cs4 O49 -12.4(8) . 2
Na1 O91 Cs4 O49 90.9(15) 2_565 2
Na1 O91 Cs4 W10 -42.6(7) . 2
Na1 O91 Cs4 W10 60.7(16) 2_565 2
W13 O37 Gd1 O38 -26.6(9) . .
Cs1 O37 Gd1 O38 -166.3(3) 1_455 .
W13 O37 Gd1 O71 -96.7(9) . .
Cs1 O37 Gd1 O71 123.6(3) 1_455 .
W13 O37 Gd1 O29 143.2(8) . .
Cs1 O37 Gd1 O29 3.5(5) 1_455 .
W13 O37 Gd1 O30 -16.6(13) . .
Cs1 O37 Gd1 O30 -156.3(4) 1_455 .
W13 O37 Gd1 O72 -166.9(10) . .
Cs1 O37 Gd1 O72 53.4(3) 1_455 .
W13 O37 Gd1 O74 42.6(9) . .
Cs1 O37 Gd1 O74 -97.1(3) 1_455 .
W13 O37 Gd1 O73 115.4(9) . .
Cs1 O37 Gd1 O73 -24.3(3) 1_455 .
W13 O37 Gd1 Cs1 139.7(11) . 1_455
W12 O38 Gd1 O37 31.5(8) . .
W12 O38 Gd1 O71 135.6(9) . .
W12 O38 Gd1 O29 -136.4(7) . .
W12 O38 Gd1 O30 -142.7(9) . .
W12 O38 Gd1 O72 84.6(9) . .
W12 O38 Gd1 O74 -65.7(8) . .
W12 O38 Gd1 O73 -19.9(10) . .
W12 O38 Gd1 Cs1 21.2(9) . 1_455
W5 O29 Gd1 O37 -127.5(7) . .
W5 O29 Gd1 O38 34.6(10) . .
W5 O29 Gd1 O71 113.8(8) . .
W5 O29 Gd1 O30 40.9(7) . .
W5 O29 Gd1 O72 -176.7(8) . .
W5 O29 Gd1 O74 -28.9(8) . .
W5 O29 Gd1 O73 -98.6(8) . .
W5 O29 Gd1 Cs1 -125.1(7) . 1_455
W6 O30 Gd1 O37 127.8(7) . .
W6 O30 Gd1 O38 137.8(8) . .
W6 O30 Gd1 O71 -145.8(8) . .
W6 O30 Gd1 O29 -38.6(7) . .
W6 O30 Gd1 O72 -93.0(8) . .
W6 O30 Gd1 O74 63.8(7) . .
W6 O30 Gd1 O73 9.3(9) . .
W6 O30 Gd1 Cs1 14.7(13) . 1_455
Cs1 O73 Gd1 O37 27.8(3) 1_455 .
Cs1 O73 Gd1 O38 78.4(4) 1_455 .
Cs1 O73 Gd1 O71 -53.3(8) 1_455 .
Cs1 O73 Gd1 O29 -133.2(4) 1_455 .
Cs1 O73 Gd1 O30 177.3(3) 1_455 .
Cs1 O73 Gd1 O72 -50.7(3) 1_455 .
Cs1 O73 Gd1 O74 123.1(4) 1_455 .
W9 O33 Gd2 O35 -143.9(10) . .
Cs2 O33 Gd2 O35 31.1(3) . .
W9 O33 Gd2 O41 152.3(9) . 2_455
Cs2 O33 Gd2 O41 -32.6(4) . 2_455
W9 O33 Gd2 O70 -65.5(10) . .
Cs2 O33 Gd2 O70 109.6(3) . .
W9 O33 Gd2 O36 -105.6(10) . .
Cs2 O33 Gd2 O36 69.4(5) . .
W9 O33 Gd2 O34 11.1(9) . .
Cs2 O33 Gd2 O34 -173.8(4) . .
W9 O33 Gd2 O68 33.0(13) . .
Cs2 O33 Gd2 O68 -151.9(4) . .
W9 O33 Gd2 O69 92.1(10) . .
Cs2 O33 Gd2 O69 -92.8(3) . .
W9 O33 Gd2 Cs2 -175.1(12) . .
W9 O33 Gd2 Cs1 -41.5(13) . 1_455
Cs2 O33 Gd2 Cs1 133.6(3) . 1_455
W15 O35 Gd2 O33 155.2(10) . .
Cs2 O35 Gd2 O33 -31.2(3) . .
W15 O35 Gd2 O41 -77.4(9) . 2_455
Cs2 O35 Gd2 O41 96.2(3) . 2_455
W15 O35 Gd2 O70 76.5(9) . .
Cs2 O35 Gd2 O70 -110.0(3) . .
W15 O35 Gd2 O36 0.3(8) . .
Cs2 O35 Gd2 O36 173.8(3) . .
W15 O35 Gd2 O34 117.6(8) . .
Cs2 O35 Gd2 O34 -68.8(5) . .
W15 O35 Gd2 O68 -21.5(12) . .
Cs2 O35 Gd2 O68 152.1(4) . .
W15 O35 Gd2 O69 -136.4(8) . .
Cs2 O35 Gd2 O69 37.2(4) . .
W15 O35 Gd2 Cs2 -173.6(11) . .
W15 O35 Gd2 Cs1 6.9(9) . 1_455
Cs2 O35 Gd2 Cs1 -179.59(15) . 1_455
W14 O36 Gd2 O33 -43.0(10) . .
Cs1 O36 Gd2 O33 131.6(4) 1_455 .
W14 O36 Gd2 O35 -4.9(7) . .
Cs1 O36 Gd2 O35 169.8(3) 1_455 .
W14 O36 Gd2 O41 75.9(8) . 2_455
Cs1 O36 Gd2 O41 -109.5(3) 1_455 2_455
W14 O36 Gd2 O70 -83.7(8) . .
Cs1 O36 Gd2 O70 90.9(3) 1_455 .
W14 O36 Gd2 O34 -142.2(7) . .
Cs1 O36 Gd2 O34 32.4(4) 1_455 .
W14 O36 Gd2 O68 162.2(8) . .
Cs1 O36 Gd2 O68 -23.1(3) 1_455 .
W14 O36 Gd2 O69 110.2(8) . .
Cs1 O36 Gd2 O69 -75.1(5) 1_455 .
W14 O36 Gd2 Cs2 -0.4(8) . .
Cs1 O36 Gd2 Cs2 174.22(15) 1_455 .
W14 O36 Gd2 Cs1 -174.7(10) . 1_455
W4 O34 Gd2 O33 -7.3(8) . .
W4 O34 Gd2 O35 30.4(11) . .
W4 O34 Gd2 O41 -125.4(8) . 2_455
W4 O34 Gd2 O70 71.9(8) . .
W4 O34 Gd2 O36 130.2(8) . .
W4 O34 Gd2 O68 -173.2(9) . .
W4 O34 Gd2 O69 -90.2(9) . .
W4 O34 Gd2 Cs2 -11.7(9) . .
W4 O34 Gd2 Cs1 149.2(8) . 1_455
Cs1 O68 Gd2 O33 -131.5(4) 1_455 .
Cs1 O68 Gd2 O35 43.4(6) 1_455 .
Cs1 O68 Gd2 O41 98.0(3) 1_455 2_455
Cs1 O68 Gd2 O70 -44.2(4) 1_455 .
Cs1 O68 Gd2 O36 21.6(3) 1_455 .
Cs1 O68 Gd2 O34 -109.3(4) 1_455 .
Cs1 O68 Gd2 O69 169.3(4) 1_455 .
Cs1 O68 Gd2 Cs2 140.4(6) 1_455 .
O39 Cs2 Gd2 O33 92.4(4) 2 .
O35 Cs2 Gd2 O33 130.9(4) . .
O100 Cs2 Gd2 O33 -83.9(4) . .
O64 Cs2 Gd2 O33 -58.7(4) 2 .
O20 Cs2 Gd2 O33 -18.8(4) . .
O49 Cs2 Gd2 O33 -155.8(4) 2 .
O39 Cs2 Gd2 O33 152.9(4) . .
O54 Cs2 Gd2 O33 -64.7(8) 2 .
O50 Cs2 Gd2 O33 177.3(4) 2 .
O59 Cs2 Gd2 O33 -118.3(4) 2 .
O19 Cs2 Gd2 O33 30.9(3) . .
O39 Cs2 Gd2 O35 -38.6(4) 2 .
O100 Cs2 Gd2 O35 145.2(4) . .
O33 Cs2 Gd2 O35 -130.9(4) . .
O64 Cs2 Gd2 O35 170.3(3) 2 .
O20 Cs2 Gd2 O35 -149.7(3) . .
O49 Cs2 Gd2 O35 73.3(3) 2 .
O39 Cs2 Gd2 O35 22.0(3) . .
O54 Cs2 Gd2 O35 164.4(8) 2 .
O50 Cs2 Gd2 O35 46.4(4) 2 .
O59 Cs2 Gd2 O35 110.7(3) 2 .
O19 Cs2 Gd2 O35 -100.0(3) . .
O39 Cs2 Gd2 O41 -115.6(3) 2 2_455
O35 Cs2 Gd2 O41 -77.0(4) . 2_455
O100 Cs2 Gd2 O41 68.2(3) . 2_455
O33 Cs2 Gd2 O41 152.1(4) . 2_455
O64 Cs2 Gd2 O41 93.3(3) 2 2_455
O20 Cs2 Gd2 O41 133.3(3) . 2_455
O49 Cs2 Gd2 O41 -3.7(3) 2 2_455
O39 Cs2 Gd2 O41 -55.0(2) . 2_455
O54 Cs2 Gd2 O41 87.4(7) 2 2_455
O50 Cs2 Gd2 O41 -30.6(3) 2 2_455
O59 Cs2 Gd2 O41 33.7(3) 2 2_455
O19 Cs2 Gd2 O41 -177.0(2) . 2_455
O39 Cs2 Gd2 O70 26.7(3) 2 .
O35 Cs2 Gd2 O70 65.2(4) . .
O100 Cs2 Gd2 O70 -149.6(3) . .
O33 Cs2 Gd2 O70 -65.7(4) . .
O64 Cs2 Gd2 O70 -124.4(3) 2 .
O20 Cs2 Gd2 O70 -84.4(3) . .
O49 Cs2 Gd2 O70 138.5(3) 2 .
O39 Cs2 Gd2 O70 87.2(3) . .
O54 Cs2 Gd2 O70 -130.4(7) 2 .
O50 Cs2 Gd2 O70 111.6(3) 2 .
O59 Cs2 Gd2 O70 176.0(3) 2 .
O19 Cs2 Gd2 O70 -34.8(3) . .
O39 Cs2 Gd2 O36 -45.1(3) 2 .
O35 Cs2 Gd2 O36 -6.5(3) . .
O100 Cs2 Gd2 O36 138.6(3) . .
O33 Cs2 Gd2 O36 -137.5(4) . .
O64 Cs2 Gd2 O36 163.8(3) 2 .
O20 Cs2 Gd2 O36 -156.2(2) . .
O49 Cs2 Gd2 O36 66.7(3) 2 .
O39 Cs2 Gd2 O36 15.4(2) . .
O54 Cs2 Gd2 O36 157.8(7) 2 .
O50 Cs2 Gd2 O36 39.9(3) 2 .
O59 Cs2 Gd2 O36 104.2(3) 2 .
O19 Cs2 Gd2 O36 -106.5(2) . .
O39 Cs2 Gd2 O34 98.9(3) 2 .
O35 Cs2 Gd2 O34 137.4(4) . .
O100 Cs2 Gd2 O34 -77.4(3) . .
O33 Cs2 Gd2 O34 6.5(4) . .
O64 Cs2 Gd2 O34 -52.2(3) 2 .
O20 Cs2 Gd2 O34 -12.2(3) . .
O49 Cs2 Gd2 O34 -149.3(3) 2 .
O39 Cs2 Gd2 O34 159.4(3) . .
O54 Cs2 Gd2 O34 -58.2(7) 2 .
O50 Cs2 Gd2 O34 -176.1(3) 2 .
O59 Cs2 Gd2 O34 -111.8(3) 2 .
O19 Cs2 Gd2 O34 37.4(3) . .
O39 Cs2 Gd2 O68 -157.7(8) 2 .
O35 Cs2 Gd2 O68 -119.1(8) . .
O100 Cs2 Gd2 O68 26.1(8) . .
O33 Cs2 Gd2 O68 110.0(8) . .
O64 Cs2 Gd2 O68 51.2(8) 2 .
O20 Cs2 Gd2 O68 91.2(8) . .
O49 Cs2 Gd2 O68 -45.8(8) 2 .
O39 Cs2 Gd2 O68 -97.1(8) . .
O54 Cs2 Gd2 O68 45.3(10) 2 .
O50 Cs2 Gd2 O68 -72.7(8) 2 .
O59 Cs2 Gd2 O68 -8.4(8) 2 .
O19 Cs2 Gd2 O68 140.9(8) . .
O39 Cs2 Gd2 O69 173.7(3) 2 .
O35 Cs2 Gd2 O69 -147.7(4) . .
O100 Cs2 Gd2 O69 -2.6(3) . .
O33 Cs2 Gd2 O69 81.3(4) . .
O64 Cs2 Gd2 O69 22.6(3) 2 .
O20 Cs2 Gd2 O69 62.6(3) . .
O49 Cs2 Gd2 O69 -74.5(3) 2 .
O39 Cs2 Gd2 O69 -125.8(3) . .
O54 Cs2 Gd2 O69 16.6(7) 2 .
O50 Cs2 Gd2 O69 -101.3(3) 2 .
O59 Cs2 Gd2 O69 -37.0(3) 2 .
O19 Cs2 Gd2 O69 112.3(3) . .
O39 Cs2 Gd2 Cs1 -37.7(3) 2 1_455
O35 Cs2 Gd2 Cs1 0.8(3) . 1_455
O100 Cs2 Gd2 Cs1 146.0(3) . 1_455
O33 Cs2 Gd2 Cs1 -130.1(3) . 1_455
O64 Cs2 Gd2 Cs1 171.16(16) 2 1_455
O20 Cs2 Gd2 Cs1 -148.86(16) . 1_455
O49 Cs2 Gd2 Cs1 74.08(17) 2 1_455
O39 Cs2 Gd2 Cs1 22.78(15) . 1_455
O54 Cs2 Gd2 Cs1 165.2(7) 2 1_455
O50 Cs2 Gd2 Cs1 47.2(2) 2 1_455
O59 Cs2 Gd2 Cs1 111.56(19) 2 1_455
O19 Cs2 Gd2 Cs1 -99.19(14) . 1_455
W12 O45 Gd3 O6 104.9(16) . 2_556
W12 O45 Gd3 O2 7.8(17) . 1_545
W12 O45 Gd3 O77 -90.6(17) . .
W12 O45 Gd3 O84 -128.1(17) . .
W12 O45 Gd3 O76 -48.8(16) . .
W12 O45 Gd3 O79 135.3(17) . .
W12 O45 Gd3 O75 63.9(16) . .
W12 O45 Gd3 O78 -168.0(16) . .
W12 O45 Gd3 C1 -151.2(17) . .
Cs3B O77 Gd3 O45 166.7(3) 1_545 .
Cs3B O77 Gd3 O6 -22.6(4) 1_545 2_556
Cs3B O77 Gd3 O2 54.5(4) 1_545 1_545
Cs3B O77 Gd3 O84 -156.4(5) 1_545 .
Cs3B O77 Gd3 O76 124.9(4) 1_545 .
Cs3B O77 Gd3 O79 -79.4(5) 1_545 .
Cs3B O77 Gd3 O75 27.7(7) 1_545 .
Cs3B O77 Gd3 O78 -102.0(5) 1_545 .
Cs3B O77 Gd3 C1 -128.1(5) 1_545 .
C1 O84 Gd3 O45 -120.9(11) . .
C1 O84 Gd3 O6 24.3(12) . 2_556
C1 O84 Gd3 O2 132.0(10) . 1_545
C1 O84 Gd3 O77 83.2(11) . .
C1 O84 Gd3 O76 160.9(11) . .
C1 O84 Gd3 O79 -50.1(11) . .
C1 O84 Gd3 O75 -101.2(12) . .
C1 O84 Gd3 O78 7.5(10) . .
Cs3A O75 Gd3 O45 -163.9(4) 2_556 .
Cs3A O75 Gd3 O6 39.0(3) 2_556 2_556
Cs3A O75 Gd3 O2 -38.4(3) 2_556 1_545
Cs3A O75 Gd3 O77 -10.2(7) 2_556 .
Cs3A O75 Gd3 O84 176.5(5) 2_556 .
Cs3A O75 Gd3 O76 -95.9(4) 2_556 .
Cs3A O75 Gd3 O79 119.3(4) 2_556 .
Cs3A O75 Gd3 O78 98.7(5) 2_556 .
Cs3A O75 Gd3 C1 131.8(6) 2_556 .
C1 O78 Gd3 O45 43.0(12) . .
C1 O78 Gd3 O6 -173.9(12) . 2_556
C1 O78 Gd3 O2 -131.2(11) . 1_545
C1 O78 Gd3 O77 -94.6(12) . .
C1 O78 Gd3 O84 -8.1(11) . .
C1 O78 Gd3 O76 -38.7(13) . .
C1 O78 Gd3 O79 103.8(12) . .
C1 O78 Gd3 O75 124.8(11) . .
W9 O9 W1 O4 128.0(10) . .
W9 O9 W1 O10 24.0(10) . .
W9 O9 W1 O3 -132.2(10) . .
W9 O9 W1 O5 -51.3(15) . .
W9 O9 W1 O13 -59.6(10) . .
W8 O10 W1 O4 -125.1(9) . .
W8 O10 W1 O9 -22.1(9) . .
W8 O10 W1 O3 63.3(14) . .
W8 O10 W1 O5 136.3(10) . .
W8 O10 W1 O13 63.7(9) . .
W3 O3 W1 O4 -168.7(4) . .
Cs3A O3 W1 O4 -64.8(4) 2_566 .
Cs3B O3 W1 O4 -70.3(4) 2_566 .
W3 O3 W1 O9 87.7(5) . .
Cs3A O3 W1 O9 -168.4(4) 2_566 .
Cs3B O3 W1 O9 -173.9(3) 2_566 .
W3 O3 W1 O10 3.1(10) . .
Cs3A O3 W1 O10 107.0(8) 2_566 .
Cs3B O3 W1 O10 101.5(8) 2_566 .
W3 O3 W1 O5 -70.2(5) . .
Cs3A O3 W1 O5 33.7(4) 2_566 .
Cs3B O3 W1 O5 28.2(3) 2_566 .
W3 O3 W1 O13 2.6(4) . .
Cs3A O3 W1 O13 106.5(4) 2_566 .
Cs3B O3 W1 O13 101.0(3) 2_566 .
W2 O5 W1 O4 177.1(5) . .
Cs3B O5 W1 O4 66.8(4) 2_566 .
Cs3A O5 W1 O4 70.3(4) 2_566 .
W2 O5 W1 O9 -3.6(12) . .
Cs3B O5 W1 O9 -113.9(9) 2_566 .
Cs3A O5 W1 O9 -110.4(9) 2_566 .
W2 O5 W1 O10 -78.9(5) . .
Cs3B O5 W1 O10 170.9(4) 2_566 .
Cs3A O5 W1 O10 174.3(3) 2_566 .
W2 O5 W1 O3 78.3(5) . .
Cs3B O5 W1 O3 -32.0(3) 2_566 .
Cs3A O5 W1 O3 -28.5(3) 2_566 .
W2 O5 W1 O13 5.1(4) . .
Cs3B O5 W1 O13 -105.2(3) 2_566 .
Cs3A O5 W1 O13 -101.7(3) 2_566 .
Si1 O13 W1 O4 -177.8(15) . .
W3 O13 W1 O4 46.1(17) . .
W2 O13 W1 O4 -46.8(17) . .
Si1 O13 W1 O9 42.0(5) . .
W3 O13 W1 O9 -94.1(3) . .
W2 O13 W1 O9 173.0(3) . .
Si1 O13 W1 O10 -45.6(5) . .
W3 O13 W1 O10 178.3(3) . .
W2 O13 W1 O10 85.4(3) . .
Si1 O13 W1 O3 134.2(5) . .
W3 O13 W1 O3 -1.9(3) . .
W2 O13 W1 O3 -94.8(3) . .
Si1 O13 W1 O5 -134.6(5) . .
W3 O13 W1 O5 89.2(3) . .
W2 O13 W1 O5 -3.7(3) . .
Gd3 O6 W2 O12 74.2(14) 2_556 .
Cs3B O6 W2 O12 -122.5(3) 2_566 .
Gd3 O6 W2 O11 -21.0(14) 2_556 .
Cs3B O6 W2 O11 142.3(3) 2_566 .
Gd3 O6 W2 O5 -114.9(13) 2_556 .
Cs3B O6 W2 O5 48.4(3) 2_566 .
Gd3 O6 W2 O1 160.5(13) 2_556 .
Cs3B O6 W2 O1 -36.3(3) 2_566 .
Gd3 O6 W2 O13 -166.9(9) 2_556 .
Cs3B O6 W2 O13 -3.7(16) 2_566 .
Gd3 O6 W2 Cs3A 106.6(14) 2_556 .
Cs3B O6 W2 Cs3A -90.16(18) 2_566 .
Gd3 O6 W2 Cs3B -163.3(14) 2_556 2_566
Gd3 O6 W2 Cs3B 113.5(14) 2_556 .
Cs3B O6 W2 Cs3B -83.27(16) 2_566 .
Gd3 O6 W2 Cs3A -166.5(14) 2_556 2_566
Cs3B O6 W2 Cs3A -3.28(14) 2_566 2_566
W6 O12 W2 O6 -127.6(9) . .
Cs3A O12 W2 O6 49.0(4) . .
Cs3B O12 W2 O6 62.4(4) . .
W6 O12 W2 O11 -23.5(9) . .
Cs3A O12 W2 O11 153.1(4) . .
Cs3B O12 W2 O11 166.6(3) . .
W6 O12 W2 O5 75.7(13) . .
Cs3A O12 W2 O5 -107.7(8) . .
Cs3B O12 W2 O5 -94.2(9) . .
W6 O12 W2 O1 137.6(9) . .
Cs3A O12 W2 O1 -45.8(4) . .
Cs3B O12 W2 O1 -32.4(3) . .
W6 O12 W2 O13 64.1(8) . .
Cs3A O12 W2 O13 -119.3(4) . .
Cs3B O12 W2 O13 -105.9(3) . .
W6 O12 W2 Cs3A -176.6(11) . .
Cs3B O12 W2 Cs3A 13.43(12) . .
W6 O12 W2 Cs3B 163.3(7) . 2_566
Cs3A O12 W2 Cs3B -20.1(4) . 2_566
Cs3B O12 W2 Cs3B -6.7(4) . 2_566
W6 O12 W2 Cs3B 169.9(11) . .
Cs3A O12 W2 Cs3B -13.43(12) . .
W6 O12 W2 Cs3A 154.0(7) . 2_566
Cs3A O12 W2 Cs3A -29.4(4) . 2_566
Cs3B O12 W2 Cs3A -15.9(4) . 2_566
W7 O11 W2 O6 128.5(8) . .
W7 O11 W2 O12 25.1(9) . .
W7 O11 W2 O5 -132.0(8) . .
W7 O11 W2 O1 -56.0(16) . .
W7 O11 W2 O13 -59.0(8) . .
W7 O11 W2 Cs3A 48.6(9) . .
W7 O11 W2 Cs3B -164.1(5) . 2_566
W7 O11 W2 Cs3B 38.6(10) . .
W7 O11 W2 Cs3A -151.0(5) . 2_566
W1 O5 W2 O6 -174.2(5) . .
Cs3B O5 W2 O6 -53.9(3) 2_566 .
Cs3A O5 W2 O6 -63.9(3) 2_566 .
W1 O5 W2 O12 -17.2(12) . .
Cs3B O5 W2 O12 103.1(9) 2_566 .
Cs3A O5 W2 O12 93.0(9) 2_566 .
W1 O5 W2 O11 82.0(5) . .
Cs3B O5 W2 O11 -157.6(3) 2_566 .
Cs3A O5 W2 O11 -167.7(3) 2_566 .
W1 O5 W2 O1 -79.3(5) . .
Cs3B O5 W2 O1 41.0(3) 2_566 .
Cs3A O5 W2 O1 31.0(3) 2_566 .
W1 O5 W2 O13 -5.1(4) . .
Cs3B O5 W2 O13 115.2(3) 2_566 .
Cs3A O5 W2 O13 105.1(3) 2_566 .
W1 O5 W2 Cs3A -98.7(5) . .
Cs3B O5 W2 Cs3A 21.6(4) 2_566 .
Cs3A O5 W2 Cs3A 11.6(4) 2_566 .
W1 O5 W2 Cs3B -120.3(5) . 2_566
Cs3A O5 W2 Cs3B -10.04(9) 2_566 2_566
W1 O5 W2 Cs3B -89.0(5) . .
Cs3B O5 W2 Cs3B 31.3(3) 2_566 .
Cs3A O5 W2 Cs3B 21.3(3) 2_566 .
W1 O5 W2 Cs3A -110.3(5) . 2_566
Cs3B O5 W2 Cs3A 10.04(9) 2_566 2_566
W3 O1 W2 O6 174.4(5) . .
Cs3B O1 W2 O6 48.3(4) 2_566 .
Cs3A O1 W2 O6 55.5(5) 2_566 .
Cs3B O1 W2 O6 -72.2(4) . .
Cs3A O1 W2 O6 -66.7(4) . .
W3 O1 W2 O12 -83.5(5) . .
Cs3B O1 W2 O12 150.4(4) 2_566 .
Cs3A O1 W2 O12 157.6(4) 2_566 .
Cs3B O1 W2 O12 29.9(3) . .
Cs3A O1 W2 O12 35.4(3) . .
W3 O1 W2 O11 -1.2(14) . .
Cs3B O1 W2 O11 -127.3(10) 2_566 .
Cs3A O1 W2 O11 -120.1(10) 2_566 .
Cs3B O1 W2 O11 112.1(11) . .
Cs3A O1 W2 O11 117.6(11) . .
W3 O1 W2 O5 76.1(5) . .
Cs3B O1 W2 O5 -50.0(3) 2_566 .
Cs3A O1 W2 O5 -42.8(4) 2_566 .
Cs3B O1 W2 O5 -170.6(3) . .
Cs3A O1 W2 O5 -165.1(3) . .
W3 O1 W2 O13 1.8(4) . .
Cs3B O1 W2 O13 -124.3(4) 2_566 .
Cs3A O1 W2 O13 -117.1(4) 2_566 .
Cs3B O1 W2 O13 115.2(3) . .
Cs3A O1 W2 O13 120.7(3) . .
W3 O1 W2 Cs3A -118.9(5) . .
Cs3B O1 W2 Cs3A 115.0(3) 2_566 .
Cs3A O1 W2 Cs3A 122.2(4) 2_566 .
Cs3B O1 W2 Cs3A -5.49(15) . .
W3 O1 W2 Cs3B 126.1(6) . 2_566
Cs3A O1 W2 Cs3B 7.20(18) 2_566 2_566
Cs3B O1 W2 Cs3B -120.5(4) . 2_566
Cs3A O1 W2 Cs3B -115.0(3) . 2_566
W3 O1 W2 Cs3B -113.4(5) . .
Cs3B O1 W2 Cs3B 120.5(4) 2_566 .
Cs3A O1 W2 Cs3B 127.7(4) 2_566 .
Cs3A O1 W2 Cs3B 5.49(15) . .
W3 O1 W2 Cs3A 118.9(6) . 2_566
Cs3B O1 W2 Cs3A -7.20(18) 2_566 2_566
Cs3B O1 W2 Cs3A -127.7(4) . 2_566
Cs3A O1 W2 Cs3A -122.2(4) . 2_566
Si1 O13 W2 O6 -170.7(13) . .
W3 O13 W2 O6 -35.4(16) . .
W1 O13 W2 O6 58.1(15) . .
Si1 O13 W2 O12 -50.0(5) . .
W3 O13 W2 O12 85.3(3) . .
W1 O13 W2 O12 178.9(3) . .
Si1 O13 W2 O11 42.3(5) . .
W3 O13 W2 O11 177.6(3) . .
W1 O13 W2 O11 -88.8(3) . .
Si1 O13 W2 O5 134.8(5) . .
W3 O13 W2 O5 -89.9(3) . .
W1 O13 W2 O5 3.6(3) . .
Si1 O13 W2 O1 -136.7(6) . .
W3 O13 W2 O1 -1.3(3) . .
W1 O13 W2 O1 92.2(3) . .
Si1 O13 W2 Cs3A -87.9(5) . .
W3 O13 W2 Cs3A 47.4(3) . .
W1 O13 W2 Cs3A 140.92(18) . .
Si1 O13 W2 Cs3B -174.1(4) . 2_566
W3 O13 W2 Cs3B -38.8(2) . 2_566
W1 O13 W2 Cs3B 54.7(2) . 2_566
Si1 O13 W2 Cs3B -93.0(4) . .
W3 O13 W2 Cs3B 42.3(2) . .
W1 O13 W2 Cs3B 135.85(19) . .
Si1 O13 W2 Cs3A -171.1(4) . 2_566
W3 O13 W2 Cs3A -35.8(2) . 2_566
W1 O13 W2 Cs3A 57.8(2) . 2_566
O94 Cs3A W2 O6 -89.4(10) . .
O12 Cs3A W2 O6 -129.9(5) . .
O1 Cs3A W2 O6 57.3(4) 2_566 .
O25 Cs3A W2 O6 -155.9(4) . .
O67 Cs3A W2 O6 -31.6(4) 2_556 .
O3 Cs3A W2 O6 21.7(4) 2_566 .
O1 Cs3A W2 O6 107.9(4) . .
O14 Cs3A W2 O6 -103.9(4) . .
O2 Cs3A W2 O6 7.9(4) 2_566 .
O75 Cs3A W2 O6 -40.9(4) 2_556 .
O5 Cs3A W2 O6 71.1(4) 2_566 .
O90 Cs3A W2 O6 129.3(6) . .
O94 Cs3A W2 O12 40.5(10) . .
O1 Cs3A W2 O12 -172.8(4) 2_566 .
O25 Cs3A W2 O12 -26.0(4) . .
O67 Cs3A W2 O12 98.3(5) 2_556 .
O3 Cs3A W2 O12 151.6(4) 2_566 .
O1 Cs3A W2 O12 -122.2(5) . .
O14 Cs3A W2 O12 26.0(4) . .
O2 Cs3A W2 O12 137.8(4) 2_566 .
O75 Cs3A W2 O12 89.0(4) 2_556 .
O5 Cs3A W2 O12 -159.0(4) 2_566 .
O90 Cs3A W2 O12 -100.8(6) . .
O94 Cs3A W2 O11 4.8(10) . .
O12 Cs3A W2 O11 -35.7(5) . .
O1 Cs3A W2 O11 151.4(3) 2_566 .
O25 Cs3A W2 O11 -61.7(4) . .
O67 Cs3A W2 O11 62.6(4) 2_556 .
O3 Cs3A W2 O11 115.9(4) 2_566 .
O1 Cs3A W2 O11 -158.0(4) . .
O14 Cs3A W2 O11 -9.7(4) . .
O2 Cs3A W2 O11 102.1(4) 2_566 .
O75 Cs3A W2 O11 53.3(4) 2_556 .
O5 Cs3A W2 O11 165.3(3) 2_566 .
O90 Cs3A W2 O11 -136.5(6) . .
O94 Cs3A W2 O5 -174.3(10) . .
O12 Cs3A W2 O5 145.2(5) . .
O1 Cs3A W2 O5 -27.6(4) 2_566 .
O25 Cs3A W2 O5 119.2(4) . .
O67 Cs3A W2 O5 -116.5(4) 2_556 .
O3 Cs3A W2 O5 -63.2(4) 2_566 .
O1 Cs3A W2 O5 23.0(4) . .
O14 Cs3A W2 O5 171.2(4) . .
O2 Cs3A W2 O5 -77.0(4) 2_566 .
O75 Cs3A W2 O5 -125.8(4) 2_556 .
O5 Cs3A W2 O5 -13.8(5) 2_566 .
O90 Cs3A W2 O5 44.4(6) . .
O94 Cs3A W2 O1 162.8(10) . .
O12 Cs3A W2 O1 122.2(5) . .
O1 Cs3A W2 O1 -50.6(4) 2_566 .
O25 Cs3A W2 O1 96.3(3) . .
O67 Cs3A W2 O1 -139.4(4) 2_556 .
O3 Cs3A W2 O1 -86.1(3) 2_566 .
O14 Cs3A W2 O1 148.3(3) . .
O2 Cs3A W2 O1 -100.0(3) 2_566 .
O75 Cs3A W2 O1 -148.8(3) 2_556 .
O5 Cs3A W2 O1 -36.8(3) 2_566 .
O90 Cs3A W2 O1 21.5(6) . .
O94 Cs3A W2 O13 104.4(9) . .
O12 Cs3A W2 O13 63.9(4) . .
O1 Cs3A W2 O13 -108.9(3) 2_566 .
O25 Cs3A W2 O13 37.9(3) . .
O67 Cs3A W2 O13 162.2(4) 2_556 .
O3 Cs3A W2 O13 -144.5(3) 2_566 .
O1 Cs3A W2 O13 -58.4(4) . .
O14 Cs3A W2 O13 89.9(3) . .
O2 Cs3A W2 O13 -158.3(3) 2_566 .
O75 Cs3A W2 O13 152.9(3) 2_556 .
O5 Cs3A W2 O13 -95.1(3) 2_566 .
O90 Cs3A W2 O13 -36.9(6) . .
O94 Cs3A W2 Cs3B -156.0(9) . 2_566
O12 Cs3A W2 Cs3B 163.5(4) . 2_566
O1 Cs3A W2 Cs3B -9.35(17) 2_566 2_566
O25 Cs3A W2 Cs3B 137.50(19) . 2_566
O67 Cs3A W2 Cs3B -98.2(3) 2_556 2_566
O3 Cs3A W2 Cs3B -44.9(2) 2_566 2_566
O1 Cs3A W2 Cs3B 41.2(3) . 2_566
O14 Cs3A W2 Cs3B -170.49(17) . 2_566
O2 Cs3A W2 Cs3B -58.74(17) 2_566 2_566
O75 Cs3A W2 Cs3B -107.5(2) 2_556 2_566
O5 Cs3A W2 Cs3B 4.46(18) 2_566 2_566
O90 Cs3A W2 Cs3B 62.7(5) . 2_566
O94 Cs3A W2 Cs3B 136.6(13) . .
O12 Cs3A W2 Cs3B 96.1(9) . .
O1 Cs3A W2 Cs3B -76.7(8) 2_566 .
O25 Cs3A W2 Cs3B 70.1(8) . .
O67 Cs3A W2 Cs3B -165.6(10) 2_556 .
O3 Cs3A W2 Cs3B -112.3(9) 2_566 .
O1 Cs3A W2 Cs3B -26.2(8) . .
O14 Cs3A W2 Cs3B 122.1(8) . .
O2 Cs3A W2 Cs3B -126.1(8) 2_566 .
O75 Cs3A W2 Cs3B -174.9(9) 2_556 .
O5 Cs3A W2 Cs3B -62.9(7) 2_566 .
O90 Cs3A W2 Cs3B -4.7(7) . .
O94 Cs3A W2 Cs3A -164.5(9) . 2_566
O12 Cs3A W2 Cs3A 155.0(4) . 2_566
O1 Cs3A W2 Cs3A -17.83(15) 2_566 2_566
O25 Cs3A W2 Cs3A 129.0(2) . 2_566
O67 Cs3A W2 Cs3A -106.7(3) 2_556 2_566
O3 Cs3A W2 Cs3A -53.4(2) 2_566 2_566
O1 Cs3A W2 Cs3A 32.7(3) . 2_566
O14 Cs3A W2 Cs3A -178.97(19) . 2_566
O2 Cs3A W2 Cs3A -67.22(18) 2_566 2_566
O75 Cs3A W2 Cs3A -116.0(2) 2_556 2_566
O5 Cs3A W2 Cs3A -4.02(15) 2_566 2_566
O90 Cs3A W2 Cs3A 54.2(5) . 2_566
O1 Cs3B W2 O6 47.7(4) 2_566 .
O25 Cs3B W2 O6 -144.5(4) . .
O94 Cs3B W2 O6 -76.4(8) . .
O12 Cs3B W2 O6 -118.7(5) . .
O1 Cs3B W2 O6 106.1(4) . .
O90 Cs3B W2 O6 126.5(10) . .
O77 Cs3B W2 O6 140.9(4) 1_565 .
O5 Cs3B W2 O6 53.6(4) 2_566 .
O7 Cs3B W2 O6 164.7(4) . .
O3 Cs3B W2 O6 9.8(4) 2_566 .
O6 Cs3B W2 O6 92.3(3) 2_566 .
W2 Cs3B W2 O6 66.9(3) 2_566 .
O1 Cs3B W2 O12 166.3(4) 2_566 .
O25 Cs3B W2 O12 -25.8(4) . .
O94 Cs3B W2 O12 42.3(8) . .
O1 Cs3B W2 O12 -135.2(5) . .
O90 Cs3B W2 O12 -114.9(10) . .
O77 Cs3B W2 O12 -100.5(4) 1_565 .
O5 Cs3B W2 O12 172.2(4) 2_566 .
O7 Cs3B W2 O12 -76.6(4) . .
O3 Cs3B W2 O12 128.5(4) 2_566 .
O6 Cs3B W2 O12 -149.1(4) 2_566 .
W2 Cs3B W2 O12 -174.4(4) 2_566 .
O1 Cs3B W2 O11 147.1(4) 2_566 .
O25 Cs3B W2 O11 -45.1(4) . .
O94 Cs3B W2 O11 23.0(8) . .
O12 Cs3B W2 O11 -19.2(5) . .
O1 Cs3B W2 O11 -154.5(5) . .
O90 Cs3B W2 O11 -134.1(10) . .
O77 Cs3B W2 O11 -119.7(4) 1_565 .
O5 Cs3B W2 O11 153.0(4) 2_566 .
O7 Cs3B W2 O11 -95.8(4) . .
O3 Cs3B W2 O11 109.2(4) 2_566 .
O6 Cs3B W2 O11 -168.3(4) 2_566 .
W2 Cs3B W2 O11 166.3(3) 2_566 .
O1 Cs3B W2 O5 -45.7(4) 2_566 .
O25 Cs3B W2 O5 122.1(3) . .
O94 Cs3B W2 O5 -169.7(8) . .
O12 Cs3B W2 O5 148.0(5) . .
O1 Cs3B W2 O5 12.7(4) . .
O90 Cs3B W2 O5 33.1(10) . .
O77 Cs3B W2 O5 47.5(4) 1_565 .
O5 Cs3B W2 O5 -39.8(5) 2_566 .
O7 Cs3B W2 O5 71.4(4) . .
O3 Cs3B W2 O5 -83.5(3) 2_566 .
O6 Cs3B W2 O5 -1.1(3) 2_566 .
W2 Cs3B W2 O5 -26.5(3) 2_566 .
O1 Cs3B W2 O1 -58.5(4) 2_566 .
O25 Cs3B W2 O1 109.4(3) . .
O94 Cs3B W2 O1 177.5(8) . .
O12 Cs3B W2 O1 135.2(5) . .
O90 Cs3B W2 O1 20.4(9) . .
O77 Cs3B W2 O1 34.8(4) 1_565 .
O5 Cs3B W2 O1 -52.5(4) 2_566 .
O7 Cs3B W2 O1 58.6(3) . .
O3 Cs3B W2 O1 -96.3(3) 2_566 .
O6 Cs3B W2 O1 -13.8(3) 2_566 .
W2 Cs3B W2 O1 -39.2(3) 2_566 .
O1 Cs3B W2 O13 -119.1(3) 2_566 .
O25 Cs3B W2 O13 48.7(3) . .
O94 Cs3B W2 O13 116.8(7) . .
O12 Cs3B W2 O13 74.5(4) . .
O1 Cs3B W2 O13 -60.7(4) . .
O90 Cs3B W2 O13 -40.3(9) . .
O77 Cs3B W2 O13 -25.9(3) 1_565 .
O5 Cs3B W2 O13 -113.2(3) 2_566 .
O7 Cs3B W2 O13 -2.0(3) . .
O3 Cs3B W2 O13 -157.0(3) 2_566 .
O6 Cs3B W2 O13 -74.5(3) 2_566 .
W2 Cs3B W2 O13 -99.9(2) 2_566 .
O1 Cs3B W2 Cs3A 92.1(8) 2_566 .
O25 Cs3B W2 Cs3A -100.1(8) . .
O94 Cs3B W2 Cs3A -31.9(10) . .
O12 Cs3B W2 Cs3A -74.2(9) . .
O1 Cs3B W2 Cs3A 150.6(9) . .
O90 Cs3B W2 Cs3A 170.9(14) . .
O77 Cs3B W2 Cs3A -174.7(9) 1_565 .
O5 Cs3B W2 Cs3A 98.0(8) 2_566 .
O7 Cs3B W2 Cs3A -150.8(8) . .
O3 Cs3B W2 Cs3A 54.3(8) 2_566 .
O6 Cs3B W2 Cs3A 136.7(8) 2_566 .
W2 Cs3B W2 Cs3A 111.4(8) 2_566 .
O1 Cs3B W2 Cs3B -19.24(16) 2_566 2_566
O25 Cs3B W2 Cs3B 148.60(19) . 2_566
O94 Cs3B W2 Cs3B -143.3(7) . 2_566
O12 Cs3B W2 Cs3B 174.4(4) . 2_566
O1 Cs3B W2 Cs3B 39.2(3) . 2_566
O90 Cs3B W2 Cs3B 59.6(9) . 2_566
O77 Cs3B W2 Cs3B 74.0(2) 1_565 2_566
O5 Cs3B W2 Cs3B -13.32(17) 2_566 2_566
O7 Cs3B W2 Cs3B 97.85(19) . 2_566
O3 Cs3B W2 Cs3B -57.06(16) 2_566 2_566
O6 Cs3B W2 Cs3B 25.38(13) 2_566 2_566
W2 Cs3B W2 Cs3B 0.0 2_566 2_566
O1 Cs3B W2 Cs3A -27.58(18) 2_566 2_566
O25 Cs3B W2 Cs3A 140.26(19) . 2_566
O94 Cs3B W2 Cs3A -151.6(7) . 2_566
O12 Cs3B W2 Cs3A 166.1(4) . 2_566
O1 Cs3B W2 Cs3A 30.9(3) . 2_566
O90 Cs3B W2 Cs3A 51.3(9) . 2_566
O77 Cs3B W2 Cs3A 65.7(2) 1_565 2_566
O5 Cs3B W2 Cs3A -21.66(19) 2_566 2_566
O7 Cs3B W2 Cs3A 89.51(19) . 2_566
O3 Cs3B W2 Cs3A -65.40(16) 2_566 2_566
O6 Cs3B W2 Cs3A 17.04(15) 2_566 2_566
W2 Cs3B W2 Cs3A -8.34(7) 2_566 2_566
Gd3 O2 W3 O7 -6.9(11) 1_565 .
Cs3A O2 W3 O7 138.5(3) 2_566 .
Gd3 O2 W3 O1 -106.7(10) 1_565 .
Cs3A O2 W3 O1 38.7(3) 2_566 .
Gd3 O2 W3 O3 161.8(10) 1_565 .
Cs3A O2 W3 O3 -52.8(3) 2_566 .
Gd3 O2 W3 O8 77.7(10) 1_565 .
Cs3A O2 W3 O8 -136.9(3) 2_566 .
Gd3 O2 W3 O13 -180(31) 1_565 .
Cs3A O2 W3 O13 -34(2) 2_566 .
Gd3 O2 W3 Cs3A -145.4(11) 1_565 2_566
Gd3 O2 W3 Cs3B -140.3(10) 1_565 2_566
Cs3A O2 W3 Cs3B 5.11(15) 2_566 2_566
Gd3 O2 W3 Cs3B -59.2(10) 1_565 .
Cs3A O2 W3 Cs3B 86.18(15) 2_566 .
Gd3 O2 W3 Cs3A -63.9(10) 1_565 .
Cs3A O2 W3 Cs3A 81.4(2) 2_566 .
W5 O7 W3 O2 136.5(12) . .
Cs3B O7 W3 O2 -73.9(3) . .
W5 O7 W3 O1 -121.0(12) . .
Cs3B O7 W3 O1 28.6(3) . .
W5 O7 W3 O3 -14.7(18) . .
Cs3B O7 W3 O3 134.9(7) . .
W5 O7 W3 O8 41.0(12) . .
Cs3B O7 W3 O8 -169.4(3) . .
W5 O7 W3 O13 -44.5(12) . .
Cs3B O7 W3 O13 105.1(3) . .
W5 O7 W3 Cs3A -155.1(9) . 2_566
Cs3B O7 W3 Cs3A -5.5(5) . 2_566
W5 O7 W3 Cs3B -142.9(10) . 2_566
Cs3B O7 W3 Cs3B 6.7(5) . 2_566
W5 O7 W3 Cs3B -149.6(13) . .
W5 O7 W3 Cs3A -140.8(13) . .
Cs3B O7 W3 Cs3A 8.85(11) . .
W2 O1 W3 O2 -174.2(5) . .
Cs3B O1 W3 O2 -52.5(4) 2_566 .
Cs3A O1 W3 O2 -47.5(4) 2_566 .
Cs3B O1 W3 O2 73.4(4) . .
Cs3A O1 W3 O2 79.8(4) . .
W2 O1 W3 O7 81.5(5) . .
Cs3B O1 W3 O7 -156.8(4) 2_566 .
Cs3A O1 W3 O7 -151.9(3) 2_566 .
Cs3B O1 W3 O7 -30.9(4) . .
Cs3A O1 W3 O7 -24.6(4) . .
W2 O1 W3 O3 -75.7(5) . .
Cs3B O1 W3 O3 46.0(4) 2_566 .
Cs3A O1 W3 O3 51.0(3) 2_566 .
Cs3B O1 W3 O3 171.9(3) . .
Cs3A O1 W3 O3 178.3(4) . .
W2 O1 W3 O8 -8.4(15) . .
Cs3B O1 W3 O8 113.2(11) 2_566 .
Cs3A O1 W3 O8 118.2(11) 2_566 .
Cs3B O1 W3 O8 -120.9(11) . .
Cs3A O1 W3 O8 -114.5(11) . .
W2 O1 W3 O13 -1.8(4) . .
Cs3B O1 W3 O13 119.8(4) 2_566 .
Cs3A O1 W3 O13 124.8(3) 2_566 .
Cs3B O1 W3 O13 -114.3(3) . .
Cs3A O1 W3 O13 -107.9(4) . .
W2 O1 W3 Cs3A -126.7(6) . 2_566
Cs3B O1 W3 Cs3A -4.97(19) 2_566 2_566
Cs3B O1 W3 Cs3A 120.9(4) . 2_566
Cs3A O1 W3 Cs3A 127.3(4) . 2_566
W2 O1 W3 Cs3B -121.7(6) . 2_566
Cs3A O1 W3 Cs3B 4.97(19) 2_566 2_566
Cs3B O1 W3 Cs3B 125.9(4) . 2_566
Cs3A O1 W3 Cs3B 132.3(5) . 2_566
W2 O1 W3 Cs3B 112.4(6) . .
Cs3B O1 W3 Cs3B -125.9(4) 2_566 .
Cs3A O1 W3 Cs3B -120.9(4) 2_566 .
Cs3A O1 W3 Cs3B 6.37(16) . .
W2 O1 W3 Cs3A 106.1(6) . .
Cs3B O1 W3 Cs3A -132.3(5) 2_566 .
Cs3A O1 W3 Cs3A -127.3(4) 2_566 .
Cs3B O1 W3 Cs3A -6.37(16) . .
W1 O3 W3 O2 174.8(4) . .
Cs3A O3 W3 O2 56.8(3) 2_566 .
Cs3B O3 W3 O2 67.5(3) 2_566 .
W1 O3 W3 O7 -33.6(11) . .
Cs3A O3 W3 O7 -151.6(7) 2_566 .
Cs3B O3 W3 O7 -140.9(8) 2_566 .
W1 O3 W3 O1 74.1(5) . .
Cs3A O3 W3 O1 -43.8(3) 2_566 .
Cs3B O3 W3 O1 -33.2(3) 2_566 .
W1 O3 W3 O8 -89.3(4) . .
Cs3A O3 W3 O8 152.8(3) 2_566 .
Cs3B O3 W3 O8 163.4(3) 2_566 .
W1 O3 W3 O13 -2.6(4) . .
Cs3A O3 W3 O13 -120.6(3) 2_566 .
Cs3B O3 W3 O13 -110.0(2) 2_566 .
W1 O3 W3 Cs3A 118.0(5) . 2_566
Cs3B O3 W3 Cs3A 10.63(10) 2_566 2_566
W1 O3 W3 Cs3B 107.3(4) . 2_566
Cs3A O3 W3 Cs3B -10.63(10) 2_566 2_566
W1 O3 W3 Cs3B 83.6(5) . .
Cs3A O3 W3 Cs3B -34.4(4) 2_566 .
Cs3B O3 W3 Cs3B -23.7(4) 2_566 .
W1 O3 W3 Cs3A 75.8(5) . .
Cs3A O3 W3 Cs3A -42.2(4) 2_566 .
Cs3B O3 W3 Cs3A -31.6(4) 2_566 .
W4 O8 W3 O2 -136.1(6) . .
W4 O8 W3 O7 -34.0(6) . .
W4 O8 W3 O1 58.1(15) . .
W4 O8 W3 O3 126.3(7) . .
W4 O8 W3 O13 51.6(6) . .
W4 O8 W3 Cs3A 160.9(4) . 2_566
W4 O8 W3 Cs3B 150.4(4) . 2_566
W4 O8 W3 Cs3B -46.9(8) . .
W4 O8 W3 Cs3A -36.4(8) . .
Si1 O13 W3 O2 -151(2) . .
W2 O13 W3 O2 76(2) . .
W1 O13 W3 O2 -17(2) . .
Si1 O13 W3 O7 35.9(6) . .
W2 O13 W3 O7 -96.9(3) . .
W1 O13 W3 O7 169.8(3) . .
Si1 O13 W3 O1 134.3(6) . .
W2 O13 W3 O1 1.4(3) . .
W1 O13 W3 O1 -91.8(3) . .
Si1 O13 W3 O3 -132.0(6) . .
W2 O13 W3 O3 95.1(3) . .
W1 O13 W3 O3 1.9(3) . .
Si1 O13 W3 O8 -47.7(6) . .
W2 O13 W3 O8 179.4(3) . .
W1 O13 W3 O8 86.2(3) . .
Si1 O13 W3 Cs3A 176.2(5) . 2_566
W2 O13 W3 Cs3A 43.3(3) . 2_566
W1 O13 W3 Cs3A -49.9(2) . 2_566
Si1 O13 W3 Cs3B 170.6(5) . 2_566
W2 O13 W3 Cs3B 37.7(2) . 2_566
W1 O13 W3 Cs3B -55.5(2) . 2_566
Si1 O13 W3 Cs3B 89.3(5) . .
W2 O13 W3 Cs3B -43.5(2) . .
W1 O13 W3 Cs3B -136.76(17) . .
Si1 O13 W3 Cs3A 93.3(5) . .
W2 O13 W3 Cs3A -39.6(2) . .
W1 O13 W3 Cs3A -132.80(19) . .
O1 Cs3B W3 O2 -59.9(3) 2_566 .
O25 Cs3B W3 O2 134.5(3) . .
O94 Cs3B W3 O2 161.1(11) . .
O12 Cs3B W3 O2 -169.8(3) . .
O1 Cs3B W3 O2 -108.8(4) . .
O90 Cs3B W3 O2 34.0(5) . .
O77 Cs3B W3 O2 43.1(3) 1_565 .
O5 Cs3B W3 O2 -20.2(3) 2_566 .
O7 Cs3B W3 O2 109.6(4) . .
O3 Cs3B W3 O2 -66.1(3) 2_566 .
O6 Cs3B W3 O2 -12.4(3) 2_566 .
W2 Cs3B W3 O2 -30.5(3) 2_566 .
O1 Cs3B W3 O7 -169.5(4) 2_566 .
O25 Cs3B W3 O7 24.9(4) . .
O94 Cs3B W3 O7 51.5(11) . .
O12 Cs3B W3 O7 80.6(4) . .
O1 Cs3B W3 O7 141.6(5) . .
O90 Cs3B W3 O7 -75.6(5) . .
O77 Cs3B W3 O7 -66.5(4) 1_565 .
O5 Cs3B W3 O7 -129.9(4) 2_566 .
O3 Cs3B W3 O7 -175.7(4) 2_566 .
O6 Cs3B W3 O7 -122.1(4) 2_566 .
W2 Cs3B W3 O7 -140.1(3) 2_566 .
O1 Cs3B W3 O1 48.9(5) 2_566 .
O25 Cs3B W3 O1 -116.7(4) . .
O94 Cs3B W3 O1 -90.1(11) . .
O12 Cs3B W3 O1 -61.0(4) . .
O90 Cs3B W3 O1 142.8(5) . .
O77 Cs3B W3 O1 151.9(4) 1_565 .
O5 Cs3B W3 O1 88.6(4) 2_566 .
O7 Cs3B W3 O1 -141.6(5) . .
O3 Cs3B W3 O1 42.7(4) 2_566 .
O6 Cs3B W3 O1 96.4(4) 2_566 .
W2 Cs3B W3 O1 78.3(4) 2_566 .
O1 Cs3B W3 O3 36.5(4) 2_566 .
O25 Cs3B W3 O3 -129.1(4) . .
O94 Cs3B W3 O3 -102.5(11) . .
O12 Cs3B W3 O3 -73.4(4) . .
O1 Cs3B W3 O3 -12.4(5) . .
O90 Cs3B W3 O3 130.4(5) . .
O77 Cs3B W3 O3 139.5(4) 1_565 .
O5 Cs3B W3 O3 76.1(4) 2_566 .
O7 Cs3B W3 O3 -154.0(5) . .
O3 Cs3B W3 O3 30.3(5) 2_566 .
O6 Cs3B W3 O3 83.9(4) 2_566 .
W2 Cs3B W3 O3 65.9(4) 2_566 .
O1 Cs3B W3 O8 -154.0(4) 2_566 .
O25 Cs3B W3 O8 40.5(4) . .
O94 Cs3B W3 O8 67.0(11) . .
O12 Cs3B W3 O8 96.2(4) . .
O1 Cs3B W3 O8 157.1(5) . .
O90 Cs3B W3 O8 -60.0(5) . .
O77 Cs3B W3 O8 -51.0(4) 1_565 .
O5 Cs3B W3 O8 -114.3(4) 2_566 .
O7 Cs3B W3 O8 15.6(5) . .
O3 Cs3B W3 O8 -160.2(4) 2_566 .
O6 Cs3B W3 O8 -106.5(4) 2_566 .
W2 Cs3B W3 O8 -124.6(3) 2_566 .
O1 Cs3B W3 O13 113.3(2) 2_566 .
O25 Cs3B W3 O13 -52.3(2) . .
O94 Cs3B W3 O13 -25.7(11) . .
O12 Cs3B W3 O13 3.4(3) . .
O1 Cs3B W3 O13 64.4(4) . .
O90 Cs3B W3 O13 -152.8(4) . .
O77 Cs3B W3 O13 -143.7(3) 1_565 .
O5 Cs3B W3 O13 152.9(2) 2_566 .
O7 Cs3B W3 O13 -77.2(4) . .
O3 Cs3B W3 O13 107.1(3) 2_566 .
O6 Cs3B W3 O13 160.7(2) 2_566 .
W2 Cs3B W3 O13 142.68(19) 2_566 .
O1 Cs3B W3 Cs3A 6.84(18) 2_566 2_566
O25 Cs3B W3 Cs3A -158.74(18) . 2_566
O94 Cs3B W3 Cs3A -132.2(11) . 2_566
O12 Cs3B W3 Cs3A -103.0(2) . 2_566
O1 Cs3B W3 Cs3A -42.1(4) . 2_566
O90 Cs3B W3 Cs3A 100.8(4) . 2_566
O77 Cs3B W3 Cs3A 109.8(2) 1_565 2_566
O5 Cs3B W3 Cs3A 46.50(16) 2_566 2_566
O7 Cs3B W3 Cs3A 176.4(3) . 2_566
O3 Cs3B W3 Cs3A 0.6(2) 2_566 2_566
O6 Cs3B W3 Cs3A 54.28(16) 2_566 2_566
W2 Cs3B W3 Cs3A 36.24(8) 2_566 2_566
O1 Cs3B W3 Cs3B 15.30(16) 2_566 2_566
O25 Cs3B W3 Cs3B -150.28(18) . 2_566
O94 Cs3B W3 Cs3B -123.7(11) . 2_566
O12 Cs3B W3 Cs3B -94.58(18) . 2_566
O1 Cs3B W3 Cs3B -33.6(4) . 2_566
O90 Cs3B W3 Cs3B 109.2(4) . 2_566
O77 Cs3B W3 Cs3B 118.3(2) 1_565 2_566
O5 Cs3B W3 Cs3B 54.97(15) 2_566 2_566
O7 Cs3B W3 Cs3B -175.2(3) . 2_566
O3 Cs3B W3 Cs3B 9.10(16) 2_566 2_566
O6 Cs3B W3 Cs3B 62.74(15) 2_566 2_566
W2 Cs3B W3 Cs3B 44.70(4) 2_566 2_566
O1 Cs3B W3 Cs3A 82.9(9) 2_566 .
O25 Cs3B W3 Cs3A -82.6(9) . .
O94 Cs3B W3 Cs3A -56.0(13) . .
O12 Cs3B W3 Cs3A -26.9(9) . .
O1 Cs3B W3 Cs3A 34.0(9) . .
O90 Cs3B W3 Cs3A 176.9(10) . .
O77 Cs3B W3 Cs3A -174.0(10) 1_565 .
O5 Cs3B W3 Cs3A 122.6(9) 2_566 .
O7 Cs3B W3 Cs3A -107.5(10) . .
O3 Cs3B W3 Cs3A 76.7(9) 2_566 .
O6 Cs3B W3 Cs3A 130.4(9) 2_566 .
W2 Cs3B W3 Cs3A 112.3(9) 2_566 .
O94 Cs3A W3 O2 133.3(13) . .
O12 Cs3A W3 O2 -173.8(3) . .
O1 Cs3A W3 O2 -50.4(3) 2_566 .
O25 Cs3A W3 O2 125.8(3) . .
O67 Cs3A W3 O2 -108.7(8) 2_556 .
O3 Cs3A W3 O2 -48.9(3) 2_566 .
O1 Cs3A W3 O2 -104.6(5) . .
O14 Cs3A W3 O2 163.4(3) . .
O2 Cs3A W3 O2 -92.9(3) 2_566 .
O75 Cs3A W3 O2 -137.9(3) 2_556 .
O5 Cs3A W3 O2 -11.1(3) 2_566 .
O90 Cs3A W3 O2 34.4(4) . .
O94 Cs3A W3 O7 28.7(13) . .
O12 Cs3A W3 O7 81.6(4) . .
O1 Cs3A W3 O7 -154.9(4) 2_566 .
O25 Cs3A W3 O7 21.3(3) . .
O67 Cs3A W3 O7 146.8(8) 2_556 .
O3 Cs3A W3 O7 -153.5(4) 2_566 .
O1 Cs3A W3 O7 150.8(5) . .
O14 Cs3A W3 O7 58.9(4) . .
O2 Cs3A W3 O7 162.5(4) 2_566 .
O75 Cs3A W3 O7 117.6(4) 2_556 .
O5 Cs3A W3 O7 -115.7(4) 2_566 .
O90 Cs3A W3 O7 -70.1(4) . .
O94 Cs3A W3 O1 -122.1(14) . .
O12 Cs3A W3 O1 -69.2(4) . .
O1 Cs3A W3 O1 54.2(5) 2_566 .
O25 Cs3A W3 O1 -129.5(4) . .
O67 Cs3A W3 O1 -4.0(8) 2_556 .
O3 Cs3A W3 O1 55.7(4) 2_566 .
O14 Cs3A W3 O1 -92.0(4) . .
O2 Cs3A W3 O1 11.7(4) 2_566 .
O75 Cs3A W3 O1 -33.2(4) 2_556 .
O5 Cs3A W3 O1 93.5(4) 2_566 .
O90 Cs3A W3 O1 139.0(5) . .
O94 Cs3A W3 O3 -124.4(13) . .
O12 Cs3A W3 O3 -71.5(4) . .
O1 Cs3A W3 O3 51.9(4) 2_566 .
O25 Cs3A W3 O3 -131.9(4) . .
O67 Cs3A W3 O3 -6.4(9) 2_556 .
O3 Cs3A W3 O3 53.3(5) 2_566 .
O1 Cs3A W3 O3 -2.4(5) . .
O14 Cs3A W3 O3 -94.3(4) . .
O2 Cs3A W3 O3 9.3(4) 2_566 .
O75 Cs3A W3 O3 -35.6(4) 2_556 .
O5 Cs3A W3 O3 91.1(4) 2_566 .
O90 Cs3A W3 O3 136.7(5) . .
O94 Cs3A W3 O8 31.5(14) . .
O12 Cs3A W3 O8 84.4(4) . .
O1 Cs3A W3 O8 -152.2(4) 2_566 .
O25 Cs3A W3 O8 24.0(4) . .
O67 Cs3A W3 O8 149.5(8) 2_556 .
O3 Cs3A W3 O8 -150.7(4) 2_566 .
O1 Cs3A W3 O8 153.6(5) . .
O14 Cs3A W3 O8 61.6(4) . .
O2 Cs3A W3 O8 165.2(4) 2_566 .
O75 Cs3A W3 O8 120.3(4) 2_556 .
O5 Cs3A W3 O8 -113.0(4) 2_566 .
O90 Cs3A W3 O8 -67.4(5) . .
O94 Cs3A W3 O13 -53.8(13) . .
O12 Cs3A W3 O13 -0.9(3) . .
O1 Cs3A W3 O13 122.6(3) 2_566 .
O25 Cs3A W3 O13 -61.2(3) . .
O67 Cs3A W3 O13 64.3(8) 2_556 .
O3 Cs3A W3 O13 124.0(3) 2_566 .
O1 Cs3A W3 O13 68.3(4) . .
O14 Cs3A W3 O13 -23.6(3) . .
O2 Cs3A W3 O13 80.0(3) 2_566 .
O75 Cs3A W3 O13 35.1(3) 2_556 .
O5 Cs3A W3 O13 161.8(2) 2_566 .
O90 Cs3A W3 O13 -152.6(4) . .
O94 Cs3A W3 Cs3A -160.7(13) . 2_566
O12 Cs3A W3 Cs3A -107.8(2) . 2_566
O1 Cs3A W3 Cs3A 15.64(15) 2_566 2_566
O25 Cs3A W3 Cs3A -168.1(2) . 2_566
O67 Cs3A W3 Cs3A -42.6(7) 2_556 2_566
O3 Cs3A W3 Cs3A 17.12(17) 2_566 2_566
O1 Cs3A W3 Cs3A -38.6(4) . 2_566
O14 Cs3A W3 Cs3A -130.5(2) . 2_566
O2 Cs3A W3 Cs3A -26.91(15) 2_566 2_566
O75 Cs3A W3 Cs3A -71.8(2) 2_556 2_566
O5 Cs3A W3 Cs3A 54.89(15) 2_566 2_566
O90 Cs3A W3 Cs3A 100.4(3) . 2_566
O94 Cs3A W3 Cs3B -152.8(13) . 2_566
O12 Cs3A W3 Cs3B -99.9(2) . 2_566
O1 Cs3A W3 Cs3B 23.51(18) 2_566 2_566
O25 Cs3A W3 Cs3B -160.26(18) . 2_566
O67 Cs3A W3 Cs3B -34.8(7) 2_556 2_566
O3 Cs3A W3 Cs3B 25.0(2) 2_566 2_566
O1 Cs3A W3 Cs3B -30.7(4) . 2_566
O14 Cs3A W3 Cs3B -122.68(18) . 2_566
O2 Cs3A W3 Cs3B -19.04(18) 2_566 2_566
O75 Cs3A W3 Cs3B -64.0(2) 2_556 2_566
O5 Cs3A W3 Cs3B 62.76(15) 2_566 2_566
O90 Cs3A W3 Cs3B 108.3(3) . 2_566
O94 Cs3A W3 Cs3B 96.3(16) . .
O12 Cs3A W3 Cs3B 149.2(10) . .
O1 Cs3A W3 Cs3B -87.4(9) 2_566 .
O25 Cs3A W3 Cs3B 88.9(9) . .
O67 Cs3A W3 Cs3B -145.6(14) 2_556 .
O3 Cs3A W3 Cs3B -85.9(9) 2_566 .
O1 Cs3A W3 Cs3B -141.6(10) . .
O14 Cs3A W3 Cs3B 126.4(10) . .
O2 Cs3A W3 Cs3B -129.9(10) 2_566 .
O75 Cs3A W3 Cs3B -174.8(10) 2_556 .
O5 Cs3A W3 Cs3B -48.1(8) 2_566 .
O90 Cs3A W3 Cs3B -2.6(8) . .
Gd2 O34 W4 O22 133.0(8) . .
Gd2 O34 W4 O23 -124.6(8) . .
Gd2 O34 W4 O21 35.0(9) . .
Gd2 O34 W4 O27 -39.8(8) . .
Gd2 O34 W4 O8 -18(3) . .
W5 O23 W4 O22 -125.8(14) . .
W5 O23 W4 O34 129.5(13) . .
W5 O23 W4 O21 4(2) . .
W5 O23 W4 O27 42.1(14) . .
W5 O23 W4 O8 -39.9(13) . .
W9 O21 W4 O22 -173.1(4) . .
W9 O21 W4 O34 -69.9(5) . .
W9 O21 W4 O23 56.4(10) . .
W9 O21 W4 O27 17.1(4) . .
W9 O21 W4 O8 101.2(4) . .
Si1 O27 W4 O22 82.4(17) . .
W9 O27 W4 O22 -64.2(16) . .
Si1 O27 W4 O34 -130.7(6) . .
W9 O27 W4 O34 82.7(3) . .
Si1 O27 W4 O23 -30.3(6) . .
W9 O27 W4 O23 -177.0(3) . .
Si1 O27 W4 O21 133.9(6) . .
W9 O27 W4 O21 -12.8(3) . .
Si1 O27 W4 O8 53.4(6) . .
W9 O27 W4 O8 -93.2(3) . .
W3 O8 W4 O22 133.3(7) . .
W3 O8 W4 O34 -75(2) . .
W3 O8 W4 O23 33.2(6) . .
W3 O8 W4 O21 -129.2(7) . .
W3 O8 W4 O27 -52.9(6) . .
Gd1 O29 W5 O24 -163.8(7) . .
Gd1 O29 W5 O25 -63.4(7) . .
Gd1 O29 W5 O23 94.9(7) . .
Gd1 O29 W5 O7 7(2) . .
Gd1 O29 W5 O26 11.4(7) . .
Gd1 O29 W5 Cs3B -80.1(8) . .
W6 O25 W5 O24 174.3(5) . .
Cs3B O25 W5 O24 -55.3(5) . .
Cs3A O25 W5 O24 -61.2(5) . .
W6 O25 W5 O29 70.9(5) . .
Cs3B O25 W5 O29 -158.7(4) . .
Cs3A O25 W5 O29 -164.6(5) . .
W6 O25 W5 O23 -48.2(11) . .
Cs3B O25 W5 O23 82.1(9) . .
Cs3A O25 W5 O23 76.3(10) . .
W6 O25 W5 O7 -97.8(5) . .
Cs3B O25 W5 O7 32.6(4) . .
Cs3A O25 W5 O7 26.7(4) . .
W6 O25 W5 O26 -16.0(4) . .
Cs3B O25 W5 O26 114.4(4) . .
Cs3A O25 W5 O26 108.6(5) . .
W6 O25 W5 Cs3B -130.4(6) . .
Cs3A O25 W5 Cs3B -5.9(2) . .
W4 O23 W5 O24 124.2(14) . .
W4 O23 W5 O29 -131.7(14) . .
W4 O23 W5 O25 -13(2) . .
W4 O23 W5 O7 36.3(13) . .
W4 O23 W5 O26 -44.5(14) . .
W4 O23 W5 Cs3B 42.9(15) . .
W3 O7 W5 O24 -136.2(12) . .
Cs3B O7 W5 O24 74.3(3) . .
W3 O7 W5 O29 53(2) . .
Cs3B O7 W5 O29 -96.4(16) . .
W3 O7 W5 O25 124.5(12) . .
Cs3B O7 W5 O25 -25.0(3) . .
W3 O7 W5 O23 -36.7(12) . .
Cs3B O7 W5 O23 173.7(3) . .
W3 O7 W5 O26 48.3(12) . .
Cs3B O7 W5 O26 -101.2(3) . .
W3 O7 W5 Cs3B 149.5(13) . .
Si1 O26 W5 O24 -70(2) . .
W6 O26 W5 O24 73.1(19) . .
Si1 O26 W5 O29 134.4(6) . .
W6 O26 W5 O29 -82.9(3) . .
Si1 O26 W5 O25 -130.6(6) . .
W6 O26 W5 O25 12.1(3) . .
Si1 O26 W5 O23 36.4(5) . .
W6 O26 W5 O23 179.1(3) . .
Si1 O26 W5 O7 -46.6(5) . .
W6 O26 W5 O7 96.1(3) . .
Si1 O26 W5 Cs3B -96.6(5) . .
W6 O26 W5 Cs3B 46.1(2) . .
O1 Cs3B W5 O24 -100.4(4) 2_566 .
O25 Cs3B W5 O24 123.6(5) . .
O94 Cs3B W5 O24 100.4(7) . .
O12 Cs3B W5 O24 -174.8(4) . .
O1 Cs3B W5 O24 -124.3(4) . .
O90 Cs3B W5 O24 5.7(5) . .
O77 Cs3B W5 O24 -33.5(4) 1_565 .
O5 Cs3B W5 O24 -28.1(4) 2_566 .
O7 Cs3B W5 O24 -99.4(4) . .
O3 Cs3B W5 O24 146(5) 2_566 .
O6 Cs3B W5 O24 -60.2(4) 2_566 .
W2 Cs3B W5 O24 -63.5(3) 2_566 .
O1 Cs3B W5 O29 163.7(4) 2_566 .
O25 Cs3B W5 O29 27.7(5) . .
O94 Cs3B W5 O29 4.5(7) . .
O12 Cs3B W5 O29 89.3(4) . .
O1 Cs3B W5 O29 139.7(4) . .
O90 Cs3B W5 O29 -90.2(5) . .
O77 Cs3B W5 O29 -129.4(4) 1_565 .
O5 Cs3B W5 O29 -124.0(4) 2_566 .
O7 Cs3B W5 O29 164.7(4) . .
O3 Cs3B W5 O29 50(5) 2_566 .
O6 Cs3B W5 O29 -156.1(4) 2_566 .
W2 Cs3B W5 O29 -159.4(3) 2_566 .
O1 Cs3B W5 O25 135.9(5) 2_566 .
O94 Cs3B W5 O25 -23.2(8) . .
O12 Cs3B W5 O25 61.6(4) . .
O1 Cs3B W5 O25 112.0(4) . .
O90 Cs3B W5 O25 -117.9(5) . .
O77 Cs3B W5 O25 -157.2(5) 1_565 .
O5 Cs3B W5 O25 -151.8(5) 2_566 .
O7 Cs3B W5 O25 136.9(5) . .
O3 Cs3B W5 O25 22(5) 2_566 .
O6 Cs3B W5 O25 176.1(4) 2_566 .
W2 Cs3B W5 O25 172.9(4) 2_566 .
O1 Cs3B W5 O23 -9.5(4) 2_566 .
O25 Cs3B W5 O23 -145.4(5) . .
O94 Cs3B W5 O23 -168.7(7) . .
O12 Cs3B W5 O23 -83.8(4) . .
O1 Cs3B W5 O23 -33.4(4) . .
O90 Cs3B W5 O23 96.6(5) . .
O77 Cs3B W5 O23 57.4(4) 1_565 .
O5 Cs3B W5 O23 62.8(4) 2_566 .
O7 Cs3B W5 O23 -8.5(4) . .
O3 Cs3B W5 O23 -123(5) 2_566 .
O6 Cs3B W5 O23 30.7(4) 2_566 .
W2 Cs3B W5 O23 27.4(3) 2_566 .
O1 Cs3B W5 O7 -1.0(4) 2_566 .
O25 Cs3B W5 O7 -136.9(5) . .
O94 Cs3B W5 O7 -160.2(7) . .
O12 Cs3B W5 O7 -75.3(3) . .
O1 Cs3B W5 O7 -24.9(3) . .
O90 Cs3B W5 O7 105.1(5) . .
O77 Cs3B W5 O7 65.9(4) 1_565 .
O5 Cs3B W5 O7 71.3(4) 2_566 .
O3 Cs3B W5 O7 -115(5) 2_566 .
O6 Cs3B W5 O7 39.2(3) 2_566 .
W2 Cs3B W5 O7 35.9(3) 2_566 .
O1 Cs3B W5 O26 74.2(3) 2_566 .
O25 Cs3B W5 O26 -61.7(4) . .
O94 Cs3B W5 O26 -84.9(7) . .
O12 Cs3B W5 O26 -0.1(3) . .
O1 Cs3B W5 O26 50.3(3) . .
O90 Cs3B W5 O26 -179.7(4) . .
O77 Cs3B W5 O26 141.1(3) 1_565 .
O5 Cs3B W5 O26 146.5(3) 2_566 .
O7 Cs3B W5 O26 75.2(4) . .
O3 Cs3B W5 O26 -40(5) 2_566 .
O6 Cs3B W5 O26 114.4(3) 2_566 .
W2 Cs3B W5 O26 111.2(2) 2_566 .
Cs3A O14 W6 O30 -138.6(3) . .
Cs3A O14 W6 O15 123.9(3) . .
Cs3A O14 W6 O25 -42.4(3) . .
Cs3A O14 W6 O12 42.1(3) . .
Cs3A O14 W6 O26 3(2) . .
Cs3A O14 W6 Cs3B -5.19(15) . .
Gd1 O30 W6 O14 160.1(7) . .
Gd1 O30 W6 O15 -96.5(7) . .
Gd1 O30 W6 O25 59.8(8) . .
Gd1 O30 W6 O12 -23(2) . .
Gd1 O30 W6 O26 -14.3(7) . .
Gd1 O30 W6 Cs3A 98.3(8) . .
Gd1 O30 W6 Cs3B 85.2(8) . .
W7 O15 W6 O14 -126.0(12) . .
W7 O15 W6 O30 132.1(12) . .
W7 O15 W6 O25 21.1(18) . .
W7 O15 W6 O12 -36.3(12) . .
W7 O15 W6 O26 46.2(12) . .
W7 O15 W6 Cs3A -60.1(13) . .
W7 O15 W6 Cs3B -49.5(13) . .
W5 O25 W6 O14 -170.9(5) . .
Cs3B O25 W6 O14 53.2(4) . .
Cs3A O25 W6 O14 47.7(4) . .
W5 O25 W6 O30 -69.4(5) . .
Cs3B O25 W6 O30 154.6(4) . .
Cs3A O25 W6 O30 149.1(3) . .
W5 O25 W6 O15 41.7(10) . .
Cs3B O25 W6 O15 -94.3(8) . .
Cs3A O25 W6 O15 -99.8(7) . .
W5 O25 W6 O12 98.6(5) . .
Cs3B O25 W6 O12 -37.4(3) . .
Cs3A O25 W6 O12 -42.9(3) . .
W5 O25 W6 O26 15.8(4) . .
Cs3B O25 W6 O26 -120.2(4) . .
Cs3A O25 W6 O26 -125.7(3) . .
W5 O25 W6 Cs3A 141.5(6) . .
Cs3B O25 W6 Cs3A 5.5(2) . .
W5 O25 W6 Cs3B 136.0(6) . .
Cs3A O25 W6 Cs3B -5.5(2) . .
W2 O12 W6 O14 124.6(9) . .
Cs3A O12 W6 O14 -52.3(4) . .
Cs3B O12 W6 O14 -64.9(3) . .
W2 O12 W6 O30 -52(2) . .
Cs3A O12 W6 O30 131.2(16) . .
Cs3B O12 W6 O30 118.5(16) . .
W2 O12 W6 O15 22.5(8) . .
Cs3A O12 W6 O15 -154.4(3) . .
Cs3B O12 W6 O15 -167.0(3) . .
W2 O12 W6 O25 -136.2(9) . .
Cs3A O12 W6 O25 47.0(3) . .
Cs3B O12 W6 O25 34.3(3) . .
W2 O12 W6 O26 -61.2(9) . .
Cs3A O12 W6 O26 122.0(3) . .
Cs3B O12 W6 O26 109.3(3) . .
W2 O12 W6 Cs3A 176.9(10) . .
Cs3B O12 W6 Cs3A -12.64(10) . .
W2 O12 W6 Cs3B -170.5(10) . .
Cs3A O12 W6 Cs3B 12.64(10) . .
Si1 O26 W6 O14 83(2) . .
W5 O26 W6 O14 -59(2) . .
Si1 O26 W6 O30 -134.6(6) . .
W5 O26 W6 O30 83.3(3) . .
Si1 O26 W6 O15 -39.1(6) . .
W5 O26 W6 O15 178.7(3) . .
Si1 O26 W6 O25 130.0(6) . .
W5 O26 W6 O25 -12.2(3) . .
Si1 O26 W6 O12 43.5(6) . .
W5 O26 W6 O12 -98.6(3) . .
Si1 O26 W6 Cs3A 86.0(5) . .
W5 O26 W6 Cs3A -56.2(3) . .
Si1 O26 W6 Cs3B 91.1(5) . .
W5 O26 W6 Cs3B -51.1(2) . .
O94 Cs3A W6 O14 -29.0(8) . .
O12 Cs3A W6 O14 117.9(4) . .
O1 Cs3A W6 O14 125.6(4) 2_566 .
O25 Cs3A W6 O14 -125.4(5) . .
O67 Cs3A W6 O14 9.4(4) 2_556 .
O3 Cs3A W6 O14 38.0(6) 2_566 .
O1 Cs3A W6 O14 142.7(4) . .
O2 Cs3A W6 O14 73.3(4) 2_566 .
O75 Cs3A W6 O14 46.8(4) 2_556 .
O5 Cs3A W6 O14 -148.2(9) 2_566 .
O90 Cs3A W6 O14 -111.0(5) . .
O94 Cs3A W6 O30 46.6(9) . .
O12 Cs3A W6 O30 -166.5(5) . .
O1 Cs3A W6 O30 -158.7(5) 2_566 .
O25 Cs3A W6 O30 -49.7(5) . .
O67 Cs3A W6 O30 85.0(5) 2_556 .
O3 Cs3A W6 O30 113.7(7) 2_566 .
O1 Cs3A W6 O30 -141.7(4) . .
O14 Cs3A W6 O30 75.6(5) . .
O2 Cs3A W6 O30 148.9(4) 2_566 .
O75 Cs3A W6 O30 122.4(5) 2_556 .
O5 Cs3A W6 O30 -72.5(10) 2_566 .
O90 Cs3A W6 O30 -35.3(6) . .
O94 Cs3A W6 O15 -115.1(8) . .
O12 Cs3A W6 O15 31.8(4) . .
O1 Cs3A W6 O15 39.5(4) 2_566 .
O25 Cs3A W6 O15 148.5(4) . .
O67 Cs3A W6 O15 -76.7(4) 2_556 .
O3 Cs3A W6 O15 -48.1(7) 2_566 .
O1 Cs3A W6 O15 56.6(4) . .
O14 Cs3A W6 O15 -86.1(5) . .
O2 Cs3A W6 O15 -12.8(4) 2_566 .
O75 Cs3A W6 O15 -39.4(4) 2_556 .
O5 Cs3A W6 O15 125.7(9) 2_566 .
O90 Cs3A W6 O15 162.9(5) . .
O94 Cs3A W6 O25 96.3(8) . .
O12 Cs3A W6 O25 -116.8(4) . .
O1 Cs3A W6 O25 -109.0(4) 2_566 .
O67 Cs3A W6 O25 134.8(4) 2_556 .
O3 Cs3A W6 O25 163.4(7) 2_566 .
O1 Cs3A W6 O25 -92.0(4) . .
O14 Cs3A W6 O25 125.4(5) . .
O2 Cs3A W6 O25 -161.4(4) 2_566 .
O75 Cs3A W6 O25 172.1(4) 2_556 .
O5 Cs3A W6 O25 -22.8(9) 2_566 .
O90 Cs3A W6 O25 14.4(5) . .
O94 Cs3A W6 O12 -146.9(8) . .
O1 Cs3A W6 O12 7.8(4) 2_566 .
O25 Cs3A W6 O12 116.8(4) . .
O67 Cs3A W6 O12 -108.5(4) 2_556 .
O3 Cs3A W6 O12 -79.8(6) 2_566 .
O1 Cs3A W6 O12 24.8(3) . .
O14 Cs3A W6 O12 -117.9(4) . .
O2 Cs3A W6 O12 -44.6(3) 2_566 .
O75 Cs3A W6 O12 -71.1(4) 2_556 .
O5 Cs3A W6 O12 94.0(9) 2_566 .
O90 Cs3A W6 O12 131.2(5) . .
O94 Cs3A W6 O26 151.4(8) . .
O12 Cs3A W6 O26 -61.6(4) . .
O1 Cs3A W6 O26 -53.9(4) 2_566 .
O25 Cs3A W6 O26 55.1(4) . .
O67 Cs3A W6 O26 -170.1(3) 2_556 .
O3 Cs3A W6 O26 -141.5(6) 2_566 .
O1 Cs3A W6 O26 -36.8(3) . .
O14 Cs3A W6 O26 -179.5(4) . .
O2 Cs3A W6 O26 -106.3(3) 2_566 .
O75 Cs3A W6 O26 -132.8(3) 2_556 .
O5 Cs3A W6 O26 32.3(9) 2_566 .
O90 Cs3A W6 O26 69.5(4) . .
O94 Cs3A W6 Cs3B 120.4(12) . .
O12 Cs3A W6 Cs3B -92.7(9) . .
O1 Cs3A W6 Cs3B -84.9(9) 2_566 .
O25 Cs3A W6 Cs3B 24.1(9) . .
O67 Cs3A W6 Cs3B 158.8(11) 2_556 .
O3 Cs3A W6 Cs3B -172.5(14) 2_566 .
O1 Cs3A W6 Cs3B -67.9(9) . .
O14 Cs3A W6 Cs3B 149.4(10) . .
O2 Cs3A W6 Cs3B -137.3(10) 2_566 .
O75 Cs3A W6 Cs3B -163.8(10) 2_556 .
O5 Cs3A W6 Cs3B 1.3(5) 2_566 .
O90 Cs3A W6 Cs3B 38.4(8) . .
O1 Cs3B W6 O14 96.8(4) 2_566 .
O25 Cs3B W6 O14 -123.8(5) . .
O94 Cs3B W6 O14 -22.4(8) . .
O12 Cs3B W6 O14 107.7(4) . .
O1 Cs3B W6 O14 131.7(3) . .
O90 Cs3B W6 O14 -97.9(6) . .
O77 Cs3B W6 O14 -150.8(4) 1_565 .
O5 Cs3B W6 O14 23(3) 2_566 .
O7 Cs3B W6 O14 -178.2(3) . .
O3 Cs3B W6 O14 32.9(4) 2_566 .
O6 Cs3B W6 O14 165.2(4) 2_566 .
W2 Cs3B W6 O14 129.6(4) 2_566 .
O1 Cs3B W6 O30 -176.1(5) 2_566 .
O25 Cs3B W6 O30 -36.7(5) . .
O94 Cs3B W6 O30 64.7(8) . .
O12 Cs3B W6 O30 -165.2(5) . .
O1 Cs3B W6 O30 -141.2(4) . .
O90 Cs3B W6 O30 -10.8(6) . .
O77 Cs3B W6 O30 -63.7(5) 1_565 .
O5 Cs3B W6 O30 110(3) 2_566 .
O7 Cs3B W6 O30 -91.1(4) . .
O3 Cs3B W6 O30 120.0(4) 2_566 .
O6 Cs3B W6 O30 -107.7(5) 2_566 .
W2 Cs3B W6 O30 -143.3(4) 2_566 .
O1 Cs3B W6 O15 6.1(4) 2_566 .
O25 Cs3B W6 O15 145.5(5) . .
O94 Cs3B W6 O15 -113.1(8) . .
O12 Cs3B W6 O15 17.0(4) . .
O1 Cs3B W6 O15 41.0(4) . .
O90 Cs3B W6 O15 171.4(6) . .
O77 Cs3B W6 O15 118.5(4) 1_565 .
O5 Cs3B W6 O15 -68(3) 2_566 .
O7 Cs3B W6 O15 91.1(4) . .
O3 Cs3B W6 O15 -57.8(4) 2_566 .
O6 Cs3B W6 O15 74.5(4) 2_566 .
W2 Cs3B W6 O15 38.9(4) 2_566 .
O1 Cs3B W6 O25 -139.4(5) 2_566 .
O94 Cs3B W6 O25 101.4(8) . .
O12 Cs3B W6 O25 -128.5(5) . .
O1 Cs3B W6 O25 -104.5(4) . .
O90 Cs3B W6 O25 25.9(6) . .
O77 Cs3B W6 O25 -27.0(4) 1_565 .
O5 Cs3B W6 O25 146(3) 2_566 .
O7 Cs3B W6 O25 -54.4(4) . .
O3 Cs3B W6 O25 156.7(4) 2_566 .
O6 Cs3B W6 O25 -71.0(4) 2_566 .
W2 Cs3B W6 O25 -106.6(4) 2_566 .
O1 Cs3B W6 O12 -10.9(4) 2_566 .
O25 Cs3B W6 O12 128.5(5) . .
O94 Cs3B W6 O12 -130.1(8) . .
O1 Cs3B W6 O12 24.0(3) . .
O90 Cs3B W6 O12 154.3(6) . .
O77 Cs3B W6 O12 101.5(4) 1_565 .
O5 Cs3B W6 O12 -85(3) 2_566 .
O7 Cs3B W6 O12 74.0(3) . .
O3 Cs3B W6 O12 -74.8(4) 2_566 .
O6 Cs3B W6 O12 57.5(4) 2_566 .
W2 Cs3B W6 O12 21.9(3) 2_566 .
O1 Cs3B W6 O26 -81.9(3) 2_566 .
O25 Cs3B W6 O26 57.5(4) . .
O94 Cs3B W6 O26 158.9(7) . .
O12 Cs3B W6 O26 -71.0(3) . .
O1 Cs3B W6 O26 -47.0(2) . .
O90 Cs3B W6 O26 83.4(5) . .
O77 Cs3B W6 O26 30.5(3) 1_565 .
O5 Cs3B W6 O26 -156(3) 2_566 .
O7 Cs3B W6 O26 3.1(3) . .
O3 Cs3B W6 O26 -145.8(3) 2_566 .
O6 Cs3B W6 O26 -13.5(3) 2_566 .
W2 Cs3B W6 O26 -49.1(3) 2_566 .
O1 Cs3B W6 Cs3A 68.2(9) 2_566 .
O25 Cs3B W6 Cs3A -152.4(10) . .
O94 Cs3B W6 Cs3A -51.0(11) . .
O12 Cs3B W6 Cs3A 79.1(9) . .
O1 Cs3B W6 Cs3A 103.1(9) . .
O90 Cs3B W6 Cs3A -126.5(11) . .
O77 Cs3B W6 Cs3A -179.4(10) 1_565 .
O5 Cs3B W6 Cs3A -6(3) 2_566 .
O7 Cs3B W6 Cs3A 153.2(9) . .
O3 Cs3B W6 Cs3A 4.3(8) 2_566 .
O6 Cs3B W6 Cs3A 136.6(10) 2_566 .
W2 Cs3B W6 Cs3A 101.0(9) 2_566 .
W11 O31 W7 O16 -21.0(11) . .
W11 O31 W7 O15 -123.4(11) . .
W11 O31 W7 O17 77.9(11) . .
W11 O31 W7 O11 159.4(12) . .
W11 O31 W7 O28 151.9(11) . .
W6 O15 W7 O16 127.6(12) . .
W6 O15 W7 O31 -131.2(12) . .
W6 O15 W7 O17 -20.5(18) . .
W6 O15 W7 O11 37.6(12) . .
W6 O15 W7 O28 -44.4(12) . .
W8 O17 W7 O16 -179.2(5) . .
W8 O17 W7 O31 79.9(5) . .
W8 O17 W7 O15 -30.7(11) . .
W8 O17 W7 O11 -88.8(5) . .
W8 O17 W7 O28 -6.0(4) . .
W2 O11 W7 O16 -126.7(9) . .
W2 O11 W7 O31 53(2) . .
W2 O11 W7 O15 -25.3(8) . .
W2 O11 W7 O17 135.5(9) . .
W2 O11 W7 O28 60.4(8) . .
Si1 O28 W7 O16 -96(2) . .
W8 O28 W7 O16 46(2) . .
Si1 O28 W7 O31 127.6(6) . .
W8 O28 W7 O31 -90.8(3) . .
Si1 O28 W7 O15 33.5(6) . .
W8 O28 W7 O15 175.2(3) . .
Si1 O28 W7 O17 -137.2(6) . .
W8 O28 W7 O17 4.5(3) . .
Si1 O28 W7 O11 -51.0(6) . .
W8 O28 W7 O11 90.7(3) . .
Cs1 O18 W8 O32 -28.5(7) . .
Na2 O18 W8 O32 -160.4(4) . .
Cs1 O18 W8 O19 -120.2(7) . .
Na2 O18 W8 O19 107.9(4) . .
Cs1 O18 W8 O17 61.9(7) . .
Na2 O18 W8 O17 -70.0(5) . .
Cs1 O18 W8 O10 152.1(7) . .
Na2 O18 W8 O10 20.1(5) . .
Cs1 O18 W8 O28 84(3) . .
Na2 O18 W8 O28 -48(3) . .
Na2 O18 W8 Cs1 -131.9(9) . .
W10 O32 W8 O18 23.9(13) . .
W10 O32 W8 O19 125.4(13) . .
W10 O32 W8 O17 -74.5(13) . .
W10 O32 W8 O10 -158.8(12) . .
W10 O32 W8 O28 -148.9(13) . .
W10 O32 W8 Cs1 13.0(12) . .
W9 O19 W8 O18 -120.8(11) . .
Cs2 O19 W8 O18 45.0(5) . .
W9 O19 W8 O32 141.8(11) . .
Cs2 O19 W8 O32 -52.4(4) . .
W9 O19 W8 O17 53.1(17) . .
Cs2 O19 W8 O17 -141.1(9) . .
W9 O19 W8 O10 -27.0(11) . .
Cs2 O19 W8 O10 138.8(4) . .
W9 O19 W8 O28 56.0(11) . .
Cs2 O19 W8 O28 -138.1(4) . .
W9 O19 W8 Cs1 -141.9(10) . .
Cs2 O19 W8 Cs1 23.9(4) . .
W7 O17 W8 O18 -177.1(5) . .
W7 O17 W8 O32 -79.8(5) . .
W7 O17 W8 O19 9.0(13) . .
W7 O17 W8 O10 88.7(5) . .
W7 O17 W8 O28 6.0(4) . .
W7 O17 W8 Cs1 -157.0(4) . .
W1 O10 W8 O18 123.5(9) . .
W1 O10 W8 O32 -54(2) . .
W1 O10 W8 O19 22.3(9) . .
W1 O10 W8 O17 -138.1(9) . .
W1 O10 W8 O28 -63.7(9) . .
W1 O10 W8 Cs1 135.0(8) . .
Si1 O28 W8 O18 116(3) . .
W7 O28 W8 O18 -27(3) . .
Si1 O28 W8 O32 -131.0(5) . .
W7 O28 W8 O32 85.9(3) . .
Si1 O28 W8 O19 -40.4(5) . .
W7 O28 W8 O19 176.5(3) . .
Si1 O28 W8 O17 138.6(6) . .
W7 O28 W8 O17 -4.5(3) . .
Si1 O28 W8 O10 47.0(5) . .
W7 O28 W8 O10 -96.1(3) . .
Si1 O28 W8 Cs1 -177.30(15) . .
W7 O28 W8 Cs1 39.6(6) . .
O49 Cs1 W8 O18 -149.6(7) . .
O42 Cs1 W8 O18 138.9(8) 1_655 .
O36 Cs1 W8 O18 6.4(8) 1_655 .
O73 Cs1 W8 O18 59.9(7) 1_655 .
O39 Cs1 W8 O18 -85.6(7) 2 .
O68 Cs1 W8 O18 -8.8(7) 1_655 .
O37 Cs1 W8 O18 112.5(7) 1_655 .
O40 Cs1 W8 O18 -54.6(7) 2 .
O41 Cs1 W8 O18 -116.5(8) 1_655 .
W14 Cs1 W8 O18 174.5(9) 1_655 .
W13 Cs1 W8 O18 133.8(7) 1_655 .
O18 Cs1 W8 O32 151.0(7) . .
O49 Cs1 W8 O32 1.4(3) . .
O42 Cs1 W8 O32 -70.1(4) 1_655 .
O36 Cs1 W8 O32 157.4(4) 1_655 .
O73 Cs1 W8 O32 -149.1(3) 1_655 .
O39 Cs1 W8 O32 65.3(3) 2 .
O68 Cs1 W8 O32 142.1(3) 1_655 .
O37 Cs1 W8 O32 -96.5(3) 1_655 .
O40 Cs1 W8 O32 96.4(3) 2 .
O41 Cs1 W8 O32 34.5(4) 1_655 .
W14 Cs1 W8 O32 -34.5(6) 1_655 .
W13 Cs1 W8 O32 -75.2(3) 1_655 .
O18 Cs1 W8 O19 65.9(7) . .
O49 Cs1 W8 O19 -83.6(3) . .
O42 Cs1 W8 O19 -155.2(4) 1_655 .
O36 Cs1 W8 O19 72.3(4) 1_655 .
O73 Cs1 W8 O19 125.8(3) 1_655 .
O39 Cs1 W8 O19 -19.7(3) 2 .
O68 Cs1 W8 O19 57.1(3) 1_655 .
O37 Cs1 W8 O19 178.5(3) 1_655 .
O40 Cs1 W8 O19 11.4(3) 2 .
O41 Cs1 W8 O19 -50.6(4) 1_655 .
W14 Cs1 W8 O19 -119.5(6) 1_655 .
W13 Cs1 W8 O19 -160.2(3) 1_655 .
O18 Cs1 W8 O17 -119.1(7) . .
O49 Cs1 W8 O17 91.3(3) . .
O42 Cs1 W8 O17 19.8(4) 1_655 .
O36 Cs1 W8 O17 -112.7(4) 1_655 .
O73 Cs1 W8 O17 -59.2(3) 1_655 .
O39 Cs1 W8 O17 155.2(3) 2 .
O68 Cs1 W8 O17 -128.0(3) 1_655 .
O37 Cs1 W8 O17 -6.6(3) 1_655 .
O40 Cs1 W8 O17 -173.7(3) 2 .
O41 Cs1 W8 O17 124.4(4) 1_655 .
W14 Cs1 W8 O17 55.4(6) 1_655 .
W13 Cs1 W8 O17 14.7(2) 1_655 .
O18 Cs1 W8 O10 -30.8(7) . .
O49 Cs1 W8 O10 179.6(3) . .
O42 Cs1 W8 O10 108.1(4) 1_655 .
O36 Cs1 W8 O10 -24.4(4) 1_655 .
O73 Cs1 W8 O10 29.1(3) 1_655 .
O39 Cs1 W8 O10 -116.4(3) 2 .
O68 Cs1 W8 O10 -39.6(3) 1_655 .
O37 Cs1 W8 O10 81.7(3) 1_655 .
O40 Cs1 W8 O10 -85.4(3) 2 .
O41 Cs1 W8 O10 -147.3(4) 1_655 .
W14 Cs1 W8 O10 143.7(6) 1_655 .
W13 Cs1 W8 O10 103.0(3) 1_655 .
O18 Cs1 W8 O28 -161.3(8) . .
O49 Cs1 W8 O28 49.1(5) . .
O42 Cs1 W8 O28 -22.4(5) 1_655 .
O36 Cs1 W8 O28 -154.9(6) 1_655 .
O73 Cs1 W8 O28 -101.4(5) 1_655 .
O39 Cs1 W8 O28 113.1(5) 2 .
O68 Cs1 W8 O28 -170.1(5) 1_655 .
O37 Cs1 W8 O28 -48.8(5) 1_655 .
O40 Cs1 W8 O28 144.1(5) 2 .
O41 Cs1 W8 O28 82.2(5) 1_655 .
W14 Cs1 W8 O28 13.2(8) 1_655 .
W13 Cs1 W8 O28 -27.5(5) 1_655 .
Na1 O20 W9 O33 54.2(9) . .
Cs2 O20 W9 O33 -39.0(3) . .
Na1 O20 W9 O19 149.8(8) . .
Cs2 O20 W9 O19 56.7(3) . .
Na1 O20 W9 O21 -41.4(9) . .
Cs2 O20 W9 O21 -134.5(3) . .
Na1 O20 W9 O9 -127.1(8) . .
Cs2 O20 W9 O9 139.7(3) . .
Na1 O20 W9 O27 -96(2) . .
Cs2 O20 W9 O27 170.8(18) . .
Na1 O20 W9 Cs2 93.1(8) . .
Gd2 O33 W9 O20 -142.7(10) . .
Cs2 O33 W9 O20 42.0(4) . .
Gd2 O33 W9 O19 114.9(10) . .
Cs2 O33 W9 O19 -60.4(3) . .
Gd2 O33 W9 O21 -40.7(10) . .
Cs2 O33 W9 O21 144.0(3) . .
Gd2 O33 W9 O9 44(2) . .
Cs2 O33 W9 O9 -131.7(15) . .
Gd2 O33 W9 O27 32.6(10) . .
Cs2 O33 W9 O27 -142.8(3) . .
Gd2 O33 W9 Cs2 175.3(11) . .
W8 O19 W9 O20 116.6(11) . .
Cs2 O19 W9 O20 -51.4(3) . .
W8 O19 W9 O33 -142.1(11) . .
Cs2 O19 W9 O33 49.8(3) . .
W8 O19 W9 O21 -36.9(16) . .
Cs2 O19 W9 O21 155.1(7) . .
W8 O19 W9 O9 26.4(10) . .
Cs2 O19 W9 O9 -141.7(3) . .
W8 O19 W9 O27 -54.5(10) . .
Cs2 O19 W9 O27 137.5(2) . .
W8 O19 W9 Cs2 168.0(11) . .
W4 O21 W9 O20 171.7(4) . .
W4 O21 W9 O33 70.5(5) . .
W4 O21 W9 O19 -34.8(10) . .
W4 O21 W9 O9 -97.5(4) . .
W4 O21 W9 O27 -16.5(4) . .
W4 O21 W9 Cs2 112.4(4) . .
W1 O9 W9 O20 -125.6(10) . .
W1 O9 W9 O33 48(2) . .
W1 O9 W9 O19 -24.1(10) . .
W1 O9 W9 O21 133.4(10) . .
W1 O9 W9 O27 59.5(10) . .
W1 O9 W9 Cs2 -75.8(11) . .
Si1 O27 W9 O20 -77(2) . .
W4 O27 W9 O20 69.7(19) . .
Si1 O27 W9 O33 132.4(6) . .
W4 O27 W9 O33 -81.0(3) . .
Si1 O27 W9 O19 38.7(6) . .
W4 O27 W9 O19 -174.7(3) . .
Si1 O27 W9 O21 -133.5(6) . .
W4 O27 W9 O21 13.0(3) . .
Si1 O27 W9 O9 -45.3(6) . .
W4 O27 W9 O9 101.3(3) . .
Si1 O27 W9 Cs2 92.8(6) . .
W4 O27 W9 Cs2 -120.6(2) . .
O39 Cs2 W9 O20 92.5(4) 2 .
O35 Cs2 W9 O20 -154.9(3) . .
O100 Cs2 W9 O20 -61.2(4) . .
O33 Cs2 W9 O20 -130.8(5) . .
O64 Cs2 W9 O20 -0.7(3) 2 .
O49 Cs2 W9 O20 -85.9(4) 2 .
O39 Cs2 W9 O20 -165.9(3) . .
O54 Cs2 W9 O20 36.4(3) 2 .
O50 Cs2 W9 O20 55.6(5) 2 .
O59 Cs2 W9 O20 -14.9(3) 2 .
O19 Cs2 W9 O20 118.3(4) . .
O39 Cs2 W9 O33 -136.7(4) 2 .
O35 Cs2 W9 O33 -24.2(4) . .
O100 Cs2 W9 O33 69.6(4) . .
O64 Cs2 W9 O33 130.1(4) 2 .
O20 Cs2 W9 O33 130.8(5) . .
O49 Cs2 W9 O33 44.8(5) 2 .
O39 Cs2 W9 O33 -35.2(4) . .
O54 Cs2 W9 O33 167.2(4) 2 .
O50 Cs2 W9 O33 -173.7(6) 2 .
O59 Cs2 W9 O33 115.9(4) 2 .
O19 Cs2 W9 O33 -111.0(4) . .
O39 Cs2 W9 O19 -25.8(3) 2 .
O35 Cs2 W9 O19 86.8(3) . .
O100 Cs2 W9 O19 -179.5(4) . .
O33 Cs2 W9 O19 111.0(4) . .
O64 Cs2 W9 O19 -119.0(3) 2 .
O20 Cs2 W9 O19 -118.3(4) . .
O49 Cs2 W9 O19 155.8(4) 2 .
O39 Cs2 W9 O19 75.8(3) . .
O54 Cs2 W9 O19 -81.9(3) 2 .
O50 Cs2 W9 O19 -62.7(5) 2 .
O59 Cs2 W9 O19 -133.2(3) 2 .
O39 Cs2 W9 O21 168.7(4) 2 .
O35 Cs2 W9 O21 -78.7(4) . .
O100 Cs2 W9 O21 15.0(5) . .
O33 Cs2 W9 O21 -54.6(5) . .
O64 Cs2 W9 O21 75.5(4) 2 .
O20 Cs2 W9 O21 76.2(5) . .
O49 Cs2 W9 O21 -9.8(5) 2 .
O39 Cs2 W9 O21 -89.8(4) . .
O54 Cs2 W9 O21 112.6(4) 2 .
O50 Cs2 W9 O21 131.7(6) 2 .
O59 Cs2 W9 O21 61.3(4) 2 .
O19 Cs2 W9 O21 -165.5(4) . .
O39 Cs2 W9 O9 31.1(4) 2 .
O35 Cs2 W9 O9 143.6(4) . .
O100 Cs2 W9 O9 -122.7(4) . .
O33 Cs2 W9 O9 167.8(5) . .
O64 Cs2 W9 O9 -62.2(3) 2 .
O20 Cs2 W9 O9 -61.5(4) . .
O49 Cs2 W9 O9 -147.4(4) 2 .
O39 Cs2 W9 O9 132.6(4) . .
O54 Cs2 W9 O9 -25.0(4) 2 .
O50 Cs2 W9 O9 -5.9(6) 2 .
O59 Cs2 W9 O9 -76.4(4) 2 .
O19 Cs2 W9 O9 56.8(4) . .
O39 Cs2 W9 O27 -85.5(3) 2 .
O35 Cs2 W9 O27 27.1(3) . .
O100 Cs2 W9 O27 120.8(3) . .
O33 Cs2 W9 O27 51.2(4) . .
O64 Cs2 W9 O27 -178.7(3) 2 .
O20 Cs2 W9 O27 -178.0(4) . .
O49 Cs2 W9 O27 96.1(4) 2 .
O39 Cs2 W9 O27 16.1(3) . .
O54 Cs2 W9 O27 -141.6(3) 2 .
O50 Cs2 W9 O27 -122.5(5) 2 .
O59 Cs2 W9 O27 167.1(3) 2 .
O19 Cs2 W9 O27 -59.7(3) . .
Cs1 O49 W10 O50 109.3(7) . .
Cs2 O49 W10 O50 -39.4(4) 2 .
Cs4 O49 W10 O50 -129.7(3) 2 .
Cs1 O49 W10 O59 -162.1(7) . .
Cs2 O49 W10 O59 49.2(3) 2 .
Cs4 O49 W10 O59 -41.1(3) 2 .
Cs1 O49 W10 O32 19.3(8) . .
Cs2 O49 W10 O32 -129.4(3) 2 .
Cs4 O49 W10 O32 140.3(3) 2 .
Cs1 O49 W10 O48 -70.7(8) . .
Cs2 O49 W10 O48 140.6(3) 2 .
Cs4 O49 W10 O48 50.3(3) 2 .
Cs1 O49 W10 O53 -85(2) . .
Cs2 O49 W10 O53 126.4(18) 2 .
Cs4 O49 W10 O53 36(2) 2 .
Cs1 O49 W10 Cs4 -121.0(8) . 2
Cs2 O49 W10 Cs4 90.3(3) 2 2
Cs1 O49 W10 Cs2 148.7(9) . 2
Cs4 O49 W10 Cs2 -90.3(3) 2 2
Cs2 O49 W10 Cs1 -148.7(9) 2 .
Cs4 O49 W10 Cs1 121.0(8) 2 .
W15 O50 W10 O49 132.7(10) . .
Cs2 O50 W10 O49 37.2(4) 2 .
Cs2 O50 W10 O49 -48.4(5) . .
W15 O50 W10 O59 37.3(10) . .
Cs2 O50 W10 O59 -58.2(3) 2 .
Cs2 O50 W10 O59 -143.8(4) . .
W15 O50 W10 O32 -130.3(10) . .
Cs2 O50 W10 O32 134.2(3) 2 .
Cs2 O50 W10 O32 48.6(4) . .
W15 O50 W10 O48 -47.2(18) . .
Cs2 O50 W10 O48 -142.7(10) 2 .
Cs2 O50 W10 O48 131.7(10) . .
W15 O50 W10 O53 -44.6(10) . .
Cs2 O50 W10 O53 -140.1(3) 2 .
Cs2 O50 W10 O53 134.3(4) . .
W15 O50 W10 Cs4 59.4(11) . 2
Cs2 O50 W10 Cs4 -36.1(4) 2 2
Cs2 O50 W10 Cs4 -121.7(3) . 2
W15 O50 W10 Cs2 95.5(10) . 2
Cs2 O50 W10 Cs2 -85.6(3) . 2
W15 O50 W10 Cs1 155.6(9) . .
Cs2 O50 W10 Cs1 60.1(2) 2 .
Cs2 O50 W10 Cs1 -25.5(4) . .
W18 O59 W10 O49 -128.8(9) . .
Cs4 O59 W10 O49 55.9(4) 2 .
Cs2 O59 W10 O49 -45.0(3) 2 .
W18 O59 W10 O50 -27.1(9) . .
Cs4 O59 W10 O50 157.6(4) 2 .
Cs2 O59 W10 O50 56.6(3) 2 .
W18 O59 W10 O32 45(2) . .
Cs4 O59 W10 O32 -130.2(14) 2 .
Cs2 O59 W10 O32 128.8(14) 2 .
W18 O59 W10 O48 135.2(9) . .
Cs4 O59 W10 O48 -40.1(3) 2 .
Cs2 O59 W10 O48 -141.1(3) 2 .
W18 O59 W10 O53 62.2(9) . .
Cs4 O59 W10 O53 -113.1(3) 2 .
Cs2 O59 W10 O53 145.9(2) 2 .
W18 O59 W10 Cs4 175.3(11) . 2
Cs2 O59 W10 Cs4 -101.0(3) 2 2
W18 O59 W10 Cs2 -83.7(9) . 2
Cs4 O59 W10 Cs2 101.0(3) 2 2
W18 O59 W10 Cs1 -136.6(8) . .
Cs4 O59 W10 Cs1 48.1(4) 2 .
Cs2 O59 W10 Cs1 -52.8(2) 2 .
W8 O32 W10 O49 -20.6(13) . .
W8 O32 W10 O50 -122.3(13) . .
W8 O32 W10 O59 165.6(11) . .
W8 O32 W10 O48 75.3(13) . .
W8 O32 W10 O53 148.6(13) . .
W8 O32 W10 Cs4 46.4(15) . 2
W8 O32 W10 Cs2 -72.3(13) . 2
W8 O32 W10 Cs1 -12.9(12) . .
W11 O48 W10 O49 -172.9(5) . .
Cs4 O48 W10 O49 -60.6(4) 2 .
W11 O48 W10 O50 7.1(14) . .
Cs4 O48 W10 O50 119.4(11) 2 .
W11 O48 W10 O59 -76.9(5) . .
Cs4 O48 W10 O59 35.4(3) 2 .
W11 O48 W10 O32 90.0(5) . .
Cs4 O48 W10 O32 -157.7(3) 2 .
W11 O48 W10 O53 4.3(4) . .
Cs4 O48 W10 O53 116.6(3) 2 .
W11 O48 W10 Cs4 -112.3(5) . 2
W11 O48 W10 Cs2 -126.7(3) . 2
Cs4 O48 W10 Cs2 -14.4(4) 2 2
W11 O48 W10 Cs1 165.4(4) . .
Cs4 O48 W10 Cs1 -82.26(19) 2 .
Si2 O53 W10 O49 -129.6(18) . .
W11 O53 W10 O49 11(2) . .
Si2 O53 W10 O50 36.5(6) . .
W11 O53 W10 O50 177.6(3) . .
Si2 O53 W10 O59 -51.0(5) . .
W11 O53 W10 O59 90.0(3) . .
Si2 O53 W10 O32 125.1(6) . .
W11 O53 W10 O32 -93.8(3) . .
Si2 O53 W10 O48 -144.3(6) . .
W11 O53 W10 O48 -3.3(3) . .
Si2 O53 W10 Cs4 -95.3(5) . 2
W11 O53 W10 Cs4 45.8(3) . 2
Si2 O53 W10 Cs2 -10.5(7) . 2
W11 O53 W10 Cs2 130.57(16) . 2
Si2 O53 W10 Cs1 169.0(2) . .
W11 O53 W10 Cs1 -50.0(6) . .
O18 Cs1 W10 O49 156.3(8) . .
O42 Cs1 W10 O49 -48.9(8) 1_655 .
O36 Cs1 W10 O49 0.9(8) 1_655 .
O73 Cs1 W10 O49 -145.2(8) 1_655 .
O39 Cs1 W10 O49 67.7(8) 2 .
O68 Cs1 W10 O49 103.6(8) 1_655 .
O37 Cs1 W10 O49 -98.0(8) 1_655 .
O40 Cs1 W10 O49 59.0(8) 2 .
O41 Cs1 W10 O49 0.0(8) 1_655 .
W14 Cs1 W10 O49 -18.9(8) 1_655 .
W13 Cs1 W10 O49 -72.3(8) 1_655 .
O18 Cs1 W10 O50 79.6(3) . .
O49 Cs1 W10 O50 -76.8(8) . .
O42 Cs1 W10 O50 -125.6(3) 1_655 .
O36 Cs1 W10 O50 -75.8(4) 1_655 .
O73 Cs1 W10 O50 138.0(4) 1_655 .
O39 Cs1 W10 O50 -9.1(3) 2 .
O68 Cs1 W10 O50 26.9(4) 1_655 .
O37 Cs1 W10 O50 -174.8(3) 1_655 .
O40 Cs1 W10 O50 -17.8(3) 2 .
O41 Cs1 W10 O50 -76.8(3) 1_655 .
W14 Cs1 W10 O50 -95.7(3) 1_655 .
W13 Cs1 W10 O50 -149.1(3) 1_655 .
O18 Cs1 W10 O59 176.5(3) . .
O49 Cs1 W10 O59 20.2(8) . .
O42 Cs1 W10 O59 -28.7(3) 1_655 .
O36 Cs1 W10 O59 21.1(4) 1_655 .
O73 Cs1 W10 O59 -125.0(4) 1_655 .
O39 Cs1 W10 O59 87.9(3) 2 .
O68 Cs1 W10 O59 123.8(4) 1_655 .
O37 Cs1 W10 O59 -77.9(3) 1_655 .
O40 Cs1 W10 O59 79.2(3) 2 .
O41 Cs1 W10 O59 20.2(3) 1_655 .
W14 Cs1 W10 O59 1.2(3) 1_655 .
W13 Cs1 W10 O59 -52.1(3) 1_655 .
O18 Cs1 W10 O32 -3.9(3) . .
O49 Cs1 W10 O32 -160.2(8) . .
O42 Cs1 W10 O32 150.9(3) 1_655 .
O36 Cs1 W10 O32 -159.2(4) 1_655 .
O73 Cs1 W10 O32 54.6(3) 1_655 .
O39 Cs1 W10 O32 -92.5(3) 2 .
O68 Cs1 W10 O32 -56.5(4) 1_655 .
O37 Cs1 W10 O32 101.8(3) 1_655 .
O40 Cs1 W10 O32 -101.2(3) 2 .
O41 Cs1 W10 O32 -160.2(3) 1_655 .
W14 Cs1 W10 O32 -179.1(2) 1_655 .
W13 Cs1 W10 O32 127.5(2) 1_655 .
O18 Cs1 W10 O48 -93.6(3) . .
O49 Cs1 W10 O48 110.0(8) . .
O42 Cs1 W10 O48 61.2(3) 1_655 .
O36 Cs1 W10 O48 111.0(4) 1_655 .
O73 Cs1 W10 O48 -35.2(3) 1_655 .
O39 Cs1 W10 O48 177.8(3) 2 .
O68 Cs1 W10 O48 -146.3(3) 1_655 .
O37 Cs1 W10 O48 12.0(3) 1_655 .
O40 Cs1 W10 O48 169.0(3) 2 .
O41 Cs1 W10 O48 110.0(3) 1_655 .
W14 Cs1 W10 O48 91.1(2) 1_655 .
W13 Cs1 W10 O48 37.7(2) 1_655 .
O18 Cs1 W10 O53 -49.4(5) . .
O49 Cs1 W10 O53 154.3(9) . .
O42 Cs1 W10 O53 105.4(5) 1_655 .
O36 Cs1 W10 O53 155.2(5) 1_655 .
O73 Cs1 W10 O53 9.1(5) 1_655 .
O39 Cs1 W10 O53 -138.0(5) 2 .
O68 Cs1 W10 O53 -102.1(5) 1_655 .
O37 Cs1 W10 O53 56.2(5) 1_655 .
O40 Cs1 W10 O53 -146.7(5) 2 .
O41 Cs1 W10 O53 154.3(5) 1_655 .
W14 Cs1 W10 O53 135.3(4) 1_655 .
W13 Cs1 W10 O53 82.0(4) 1_655 .
O18 Cs1 W10 Cs4 -149.5(2) . 2
O49 Cs1 W10 Cs4 54.2(8) . 2
O42 Cs1 W10 Cs4 5.31(18) 1_655 2
O36 Cs1 W10 Cs4 55.1(3) 1_655 2
O73 Cs1 W10 Cs4 -91.0(3) 1_655 2
O39 Cs1 W10 Cs4 121.89(19) 2 2
O68 Cs1 W10 Cs4 157.8(3) 1_655 2
O37 Cs1 W10 Cs4 -43.87(17) 1_655 2
O40 Cs1 W10 Cs4 113.16(16) 2 2
O41 Cs1 W10 Cs4 54.18(16) 1_655 2
W14 Cs1 W10 Cs4 35.23(10) 1_655 2
W13 Cs1 W10 Cs4 -18.15(9) 1_655 2
O18 Cs1 W10 Cs2 130.17(19) . 2
O49 Cs1 W10 Cs2 -26.2(8) . 2
O42 Cs1 W10 Cs2 -75.03(16) 1_655 2
O36 Cs1 W10 Cs2 -25.2(3) 1_655 2
O73 Cs1 W10 Cs2 -171.4(2) 1_655 2
O39 Cs1 W10 Cs2 41.56(16) 2 2
O68 Cs1 W10 Cs2 77.5(3) 1_655 2
O37 Cs1 W10 Cs2 -124.21(14) 1_655 2
O40 Cs1 W10 Cs2 32.82(14) 2 2
O41 Cs1 W10 Cs2 -26.15(13) 1_655 2
W14 Cs1 W10 Cs2 -45.10(3) 1_655 2
W13 Cs1 W10 Cs2 -98.49(2) 1_655 2
Na3 O47 W11 O58 81.1(10) 2_556 .
Na3 O47 W11 O46 175.3(9) 2_556 .
Na3 O47 W11 O48 -16.2(10) 2_556 .
Na3 O47 W11 O31 -101.4(9) 2_556 .
Na3 O47 W11 O53 -54(2) 2_556 .
Na3 O47 W11 Cs4 29.7(9) 2_556 2
W17 O58 W11 O47 131.8(8) . .
Cs4 O58 W11 O47 -76.4(4) 2 .
W17 O58 W11 O46 29.9(8) . .
Cs4 O58 W11 O46 -178.3(3) 2 .
W17 O58 W11 O48 -129.6(8) . .
Cs4 O58 W11 O48 22.2(3) 2 .
W17 O58 W11 O31 -38(2) . .
Cs4 O58 W11 O31 113.8(14) 2 .
W17 O58 W11 O53 -55.9(8) . .
Cs4 O58 W11 O53 95.9(3) 2 .
W17 O58 W11 Cs4 -151.8(10) . 2
W12 O46 W11 O47 -128.9(9) . .
W12 O46 W11 O58 -27.3(9) . .
W12 O46 W11 O48 83.3(14) . .
W12 O46 W11 O31 139.5(10) . .
W12 O46 W11 O53 59.3(9) . .
W12 O46 W11 Cs4 -29.7(12) . 2
W10 O48 W11 O47 -177.5(5) . .
Cs4 O48 W11 O47 77.5(4) 2 .
W10 O48 W11 O58 80.7(5) . .
Cs4 O48 W11 O58 -24.3(3) 2 .
W10 O48 W11 O46 -29.2(12) . .
Cs4 O48 W11 O46 -134.3(8) 2 .
W10 O48 W11 O31 -85.1(5) . .
Cs4 O48 W11 O31 169.8(3) 2 .
W10 O48 W11 O53 -4.3(4) . .
Cs4 O48 W11 O53 -109.4(3) 2 .
W10 O48 W11 Cs4 105.1(5) . 2
W7 O31 W11 O47 21.1(11) . .
W7 O31 W11 O58 -168.9(11) . .
W7 O31 W11 O46 122.1(11) . .
W7 O31 W11 O48 -76.0(11) . .
W7 O31 W11 O53 -150.8(11) . .
W7 O31 W11 Cs4 -66.1(12) . 2
Si2 O53 W11 O47 -175.9(16) . .
W10 O53 W11 O47 42.3(19) . .
Si2 O53 W11 O58 48.3(5) . .
W10 O53 W11 O58 -93.6(3) . .
Si2 O53 W11 O46 -43.9(5) . .
W10 O53 W11 O46 174.2(3) . .
Si2 O53 W11 O48 145.2(6) . .
W10 O53 W11 O48 3.3(3) . .
Si2 O53 W11 O31 -127.3(6) . .
W10 O53 W11 O31 90.8(3) . .
Si2 O53 W11 Cs4 101.3(5) . 2
W10 O53 W11 Cs4 -40.6(2) . 2
Gd3 O45 W12 O38 -167.8(16) . .
Gd3 O45 W12 O46 -70.8(17) . .
Gd3 O45 W12 O44 97.1(16) . .
Gd3 O45 W12 O57 12.5(16) . .
Gd3 O45 W12 O52 47(3) . .
Gd1 O38 W12 O45 -157.4(8) . .
Gd1 O38 W12 O46 101.3(8) . .
Gd1 O38 W12 O44 -57.7(8) . .
Gd1 O38 W12 O57 22(2) . .
Gd1 O38 W12 O52 16.7(8) . .
W11 O46 W12 O45 114.9(9) . .
W11 O46 W12 O38 -142.4(9) . .
W11 O46 W12 O44 -32.5(16) . .
W11 O46 W12 O57 25.1(9) . .
W11 O46 W12 O52 -55.7(9) . .
W13 O44 W12 O45 173.7(4) . .
W13 O44 W12 O38 71.3(5) . .
W13 O44 W12 O46 -38.8(11) . .
W13 O44 W12 O57 -96.2(5) . .
W13 O44 W12 O52 -14.8(4) . .
W17 O57 W12 O45 -136.0(11) . .
W17 O57 W12 O38 45(2) . .
W17 O57 W12 O46 -35.9(10) . .
W17 O57 W12 O44 125.2(11) . .
W17 O57 W12 O52 50.0(10) . .
Si2 O52 W12 O45 -82.5(19) . .
W13 O52 W12 O45 63.6(18) . .
Si2 O52 W12 O38 131.3(6) . .
W13 O52 W12 O38 -82.6(3) . .
Si2 O52 W12 O46 36.4(6) . .
W13 O52 W12 O46 -177.5(3) . .
Si2 O52 W12 O44 -134.6(6) . .
W13 O52 W12 O44 11.5(3) . .
Si2 O52 W12 O57 -47.6(6) . .
W13 O52 W12 O57 98.5(3) . .
Cs4 O43 W13 O37 161(3) 2_455 .
Cs4 O43 W13 O42 64(3) 2_455 .
Cs4 O43 W13 O44 -103(3) 2_455 .
Cs4 O43 W13 O56 -19(3) 2_455 .
Cs4 O43 W13 O52 -61(5) 2_455 .
Cs4 O43 W13 Cs1 106(3) 2_455 1_455
Gd1 O37 W13 O43 150.5(9) . .
Cs1 O37 W13 O43 -67.3(4) 1_455 .
Gd1 O37 W13 O42 -107.9(9) . .
Cs1 O37 W13 O42 34.3(3) 1_455 .
Gd1 O37 W13 O44 50.2(9) . .
Cs1 O37 W13 O44 -167.7(3) 1_455 .
Gd1 O37 W13 O56 -29(2) . .
Cs1 O37 W13 O56 113.0(14) 1_455 .
Gd1 O37 W13 O52 -24.4(9) . .
Cs1 O37 W13 O52 117.8(3) 1_455 .
Gd1 O37 W13 Cs1 -142.2(10) . 1_455
W14 O42 W13 O43 -135.6(14) . .
Cs1 O42 W13 O43 61.6(4) 1_455 .
W14 O42 W13 O37 122.6(14) . .
Cs1 O42 W13 O37 -40.2(3) 1_455 .
W14 O42 W13 O44 10(2) . .
Cs1 O42 W13 O44 -153.0(7) 1_455 .
W14 O42 W13 O56 -43.4(14) . .
Cs1 O42 W13 O56 153.8(3) 1_455 .
W14 O42 W13 O52 38.1(14) . .
Cs1 O42 W13 O52 -124.7(3) 1_455 .
W14 O42 W13 Cs1 162.8(16) . 1_455
W12 O44 W13 O43 -170.4(4) . .
W12 O44 W13 O37 -68.8(5) . .
W12 O44 W13 O42 44.0(11) . .
W12 O44 W13 O56 97.2(4) . .
W12 O44 W13 O52 14.8(4) . .
W12 O44 W13 Cs1 -91.2(6) . 1_455
W16 O56 W13 O43 123.0(8) . .
W16 O56 W13 O37 -57.3(18) . .
W16 O56 W13 O42 22.9(8) . .
W16 O56 W13 O44 -138.0(8) . .
W16 O56 W13 O52 -62.1(8) . .
W16 O56 W13 Cs1 46.9(9) . 1_455
Si2 O52 W13 O43 92(3) . .
W12 O52 W13 O43 -54(3) . .
Si2 O52 W13 O37 -128.8(6) . .
W12 O52 W13 O37 84.5(3) . .
Si2 O52 W13 O42 -33.4(6) . .
W12 O52 W13 O42 179.9(3) . .
Si2 O52 W13 O44 135.1(6) . .
W12 O52 W13 O44 -11.6(3) . .
Si2 O52 W13 O56 50.1(6) . .
W12 O52 W13 O56 -96.7(3) . .
Si2 O52 W13 Cs1 -74.5(6) . 1_455
W12 O52 W13 Cs1 138.76(16) . 1_455
Gd2 O41 W14 O36 107.4(8) 2_455 .
Cs1 O41 W14 O36 -50.0(3) 1_455 .
Gd2 O41 W14 O42 -152.7(7) 2_455 .
Cs1 O41 W14 O42 49.9(3) 1_455 .
Gd2 O41 W14 O40 10.5(8) 2_455 .
Cs1 O41 W14 O40 -146.9(3) 1_455 .
Gd2 O41 W14 O55 -71.4(8) 2_455 .
Cs1 O41 W14 O55 131.2(2) 1_455 .
Gd2 O41 W14 O51 -39(2) 2_455 .
Cs1 O41 W14 O51 163.4(19) 1_455 .
Gd2 O41 W14 Cs1 157.4(8) 2_455 1_455
Gd2 O36 W14 O41 -122.6(7) . .
Cs1 O36 W14 O41 62.2(3) 1_455 .
Gd2 O36 W14 O42 136.4(7) . .
Cs1 O36 W14 O42 -38.8(3) 1_455 .
Gd2 O36 W14 O40 -25.0(8) . .
Cs1 O36 W14 O40 159.8(3) 1_455 .
Gd2 O36 W14 O55 51(2) . .
Cs1 O36 W14 O55 -124.1(18) 1_455 .
Gd2 O36 W14 O51 51.7(7) . .
Cs1 O36 W14 O51 -123.5(3) 1_455 .
Gd2 O36 W14 Cs1 175.2(9) . 1_455
W13 O42 W14 O41 132.4(14) . .
Cs1 O42 W14 O41 -64.3(3) 1_455 .
W13 O42 W14 O36 -123.6(14) . .
Cs1 O42 W14 O36 39.7(3) 1_455 .
W13 O42 W14 O40 1(2) . .
Cs1 O42 W14 O40 163.9(8) 1_455 .
W13 O42 W14 O55 45.7(13) . .
Cs1 O42 W14 O55 -151.0(3) 1_455 .
W13 O42 W14 O51 -38.0(14) . .
Cs1 O42 W14 O51 125.3(3) 1_455 .
W13 O42 W14 Cs1 -163.3(15) . 1_455
W15 O40 W14 O41 173.2(5) . .
Cs1 O40 W14 O41 39.0(6) 2 .
W15 O40 W14 O36 70.0(5) . .
Cs1 O40 W14 O36 -64.2(6) 2 .
W15 O40 W14 O42 -54.6(11) . .
Cs1 O40 W14 O42 171.2(7) 2 .
W15 O40 W14 O55 -99.6(4) . .
Cs1 O40 W14 O55 126.2(6) 2 .
W15 O40 W14 O51 -14.9(4) . .
Cs1 O40 W14 O51 -149.1(6) 2 .
W15 O40 W14 Cs1 101.3(4) . 1_455
Cs1 O40 W14 Cs1 -33.0(9) 2 1_455
W16 O55 W14 O41 -130.8(8) . .
W16 O55 W14 O36 55(2) . .
W16 O55 W14 O42 -31.4(8) . .
W16 O55 W14 O40 132.6(8) . .
W16 O55 W14 O51 54.8(8) . .
W16 O55 W14 Cs1 -62.1(9) . 1_455
Si2 O51 W14 O41 -81(2) . .
W15 O51 W14 O41 62(2) . .
Si2 O51 W14 O36 131.2(6) . .
W15 O51 W14 O36 -85.4(3) . .
Si2 O51 W14 O42 33.3(6) . .
W15 O51 W14 O42 176.7(3) . .
Si2 O51 W14 O40 -132.4(6) . .
W15 O51 W14 O40 10.9(3) . .
Si2 O51 W14 O55 -48.9(5) . .
W15 O51 W14 O55 94.5(3) . .
Si2 O51 W14 Cs1 80.9(5) . 1_455
W15 O51 W14 Cs1 -135.72(14) . 1_455
Cs2 O39 W15 O35 133.5(3) 2 .
Cs1 O39 W15 O35 -71.0(4) 2 .
Cs2 O39 W15 O35 36.7(3) . .
Cs2 O39 W15 O50 36.8(4) 2 .
Cs1 O39 W15 O50 -167.7(4) 2 .
Cs2 O39 W15 O50 -60.1(3) . .
Cs2 O39 W15 O40 -130.7(3) 2 .
Cs1 O39 W15 O40 24.8(4) 2 .
Cs2 O39 W15 O40 132.4(3) . .
Cs2 O39 W15 O54 -44.8(3) 2 .
Cs1 O39 W15 O54 110.7(4) 2 .
Cs2 O39 W15 O54 -141.6(2) . .
Cs2 O39 W15 O51 -79.9(18) 2 .
Cs1 O39 W15 O51 75.6(19) 2 .
Cs2 O39 W15 O51 -176.7(16) . .
Cs2 O39 W15 Cs2 96.8(3) 2 .
Cs1 O39 W15 Cs2 -107.7(4) 2 .
Cs1 O39 W15 Cs2 155.5(5) 2 2
Cs2 O39 W15 Cs2 -96.8(3) . 2
Cs2 O39 W15 Cs1 -155.5(5) 2 2
Cs2 O39 W15 Cs1 107.7(4) . 2
Gd2 O35 W15 O39 133.6(9) . .
Cs2 O35 W15 O39 -40.2(3) . .
Gd2 O35 W15 O50 -125.5(9) . .
Cs2 O35 W15 O50 60.6(3) . .
Gd2 O35 W15 O40 31.9(9) . .
Cs2 O35 W15 O40 -142.0(3) . .
Gd2 O35 W15 O54 -53.2(18) . .
Cs2 O35 W15 O54 133.0(12) . .
Gd2 O35 W15 O51 -41.0(9) . .
Cs2 O35 W15 O51 145.2(3) . .
Gd2 O35 W15 Cs2 173.9(10) . .
Gd2 O35 W15 Cs2 178.8(6) . 2
Cs2 O35 W15 Cs2 5.0(4) . 2
Gd2 O35 W15 Cs1 92.6(9) . 2
Cs2 O35 W15 Cs1 -81.26(19) . 2
W10 O50 W15 O39 -126.9(10) . .
Cs2 O50 W15 O39 -30.9(3) 2 .
Cs2 O50 W15 O39 54.0(3) . .
W10 O50 W15 O35 130.3(10) . .
Cs2 O50 W15 O35 -133.6(3) 2 .
Cs2 O50 W15 O35 -48.7(3) . .
W10 O50 W15 O40 21.5(16) . .
Cs2 O50 W15 O40 117.5(8) 2 .
Cs2 O50 W15 O40 -157.6(7) . .
W10 O50 W15 O54 -35.6(10) . .
Cs2 O50 W15 O54 60.5(3) 2 .
Cs2 O50 W15 O54 145.3(3) . .
W10 O50 W15 O51 44.2(10) . .
Cs2 O50 W15 O51 140.3(3) 2 .
Cs2 O50 W15 O51 -134.9(2) . .
W10 O50 W15 Cs2 179.1(11) . .
Cs2 O50 W15 Cs2 -84.88(17) 2 .
W10 O50 W15 Cs2 -96.0(10) . 2
Cs2 O50 W15 Cs2 84.88(17) . 2
W10 O50 W15 Cs1 -140.8(8) . 2
Cs2 O50 W15 Cs1 -44.7(4) 2 2
Cs2 O50 W15 Cs1 40.1(4) . 2
W14 O40 W15 O39 -173.9(5) . .
Cs1 O40 W15 O39 -19.3(3) 2 .
W14 O40 W15 O35 -71.3(5) . .
Cs1 O40 W15 O35 83.3(3) 2 .
W14 O40 W15 O50 37.8(11) . .
Cs1 O40 W15 O50 -167.6(7) 2 .
W14 O40 W15 O54 94.1(5) . .
Cs1 O40 W15 O54 -111.3(3) 2 .
W14 O40 W15 O51 14.1(4) . .
Cs1 O40 W15 O51 168.6(3) 2 .
W14 O40 W15 Cs2 -113.4(4) . .
Cs1 O40 W15 Cs2 41.1(3) 2 .
W14 O40 W15 Cs2 140.4(3) . 2
Cs1 O40 W15 Cs2 -65.0(3) 2 2
W14 O40 W15 Cs1 -154.6(5) . 2
W18 O54 W15 O39 129.1(11) . .
Cs2 O54 W15 O39 37.7(3) 2 .
W18 O54 W15 O35 -44(2) . .
Cs2 O54 W15 O35 -135.7(12) 2 .
W18 O54 W15 O50 29.8(11) . .
Cs2 O54 W15 O50 -61.7(3) 2 .
W18 O54 W15 O40 -130.3(11) . .
Cs2 O54 W15 O40 138.3(3) 2 .
W18 O54 W15 O51 -56.6(11) . .
Cs2 O54 W15 O51 -148.1(2) 2 .
W18 O54 W15 Cs2 78.8(12) . .
Cs2 O54 W15 Cs2 -12.6(3) 2 .
W18 O54 W15 Cs2 91.4(11) . 2
W18 O54 W15 Cs1 171.5(10) . 2
Cs2 O54 W15 Cs1 80.09(15) 2 2
Si2 O51 W15 O39 80.0(19) . .
W14 O51 W15 O39 -64.0(18) . .
Si2 O51 W15 O35 -132.7(6) . .
W14 O51 W15 O35 83.3(3) . .
Si2 O51 W15 O50 -37.8(6) . .
W14 O51 W15 O50 178.2(3) . .
Si2 O51 W15 O40 132.7(6) . .
W14 O51 W15 O40 -11.2(3) . .
Si2 O51 W15 O54 44.2(5) . .
W14 O51 W15 O54 -99.8(3) . .
Si2 O51 W15 Cs2 -96.4(5) . .
W14 O51 W15 Cs2 119.70(19) . .
Si2 O51 W15 Cs2 8.1(6) . 2
W14 O51 W15 Cs2 -135.79(14) . 2
Si2 O51 W15 Cs1 146.4(4) . 2
W14 O51 W15 Cs1 2.4(4) . 2
O39 Cs2 W15 O39 -72.2(4) 2 .
O35 Cs2 W15 O39 133.7(4) . .
O100 Cs2 W15 O39 96.5(4) . .
O33 Cs2 W15 O39 153.0(3) . .
O64 Cs2 W15 O39 59.9(9) 2 .
O20 Cs2 W15 O39 165.8(3) . .
O49 Cs2 W15 O39 23.0(3) 2 .
O54 Cs2 W15 O39 -43.7(3) 2 .
O50 Cs2 W15 O39 -22.7(3) 2 .
O59 Cs2 W15 O39 11.9(3) 2 .
O19 Cs2 W15 O39 -161.8(3) . .
O39 Cs2 W15 O35 154.1(4) 2 .
O100 Cs2 W15 O35 -37.2(4) . .
O33 Cs2 W15 O35 19.3(3) . .
O64 Cs2 W15 O35 -73.8(9) 2 .
O20 Cs2 W15 O35 32.1(4) . .
O49 Cs2 W15 O35 -110.7(3) 2 .
O39 Cs2 W15 O35 -133.7(4) . .
O54 Cs2 W15 O35 -177.3(4) 2 .
O50 Cs2 W15 O35 -156.4(3) 2 .
O59 Cs2 W15 O35 -121.8(3) 2 .
O19 Cs2 W15 O35 64.5(3) . .
O39 Cs2 W15 O50 42.0(3) 2 .
O35 Cs2 W15 O50 -112.1(4) . .
O100 Cs2 W15 O50 -149.2(4) . .
O33 Cs2 W15 O50 -92.7(3) . .
O64 Cs2 W15 O50 174.2(9) 2 .
O20 Cs2 W15 O50 -80.0(3) . .
O49 Cs2 W15 O50 137.2(3) 2 .
O39 Cs2 W15 O50 114.3(4) . .
O54 Cs2 W15 O50 70.6(3) 2 .
O50 Cs2 W15 O50 91.5(3) 2 .
O59 Cs2 W15 O50 126.1(3) 2 .
O19 Cs2 W15 O50 -47.5(3) . .
O39 Cs2 W15 O40 -150.0(4) 2 .
O35 Cs2 W15 O40 55.9(4) . .
O100 Cs2 W15 O40 18.8(4) . .
O33 Cs2 W15 O40 75.2(3) . .
O64 Cs2 W15 O40 -17.8(9) 2 .
O20 Cs2 W15 O40 88.0(4) . .
O49 Cs2 W15 O40 -54.8(3) 2 .
O39 Cs2 W15 O40 -77.8(4) . .
O54 Cs2 W15 O40 -121.4(4) 2 .
O50 Cs2 W15 O40 -100.5(3) 2 .
O59 Cs2 W15 O40 -65.9(4) 2 .
O19 Cs2 W15 O40 120.4(3) . .
O39 Cs2 W15 O54 -10.7(3) 2 .
O35 Cs2 W15 O54 -164.8(4) . .
O100 Cs2 W15 O54 158.0(4) . .
O33 Cs2 W15 O54 -145.5(3) . .
O64 Cs2 W15 O54 121.4(9) 2 .
O20 Cs2 W15 O54 -132.7(3) . .
O49 Cs2 W15 O54 84.5(3) 2 .
O39 Cs2 W15 O54 61.5(4) . .
O54 Cs2 W15 O54 17.8(5) 2 .
O50 Cs2 W15 O54 38.8(3) 2 .
O59 Cs2 W15 O54 73.4(3) 2 .
O19 Cs2 W15 O54 -100.3(3) . .
O39 Cs2 W15 O51 107.1(3) 2 .
O35 Cs2 W15 O51 -47.0(4) . .
O100 Cs2 W15 O51 -84.2(3) . .
O33 Cs2 W15 O51 -27.7(3) . .
O64 Cs2 W15 O51 -120.8(8) 2 .
O20 Cs2 W15 O51 -15.0(3) . .
O49 Cs2 W15 O51 -157.7(3) 2 .
O39 Cs2 W15 O51 179.3(4) . .
O54 Cs2 W15 O51 135.6(3) 2 .
O50 Cs2 W15 O51 156.6(2) 2 .
O59 Cs2 W15 O51 -168.8(3) 2 .
O19 Cs2 W15 O51 17.5(2) . .
O39 Cs2 W15 Cs2 -21.97(15) 2 2
O35 Cs2 W15 Cs2 -176.1(3) . 2
O100 Cs2 W15 Cs2 146.8(3) . 2
O33 Cs2 W15 Cs2 -156.76(15) . 2
O64 Cs2 W15 Cs2 110.2(8) 2 2
O20 Cs2 W15 Cs2 -144.00(17) . 2
O49 Cs2 W15 Cs2 73.22(14) 2 2
O39 Cs2 W15 Cs2 50.2(3) . 2
O54 Cs2 W15 Cs2 6.58(18) 2 2
O50 Cs2 W15 Cs2 27.52(12) 2 2
O59 Cs2 W15 Cs2 62.11(15) 2 2
O19 Cs2 W15 Cs2 -111.56(11) . 2
O39 Cs2 W15 Cs1 -114.21(15) 2 2
O35 Cs2 W15 Cs1 91.7(3) . 2
O100 Cs2 W15 Cs1 54.5(3) . 2
O33 Cs2 W15 Cs1 110.99(14) . 2
O64 Cs2 W15 Cs1 17.9(8) 2 2
O20 Cs2 W15 Cs1 123.76(17) . 2
O49 Cs2 W15 Cs1 -19.02(14) 2 2
O39 Cs2 W15 Cs1 -42.0(3) . 2
O54 Cs2 W15 Cs1 -85.66(18) 2 2
O50 Cs2 W15 Cs1 -64.72(12) 2 2
O59 Cs2 W15 Cs1 -30.13(15) 2 2
O19 Cs2 W15 Cs1 156.20(11) . 2
W14 O55 W16 O66 135.1(8) . .
W14 O55 W16 O56 30.8(8) . .
W14 O55 W16 O65 -126.8(8) . .
W14 O55 W16 O63 -57.9(15) . .
W14 O55 W16 O60 -54.2(8) . .
W13 O56 W16 O66 -129.2(8) . .
W13 O56 W16 O55 -25.0(8) . .
W13 O56 W16 O65 75.7(12) . .
W13 O56 W16 O63 135.3(8) . .
W13 O56 W16 O60 62.1(7) . .
W18 O65 W16 O66 -177.1(5) . .
W18 O65 W16 O55 79.2(5) . .
W18 O65 W16 O56 -21.5(12) . .
W18 O65 W16 O63 -82.3(5) . .
W18 O65 W16 O60 -7.4(4) . .
W17 O63 W16 O66 174.8(5) . .
W17 O63 W16 O55 7.5(13) . .
W17 O63 W16 O56 -82.0(5) . .
W17 O63 W16 O65 78.1(5) . .
W17 O63 W16 O60 3.6(4) . .
Si2 O60 W16 O66 -175.3(13) . .
W18 O60 W16 O66 52.0(16) . .
W17 O60 W16 O66 -41.5(16) . .
Si2 O60 W16 O55 45.0(5) . .
W18 O60 W16 O55 -87.6(3) . .
W17 O60 W16 O55 178.8(3) . .
Si2 O60 W16 O56 -47.5(5) . .
W18 O60 W16 O56 179.9(3) . .
W17 O60 W16 O56 86.3(3) . .
Si2 O60 W16 O65 138.0(6) . .
W18 O60 W16 O65 5.3(3) . .
W17 O60 W16 O65 -88.2(3) . .
Si2 O60 W16 O63 -136.3(6) . .
W18 O60 W16 O63 91.1(3) . .
W17 O60 W16 O63 -2.5(3) . .
W12 O57 W17 O61 133.4(10) . .
W12 O57 W17 O63 -122.3(11) . .
W12 O57 W17 O62 -17.2(16) . .
W12 O57 W17 O58 37.0(10) . .
W12 O57 W17 O60 -47.9(10) . .
W16 O63 W17 O61 -174.6(4) . .
W16 O63 W17 O57 80.0(5) . .
W16 O63 W17 O62 -75.5(5) . .
W16 O63 W17 O58 -4.2(12) . .
W16 O63 W17 O60 -3.5(4) . .
W18 O62 W17 O61 169.9(5) . .
Cs4 O62 W17 O61 -71.5(4) 2 .
W18 O62 W17 O57 -39.0(10) . .
Cs4 O62 W17 O57 79.6(8) 2 .
W18 O62 W17 O63 66.9(5) . .
Cs4 O62 W17 O63 -174.5(4) 2 .
W18 O62 W17 O58 -93.4(5) . .
Cs4 O62 W17 O58 25.2(4) 2 .
W18 O62 W17 O60 -6.8(4) . .
Cs4 O62 W17 O60 111.8(4) 2 .
W11 O58 W17 O61 -133.5(8) . .
Cs4 O58 W17 O61 75.5(4) 2 .
W11 O58 W17 O57 -30.5(8) . .
Cs4 O58 W17 O57 178.5(4) 2 .
W11 O58 W17 O63 55.9(14) . .
Cs4 O58 W17 O63 -95.1(9) 2 .
W11 O58 W17 O62 128.9(9) . .
Cs4 O58 W17 O62 -22.1(3) 2 .
W11 O58 W17 O60 55.2(8) . .
Cs4 O58 W17 O60 -95.8(3) 2 .
Si2 O60 W17 O61 -149.7(19) . .
W16 O60 W17 O61 78(2) . .
W18 O60 W17 O61 -17(2) . .
Si2 O60 W17 O57 38.6(5) . .
W16 O60 W17 O57 -94.1(3) . .
W18 O60 W17 O57 171.7(3) . .
Si2 O60 W17 O63 135.4(6) . .
W16 O60 W17 O63 2.7(3) . .
W18 O60 W17 O63 -91.5(3) . .
Si2 O60 W17 O62 -128.1(6) . .
W16 O60 W17 O62 99.2(3) . .
W18 O60 W17 O62 5.0(3) . .
Si2 O60 W17 O58 -44.8(5) . .
W16 O60 W17 O58 -177.6(3) . .
W18 O60 W17 O58 88.3(3) . .
Na1 O64 W18 O54 162.4(13) 2 .
Cs2 O64 W18 O54 39.6(3) 2 .
Na1 O64 W18 O65 -100.8(14) 2 .
Cs2 O64 W18 O65 136.4(3) 2 .
Na1 O64 W18 O59 74.9(14) 2 .
Cs2 O64 W18 O59 -47.9(3) 2 .
Na1 O64 W18 O62 -11.7(14) 2 .
Cs2 O64 W18 O62 -134.4(3) 2 .
Na1 O64 W18 O60 -49(3) 2 .
Cs2 O64 W18 O60 -171.3(17) 2 .
Na1 O64 W18 Cs2 122.8(15) 2 2
Na1 O64 W18 Cs4 37.0(13) 2 2
Cs2 O64 W18 Cs4 -85.8(2) 2 2
W15 O54 W18 O64 -127.5(11) . .
Cs2 O54 W18 O64 -36.6(3) 2 .
W15 O54 W18 O65 131.1(11) . .
Cs2 O54 W18 O65 -138.0(3) 2 .
W15 O54 W18 O59 -28.3(11) . .
Cs2 O54 W18 O59 62.6(3) 2 .
W15 O54 W18 O62 36.7(17) . .
Cs2 O54 W18 O62 127.7(8) 2 .
W15 O54 W18 O60 57.6(11) . .
Cs2 O54 W18 O60 148.5(2) 2 .
W15 O54 W18 Cs2 -90.9(11) . 2
W15 O54 W18 Cs4 -46.0(12) . 2
Cs2 O54 W18 Cs4 44.9(3) 2 2
W16 O65 W18 O64 179.1(5) . .
W16 O65 W18 O54 -77.0(5) . .
W16 O65 W18 O59 11.1(12) . .
W16 O65 W18 O62 80.8(5) . .
W16 O65 W18 O60 7.3(4) . .
W16 O65 W18 Cs2 -130.3(3) . 2
W16 O65 W18 Cs4 99.5(5) . 2
W10 O59 W18 O64 127.2(9) . .
Cs4 O59 W18 O64 -57.6(4) 2 .
Cs2 O59 W18 O64 42.5(3) 2 .
W10 O59 W18 O54 25.0(9) . .
Cs4 O59 W18 O54 -159.8(4) 2 .
Cs2 O59 W18 O54 -59.8(3) 2 .
W10 O59 W18 O65 -64.8(15) . .
Cs4 O59 W18 O65 110.4(9) 2 .
Cs2 O59 W18 O65 -149.5(9) 2 .
W10 O59 W18 O62 -134.9(9) . .
Cs4 O59 W18 O62 40.3(4) 2 .
Cs2 O59 W18 O62 140.4(3) 2 .
W10 O59 W18 O60 -61.1(9) . .
Cs4 O59 W18 O60 114.1(4) 2 .
Cs2 O59 W18 O60 -145.8(2) 2 .
W10 O59 W18 Cs2 84.7(9) . 2
Cs4 O59 W18 Cs2 -100.1(3) 2 2
W10 O59 W18 Cs4 -175.2(11) . 2
Cs2 O59 W18 Cs4 100.1(3) 2 2
W17 O62 W18 O64 -167.0(5) . .
Cs4 O62 W18 O64 64.8(4) 2 .
W17 O62 W18 O54 28.5(12) . .
Cs4 O62 W18 O54 -99.6(9) 2 .
W17 O62 W18 O65 -67.1(5) . .
Cs4 O62 W18 O65 164.7(3) 2 .
W17 O62 W18 O59 93.6(5) . .
Cs4 O62 W18 O59 -34.6(3) 2 .
W17 O62 W18 O60 6.8(4) . .
Cs4 O62 W18 O60 -121.3(3) 2 .
W17 O62 W18 Cs2 142.7(3) . 2
Cs4 O62 W18 Cs2 14.5(4) 2 2
W17 O62 W18 Cs4 128.2(6) . 2
Si2 O60 W18 O64 167.5(16) . .
W16 O60 W18 O64 -59.7(19) . .
W17 O60 W18 O64 33.3(19) . .
Si2 O60 W18 O54 -42.7(5) . .
W16 O60 W18 O54 90.1(3) . .
W17 O60 W18 O54 -176.9(3) . .
Si2 O60 W18 O65 -138.4(5) . .
W16 O60 W18 O65 -5.6(3) . .
W17 O60 W18 O65 87.4(3) . .
Si2 O60 W18 O59 43.0(5) . .
W16 O60 W18 O59 175.8(3) . .
W17 O60 W18 O59 -91.3(3) . .
Si2 O60 W18 O62 129.3(5) . .
W16 O60 W18 O62 -97.9(3) . .
W17 O60 W18 O62 -5.0(3) . .
Si2 O60 W18 Cs2 -2.5(6) . 2
W16 O60 W18 Cs2 130.32(18) . 2
W17 O60 W18 Cs2 -136.75(16) . 2
Si2 O60 W18 Cs4 84.4(4) . 2
W16 O60 W18 Cs4 -142.80(19) . 2
W17 O60 W18 Cs4 -49.9(3) . 2
Gd3 O78 C1 O84 13.7(19) . .
Gd3 O78 C1 C2 -166(2) . .
Gd3 O84 C1 O78 -14(2) . .
Gd3 O84 C1 C2 165(2) . .
O45 Gd3 C1 O78 -139.0(12) . .
O6 Gd3 C1 O78 6.0(12) 2_556 .
O2 Gd3 C1 O78 82.1(14) 1_545 .
O77 Gd3 C1 O78 77.0(11) . .
O84 Gd3 C1 O78 166.0(19) . .
O76 Gd3 C1 O78 147.2(11) . .
O79 Gd3 C1 O78 -67.1(11) . .
O75 Gd3 C1 O78 -79.1(13) . .
O45 Gd3 C1 O84 55.0(10) . .
O6 Gd3 C1 O84 -160.1(10) 2_556 .
O2 Gd3 C1 O84 -84.0(13) 1_545 .
O77 Gd3 C1 O84 -89.0(11) . .
O76 Gd3 C1 O84 -18.8(11) . .
O79 Gd3 C1 O84 126.8(11) . .
O75 Gd3 C1 O84 114.8(10) . .
O78 Gd3 C1 O84 -166.0(19) . .
O45 Gd3 C1 C2 -40(7) . .
O6 Gd3 C1 C2 105(7) 2_556 .
O2 Gd3 C1 C2 -179(7) 1_545 .
O77 Gd3 C1 C2 176(7) . .
O84 Gd3 C1 C2 -95(7) . .
O76 Gd3 C1 C2 -113(7) . .
O79 Gd3 C1 C2 32(7) . .
O75 Gd3 C1 C2 20(8) . .
O78 Gd3 C1 C2 99(8) . .
